data_7108125
loop_
_publ_author_name
'Sabine Scheuermayer'
'Floriana Tuna'
'Michael Bodensteiner'
'Manfred Scheer'
'Richard A. Layfield'

_publ_section_title
;
 Spin crossover in phosphorus- and arsenic-bridged
 cyclopentadienyl-manganese(II) dimers
;
_journal_issue 65
_journal_name_full Chem.Commun.
_journal_page_first 8087
_journal_page_last 8089
_journal_paper_doi 10.1039/c2cc32893c
_journal_volume 48
_journal_year 2012
_chemical_compound_source 'see text'
_chemical_formula_moiety 'C22 H46 Mn2 P2 Si4'
_chemical_formula_sum 'C22 H46 Mn2 P2 Si4'
_chemical_formula_weight 594.77
_chemical_name_systematic ?
_space_group_IT_number 2
_symmetry_cell_setting triclinic
_symmetry_Int_Tables_number 2
_symmetry_space_group_name_Hall '-P 1'
_symmetry_space_group_name_H-M 'P -1'
_atom_sites_solution_hydrogens geom
_atom_sites_solution_primary direct
_atom_sites_solution_secondary difmap
_cell_angle_alpha 90.250(1)
_cell_angle_beta 90.267(1)
_cell_angle_gamma 107.955(1)
_cell_formula_units_Z 2
_cell_length_a 9.3377(1)
_cell_length_b 11.1617(2)
_cell_length_c 17.2118(2)
_cell_measurement_reflns_used 17517
_cell_measurement_temperature 243(1)
_cell_measurement_theta_max 76.4269
_cell_measurement_theta_min 4.1607
_cell_volume 1706.48(4)
_computing_cell_refinement
;
CrysAlisPro, Agilent Technologies,
Version 1.171.35.15 (release 03-08-2011 CrysAlis171 .NET)
(compiled Aug 3 2011,13:03:54)
;
_computing_data_collection
;
CrysAlisPro, Agilent Technologies,
Version 1.171.35.15 (release 03-08-2011 CrysAlis171 .NET)
(compiled Aug 3 2011,13:03:54)
;
_computing_data_reduction
;
CrysAlisPro, Agilent Technologies,
Version 1.171.35.15 (release 03-08-2011 CrysAlis171 .NET)
(compiled Aug 3 2011,13:03:54)
;
_computing_molecular_graphics 'SXGRAPH (Farrugia, 1999)'
_computing_publication_material 'PLATON (Spek, 2003)'
_computing_structure_refinement 'SHELXL-97 (Sheldrick, 1997)'
_computing_structure_solution 'SIR-97 (Altomare, 1999)'
_diffrn_ambient_temperature 243(1)
_diffrn_detector_area_resol_mean 10.3546
_diffrn_measured_fraction_theta_full 0.972
_diffrn_measured_fraction_theta_max 0.972
_diffrn_measurement_device_type 'SuperNova,Single source at offset,Atlas'
_diffrn_measurement_method '\w scans'
_diffrn_radiation_monochromator mirrors
_diffrn_radiation_probe x-ray
_diffrn_radiation_source 'SuperNova (Cu) X-ray Source'
_diffrn_radiation_type CuK\a
_diffrn_radiation_wavelength 1.54178
_diffrn_reflns_av_R_equivalents 0.0412
_diffrn_reflns_av_sigmaI/netI 0.0242
_diffrn_reflns_limit_h_max 11
_diffrn_reflns_limit_h_min -11
_diffrn_reflns_limit_k_max 13
_diffrn_reflns_limit_k_min -12
_diffrn_reflns_limit_l_max 21
_diffrn_reflns_limit_l_min -21
_diffrn_reflns_number 27120
_diffrn_reflns_reduction_process
;
;
_diffrn_reflns_theta_full 76.59
_diffrn_reflns_theta_max 76.59
_diffrn_reflns_theta_min 4.16
_exptl_absorpt_coefficient_mu 8.303
_exptl_absorpt_correction_T_max 1.00000
_exptl_absorpt_correction_T_min 0.52351
_exptl_absorpt_correction_type multi-scan
_exptl_absorpt_process_details
;
CrysAlisPro, Agilent Technologies,
Version 1.171.35.15 (release 03-08-2011 CrysAlis171 .NET)
(compiled Aug 3 2011,13:03:54)
Empirical absorption correction using spherical harmonics,
implemented in SCALE3 ABSPACK scaling algorithm.
;
_exptl_crystal_colour yellow
_exptl_crystal_density_diffrn 1.158
_exptl_crystal_density_method 'Not Measured'
_exptl_crystal_description block
_exptl_crystal_F_000 628
_exptl_crystal_size_max 0.17
_exptl_crystal_size_mid 0.07
_exptl_crystal_size_min 0.05
_refine_diff_density_max 0.292
_refine_diff_density_min -0.390
_refine_diff_density_rms 0.052
_refine_ls_extinction_method none
_refine_ls_goodness_of_fit_ref 1.061
_refine_ls_hydrogen_treatment constr
_refine_ls_matrix_type full
_refine_ls_number_parameters 493
_refine_ls_number_reflns 6974
_refine_ls_number_restraints 364
_refine_ls_restrained_S_all 1.044
_refine_ls_R_factor_all 0.0374
_refine_ls_R_factor_gt 0.0348
_refine_ls_shift/su_max 0.003
_refine_ls_shift/su_mean 0.000
_refine_ls_structure_factor_coef Fsqd
_refine_ls_weighting_details 'calc w=1/[\s^2^(Fo^2^)+(0.0585P)^2^+0.1881P] where P=(Fo^2^+2Fc^2^)/3'
_refine_ls_weighting_scheme calc
_refine_ls_wR_factor_gt 0.0954
_refine_ls_wR_factor_ref 0.0983
_reflns_number_gt 6402
_reflns_number_total 6974
_reflns_threshold_expression I>2\s(I)
_cod_data_source_file c2cc32893c.txt
_cod_data_source_block Sab_Mn2P2
_cod_database_code 7108125

loop_
_symmetry_equiv_pos_site_id
_symmetry_equiv_pos_as_xyz
1 x,y,z
2 -x,-y,-z

loop_
_atom_site_aniso_label
_atom_site_aniso_U_11
_atom_site_aniso_U_22
_atom_site_aniso_U_33
_atom_site_aniso_U_23
_atom_site_aniso_U_13
_atom_site_aniso_U_12
Mn1 0.0570(2) 0.0543(2) 0.0469(2) 0.0033(1) -0.0079(1) 0.0283(1)
P1 0.0561(2) 0.0452(2) 0.0426(2) -0.0056(2) -0.0007(2) 0.0207(2)
Si1 0.0663(3) 0.0664(4) 0.0761(4) -0.0011(3) 0.0100(3) 0.0101(3)
Si2 0.0854(4) 0.0746(4) 0.0557(3) -0.0069(3) 0.0193(3) 0.0284(3)
C1 0.089(8) 0.149(12) 0.124(9) 0.005(8) -0.030(7) 0.079(8)
C1A 0.111(9) 0.106(8) 0.134(8) -0.014(7) -0.047(6) 0.077(7)
C2 0.146(12) 0.099(7) 0.100(8) 0.026(6) -0.015(7) 0.086(8)
C2A 0.150(10) 0.098(6) 0.115(13) 0.051(6) -0.036(8) 0.040(7)
C3 0.138(7) 0.106(7) 0.071(6) 0.033(5) -0.022(5) 0.045(5)
C3A 0.129(9) 0.150(12) 0.064(7) 0.038(7) -0.031(6) 0.045(8)
C4 0.111(8) 0.148(10) 0.056(4) 0.009(5) -0.030(4) 0.049(7)
C4A 0.101(11) 0.122(6) 0.088(7) 0.006(5) -0.050(6) 0.058(6)
C5 0.084(7) 0.139(7) 0.112(9) 0.011(5) -0.034(5) 0.059(6)
C5A 0.082(5) 0.134(9) 0.113(7) -0.006(6) -0.050(5) 0.051(5)
C6 0.122(13) 0.123(8) 0.173(18) -0.015(11) 0.093(14) 0.018(7)
C6A 0.105(9) 0.24(2) 0.105(9) -0.016(10) 0.054(7) 0.009(10)
C7 0.091(10) 0.240(19) 0.147(10) -0.053(10) -0.010(7) -0.063(11)
C7A 0.110(9) 0.062(7) 0.42(4) 0.031(14) 0.035(18) 0.006(7)
C8 0.144(13) 0.063(8) 0.218(15) 0.057(10) 0.022(11) -0.004(7)
C8A 0.088(9) 0.205(15) 0.153(13) 0.075(13) -0.050(9) -0.043(9)
C9 0.083(6) 0.155(12) 0.194(13) -0.079(11) 0.065(7) 0.005(6)
C9A 0.123(11) 0.190(17) 0.184(12) -0.002(11) 0.105(10) 0.013(9)
C10 0.167(11) 0.160(9) 0.048(3) 0.004(4) 0.021(5) 0.089(9)
C10A 0.169(13) 0.32(2) 0.070(7) -0.096(11) 0.007(7) 0.035(13)
C11 0.34(3) 0.23(2) 0.139(13) 0.035(17) 0.10(2) 0.24(2)
C11A 0.230(17) 0.081(5) 0.126(11) 0.012(5) 0.091(12) 0.079(7)
Mn2 0.0542(2) 0.0500(2) 0.0419(1) -0.0036(1) 0.0051(1) 0.0251(1)
P2 0.0535(2) 0.0429(2) 0.0425(2) 0.0070(2) 0.0028(2) 0.0194(2)
Si3 0.0575(3) 0.0620(4) 0.0834(4) 0.0089(3) -0.0022(3) 0.0119(3)
Si4 0.0745(3) 0.0616(3) 0.0539(3) 0.0062(2) -0.0107(2) 0.0286(3)
C12 0.075(4) 0.116(8) 0.101(7) -0.004(5) 0.018(4) 0.061(5)
C12A 0.100(8) 0.123(12) 0.115(6) -0.028(8) 0.015(6) 0.077(7)
C13 0.094(7) 0.104(5) 0.081(6) 0.003(4) 0.044(5) 0.058(5)
C13A 0.075(4) 0.132(9) 0.113(12) -0.027(7) 0.021(6) 0.060(5)
C14 0.124(10) 0.120(9) 0.050(4) -0.029(5) 0.007(6) 0.051(8)
C14A 0.092(8) 0.145(11) 0.076(6) -0.005(7) 0.035(6) 0.063(7)
C15 0.120(6) 0.087(7) 0.085(11) -0.044(6) 0.011(6) 0.028(6)
C15A 0.129(7) 0.121(13) 0.075(9) -0.043(7) 0.007(6) 0.040(7)
C16 0.136(13) 0.075(7) 0.093(7) -0.014(6) 0.021(8) 0.061(7)
C16A 0.134(10) 0.084(5) 0.109(9) -0.037(5) 0.015(8) 0.059(6)
C17 0.087(6) 0.081(5) 0.125(8) 0.002(4) -0.028(5) 0.025(4)
C17A 0.082(7) 0.246(17) 0.176(16) 0.080(12) -0.070(10) -0.005(8)
C18 0.110(9) 0.147(13) 0.084(5) 0.034(6) 0.023(5) -0.022(7)
C18A 0.085(8) 0.131(12) 0.225(17) 0.017(9) 0.061(9) -0.007(7)
C19 0.077(5) 0.067(6) 0.202(12) -0.062(6) -0.016(7) 0.011(5)
C19A 0.135(10) 0.078(7) 0.33(3) -0.068(14) -0.072(13) -0.012(6)
C20 0.069(4) 0.170(11) 0.136(8) 0.064(7) -0.010(5) 0.040(5)
C20A 0.114(10) 0.163(14) 0.254(18) 0.058(12) -0.125(12) -0.018(9)
C21 0.133(9) 0.172(10) 0.049(4) -0.008(5) -0.011(4) 0.094(8)
C21A 0.160(14) 0.261(19) 0.063(6) 0.072(9) -0.008(6) 0.073(12)
C22 0.205(16) 0.068(4) 0.150(10) -0.002(5) -0.089(10) 0.076(6)
C22A 0.26(3) 0.177(17) 0.126(10) -0.061(10) -0.102(12) 0.170(18)

loop_
_atom_site_label
_atom_site_type_symbol
_atom_site_thermal_displace_type
_atom_site_fract_x
_atom_site_fract_y
_atom_site_fract_z
_atom_site_occupancy
_atom_site_U_iso_or_equiv
_atom_site_calc_flag
_atom_site_refinement_flags
_atom_site_disorder_assembly
_atom_site_disorder_group
Mn1 Mn Uani -0.09511(3) 0.06764(3) -0.06282(2) 1.000 0.0502(1) d . . .
P1 P Uani 0.04754(5) 0.14194(4) 0.06109(2) 1.000 0.0469(1) d . . .
Si1 Si Uani 0.26103(8) 0.29305(7) 0.03479(4) 1.000 0.0719(2) d . . .
Si2 Si Uani -0.06692(8) 0.20265(7) 0.16069(4) 1.000 0.0710(2) d . . .
C1 C Uani -0.3031(19) 0.130(2) -0.0960(11) 0.500 0.111(6) d UP A 1
C1A C Uani -0.2491(18) 0.2055(16) -0.0834(9) 0.500 0.107(5) d UP A 2
C2 C Uani -0.178(2) 0.2391(15) -0.1019(8) 0.500 0.104(5) d UP A 1
C2A C Uani -0.122(2) 0.2498(15) -0.1293(11) 0.500 0.121(6) d UP A 2
C3 C Uani -0.0847(16) 0.2193(15) -0.1646(8) 0.500 0.103(4) d UP A 1
C3A C Uani -0.133(2) 0.150(2) -0.1832(8) 0.500 0.114(6) d UP A 2
C4 C Uani -0.165(2) 0.1009(17) -0.1975(8) 0.500 0.103(4) d UP A 1
C4A C Uani -0.258(2) 0.054(2) -0.1695(10) 0.500 0.099(5) d UP A 2
C5 C Uani -0.300(2) 0.051(3) -0.1574(14) 0.500 0.106(4) d UP A 1
C5A C Uani -0.3337(19) 0.0883(18) -0.1100(12) 0.500 0.106(4) d UP A 2
C6 C Uani 0.362(3) 0.225(2) -0.0323(11) 0.500 0.144(8) d UP B 1
C6A C Uani 0.331(3) 0.248(3) -0.0606(11) 0.500 0.160(8) d UP B 2
C7 C Uani 0.369(2) 0.340(2) 0.1241(12) 0.500 0.185(8) d UP B 1
C7A C Uani 0.242(3) 0.451(2) 0.022(2) 0.500 0.202(14) d UP B 2
C8 C Uani 0.216(3) 0.4299(18) -0.0063(16) 0.500 0.150(7) d UP B 1
C8A C Uani 0.411(2) 0.313(2) 0.1094(11) 0.500 0.169(7) d UP B 2
C9 C Uani -0.2670(15) 0.1033(16) 0.1662(12) 0.500 0.151(6) d UP B 1
C9A C Uani -0.2270(18) 0.0567(18) 0.1797(12) 0.500 0.173(8) d UP B 2
C10 C Uani 0.020(2) 0.1957(16) 0.2563(7) 0.500 0.116(5) d UP B 1
C10A C Uani 0.062(2) 0.229(2) 0.2451(8) 0.500 0.196(8) d UP B 2
C11 C Uani -0.130(3) 0.3319(19) 0.1347(17) 0.500 0.201(13) d UP B 1
C11A C Uani -0.063(3) 0.3715(14) 0.1490(15) 0.500 0.138(7) d UP B 2
Mn2 Mn Uani 0.42472(3) 0.57588(3) 0.56787(1) 1.000 0.0467(1) d . . .
P2 P Uani 0.54346(5) 0.64006(4) 0.43836(2) 1.000 0.0452(1) d . . .
Si3 Si Uani 0.76741(7) 0.78499(6) 0.45358(4) 1.000 0.0691(2) d . . .
Si4 Si Uani 0.41074(7) 0.70206(6) 0.34693(3) 1.000 0.0616(2) d . . .
C12 C Uani 0.2027(12) 0.6243(14) 0.6144(8) 0.500 0.090(4) d UP . 1
C12A C Uani 0.2564(18) 0.6896(19) 0.6009(9) 0.500 0.103(5) d UP . 2
C13 C Uani 0.251(2) 0.5601(12) 0.6724(8) 0.500 0.087(3) d UP . 1
C13A C Uani 0.2254(15) 0.5908(17) 0.6493(11) 0.500 0.100(5) d UP . 2
C14 C Uani 0.394(2) 0.6276(19) 0.6988(8) 0.500 0.095(5) d UP . 1
C14A C Uani 0.343(2) 0.5961(19) 0.6971(11) 0.500 0.098(5) d UP . 2
C15 C Uani 0.448(2) 0.7459(15) 0.6586(10) 0.500 0.098(5) d UP . 1
C15A C Uani 0.447(2) 0.706(2) 0.6813(11) 0.500 0.108(6) d UP . 2
C16 C Uani 0.322(2) 0.7426(13) 0.6072(9) 0.500 0.095(5) d UP . 1
C16A C Uani 0.3918(19) 0.7661(13) 0.6212(12) 0.500 0.103(5) d UP . 2
C17 C Uani 0.8882(17) 0.7162(11) 0.5128(10) 0.500 0.098(4) d UP . 1
C17A C Uani 0.8587(19) 0.726(2) 0.5345(12) 0.500 0.181(8) d UP . 2
C18 C Uani 0.872(2) 0.833(2) 0.3633(7) 0.500 0.128(6) d UP . 1
C18A C Uani 0.876(2) 0.799(3) 0.3611(12) 0.500 0.156(7) d UP . 2
C19 C Uani 0.7607(17) 0.9357(18) 0.5040(14) 0.500 0.118(5) d UP . 1
C19A C Uani 0.742(2) 0.933(2) 0.4769(18) 0.500 0.192(11) d UP . 2
C20 C Uani 0.2080(15) 0.6063(19) 0.3517(10) 0.500 0.124(5) d UP . 1
C20A C Uani 0.2337(17) 0.5751(19) 0.3433(13) 0.500 0.191(8) d UP . 2
C21 C Uani 0.472(2) 0.6872(19) 0.2470(7) 0.500 0.107(5) d UP . 1
C21A C Uani 0.510(3) 0.707(2) 0.2532(8) 0.500 0.159(8) d UP . 2
C22 C Uani 0.431(3) 0.8712(14) 0.3631(13) 0.500 0.134(6) d UP . 1
C22A C Uani 0.373(3) 0.8484(18) 0.3714(13) 0.500 0.165(12) d UP . 2
H1 H Uiso -0.37570 0.11390 -0.05740 0.500 0.1330 c RP A 1
H6A1 H Uiso 0.25710 0.24400 -0.10050 0.500 0.2370 c RP B 2
H1A H Uiso -0.27330 0.24810 -0.04140 0.500 0.1290 c RP A 2
H2 H Uiso -0.15870 0.31100 -0.07110 0.500 0.1250 c RP A 1
H6A2 H Uiso 0.34650 0.16760 -0.05570 0.500 0.2370 c RP B 2
H2A H Uiso -0.04660 0.32690 -0.12580 0.500 0.1440 c RP A 2
H3 H Uiso 0.00820 0.27280 -0.18000 0.500 0.1240 c RP A 1
H6A3 H Uiso 0.42370 0.31040 -0.07400 0.500 0.2370 c RP B 2
H3A H Uiso -0.06400 0.15060 -0.22210 0.500 0.1360 c RP A 2
H4 H Uiso -0.13340 0.06270 -0.23930 0.500 0.1240 c RP A 1
H7A1 H Uiso 0.33620 0.50860 0.00580 0.500 0.3010 c RP B 2
H4A H Uiso -0.28820 -0.02310 -0.19580 0.500 0.1180 c RP A 2
H5 H Uiso -0.37430 -0.02400 -0.16980 0.500 0.1270 c RP A 1
H7A2 H Uiso 0.21380 0.48020 0.07090 0.500 0.3010 c RP B 2
H5A H Uiso -0.42670 0.04080 -0.09080 0.500 0.1270 c RP A 2
H7A3 H Uiso 0.16580 0.44810 -0.01600 0.500 0.3010 c RP B 2
H6A H Uiso 0.29620 0.18460 -0.07430 0.500 0.2160 c RP B 1
H6B H Uiso 0.39690 0.16340 -0.00580 0.500 0.2160 c RP B 1
H6C H Uiso 0.44640 0.28960 -0.05260 0.500 0.2160 c RP B 1
H8A1 H Uiso 0.48070 0.39660 0.10640 0.500 0.2530 c RP B 2
H7A H Uiso 0.45680 0.41020 0.11390 0.500 0.2790 c RP B 1
H7B H Uiso 0.39830 0.27120 0.14370 0.500 0.2790 c RP B 1
H7C H Uiso 0.30780 0.36510 0.16200 0.500 0.2790 c RP B 1
H8A2 H Uiso 0.46370 0.25270 0.10030 0.500 0.2530 c RP B 2
H8A H Uiso 0.14620 0.45260 0.02690 0.500 0.2250 c RP B 1
H8B H Uiso 0.17200 0.40860 -0.05700 0.500 0.2250 c RP B 1
H8C H Uiso 0.30670 0.49970 -0.01030 0.500 0.2250 c RP B 1
H8A3 H Uiso 0.36680 0.30000 0.16010 0.500 0.2530 c RP B 2
H9A H Uiso -0.27160 0.01750 0.17590 0.500 0.2270 c RP B 1
H9B H Uiso -0.31690 0.10780 0.11790 0.500 0.2270 c RP B 1
H9C H Uiso -0.31580 0.13320 0.20760 0.500 0.2270 c RP B 1
H9A1 H Uiso -0.18910 -0.01340 0.18590 0.500 0.2600 c RP B 2
H10A H Uiso 0.12280 0.24940 0.25620 0.500 0.1740 c RP B 1
H10B H Uiso 0.01800 0.11070 0.26660 0.500 0.1740 c RP B 1
H10C H Uiso -0.03450 0.22350 0.29590 0.500 0.1740 c RP B 1
H10D H Uiso 0.00600 0.22850 0.29180 0.500 0.2960 c RP B 2
H10E H Uiso 0.13830 0.30860 0.24000 0.500 0.2960 c RP B 2
H10F H Uiso 0.10760 0.16290 0.24720 0.500 0.2960 c RP B 2
H9A2 H Uiso -0.29630 0.04080 0.13670 0.500 0.2600 c RP B 2
H11A H Uiso -0.14790 0.37340 0.18100 0.500 0.3040 c RP B 1
H11B H Uiso -0.22140 0.30200 0.10510 0.500 0.3040 c RP B 1
H11C H Uiso -0.05430 0.39020 0.10420 0.500 0.3040 c RP B 1
H11D H Uiso -0.11850 0.39400 0.19060 0.500 0.2070 c RP B 2
H11E H Uiso -0.10890 0.38080 0.10020 0.500 0.2070 c RP B 2
H11F H Uiso 0.03890 0.42550 0.15030 0.500 0.2070 c RP B 2
H9A3 H Uiso -0.27790 0.06790 0.22620 0.500 0.2600 c RP B 2
H12 H Uiso 0.11310 0.59730 0.58630 0.500 0.1080 c RP . 1
H12A H Uiso 0.19510 0.70220 0.56100 0.500 0.1240 c RP . 2
H13 H Uiso 0.19550 0.48180 0.69120 0.500 0.1040 c RP . 1
H13A H Uiso 0.13410 0.52650 0.65000 0.500 0.1200 c RP . 2
H14 H Uiso 0.44700 0.60040 0.73710 0.500 0.1140 c RP . 1
H14A H Uiso 0.35050 0.53620 0.73300 0.500 0.1180 c RP . 2
H15 H Uiso 0.54010 0.80860 0.66400 0.500 0.1180 c RP . 1
H15A H Uiso 0.53950 0.73850 0.70590 0.500 0.1300 c RP . 2
H16 H Uiso 0.31890 0.80760 0.57430 0.500 0.1140 c RP . 1
H16A H Uiso 0.44090 0.84420 0.59970 0.500 0.1240 c RP . 2
H17A H Uiso 0.90510 0.64710 0.48500 0.500 0.1470 c RP . 1
H17B H Uiso 0.83910 0.68650 0.56110 0.500 0.1470 c RP . 1
H17C H Uiso 0.98290 0.77920 0.52300 0.500 0.1470 c RP . 1
H17D H Uiso 0.86780 0.64540 0.52080 0.500 0.2710 c RP . 2
H17E H Uiso 0.79860 0.71830 0.58040 0.500 0.2710 c RP . 2
H17F H Uiso 0.95690 0.78440 0.54430 0.500 0.2710 c RP . 2
H18A H Uiso 0.97790 0.85590 0.37390 0.500 0.1910 c RP . 1
H18B H Uiso 0.84810 0.90400 0.34190 0.500 0.1910 c RP . 1
H18C H Uiso 0.84420 0.76450 0.32670 0.500 0.1910 c RP . 1
H18D H Uiso 0.81940 0.82090 0.31950 0.500 0.2340 c RP . 2
H18E H Uiso 0.89220 0.72040 0.34940 0.500 0.2340 c RP . 2
H18F H Uiso 0.97080 0.86370 0.36680 0.500 0.2340 c RP . 2
H19A H Uiso 0.85850 0.99740 0.50230 0.500 0.1780 c RP . 1
H19B H Uiso 0.73110 0.91790 0.55710 0.500 0.1780 c RP . 1
H19C H Uiso 0.68910 0.96770 0.47790 0.500 0.1780 c RP . 1
H19D H Uiso 0.83770 0.99230 0.49020 0.500 0.2890 c RP . 2
H19E H Uiso 0.67510 0.92270 0.52020 0.500 0.2890 c RP . 2
H19F H Uiso 0.70010 0.96270 0.43290 0.500 0.2890 c RP . 2
H20A H Uiso 0.16040 0.60940 0.30260 0.500 0.1860 c RP . 1
H20B H Uiso 0.15920 0.63980 0.39150 0.500 0.1860 c RP . 1
H20C H Uiso 0.20020 0.52060 0.36360 0.500 0.1860 c RP . 1
H20D H Uiso 0.16370 0.59890 0.31050 0.500 0.2860 c RP . 2
H20E H Uiso 0.19330 0.55870 0.39470 0.500 0.2860 c RP . 2
H20F H Uiso 0.25060 0.50050 0.32270 0.500 0.2860 c RP . 2
H21A H Uiso 0.42780 0.73400 0.21260 0.500 0.1610 c RP . 1
H21B H Uiso 0.43950 0.60010 0.23170 0.500 0.1610 c RP . 1
H21C H Uiso 0.57930 0.71980 0.24430 0.500 0.1610 c RP . 1
H21D H Uiso 0.55720 0.64170 0.25230 0.500 0.2390 c RP . 2
H21E H Uiso 0.58510 0.78740 0.24770 0.500 0.2390 c RP . 2
H21F H Uiso 0.43890 0.69400 0.21110 0.500 0.2390 c RP . 2
H22A H Uiso 0.52980 0.92170 0.34800 0.500 0.2010 c RP . 1
H22B H Uiso 0.41600 0.88540 0.41710 0.500 0.2010 c RP . 1
H22C H Uiso 0.35710 0.89390 0.33250 0.500 0.2010 c RP . 1
H22D H Uiso 0.46650 0.91350 0.38070 0.500 0.2460 c RP . 2
H22E H Uiso 0.31240 0.83640 0.41730 0.500 0.2460 c RP . 2
H22F H Uiso 0.32050 0.87230 0.32910 0.500 0.2460 c RP . 2

loop_
_atom_type_symbol
_atom_type_description
_atom_type_scat_dispersion_real
_atom_type_scat_dispersion_imag
_atom_type_scat_source
C C 0.0181 0.0091 ' International Tables Vol C Tables 4.2.6.8 and 6.1.1.4'
H H 0.0000 0.0000 ' International Tables Vol C Tables 4.2.6.8 and 6.1.1.4'
Mn Mn -0.5299 2.8052 ' International Tables Vol C Tables 4.2.6.8 and 6.1.1.4'
P P 0.2955 0.4335 ' International Tables Vol C Tables 4.2.6.8 and 6.1.1.4'
Si Si 0.2541 0.3302 ' International Tables Vol C Tables 4.2.6.8 and 6.1.1.4'

loop_
_geom_angle_atom_site_label_1
_geom_angle_atom_site_label_2
_geom_angle_atom_site_label_3
_geom_angle
_geom_angle_site_symmetry_1
_geom_angle_site_symmetry_3
_geom_angle_publ_flag
P1 Mn1 C1 120.9(5) . . yes
P1 Mn1 C1A 105.7(4) . . yes
P1 Mn1 C2 104.3(4) . . yes
P1 Mn1 C2A 107.9(4) . . yes
P1 Mn1 C3 118.8(4) . . yes
P1 Mn1 C3A 138.6(5) . . yes
P1 Mn1 C4 152.1(4) . . yes
P1 Mn1 C4A 161.1(5) . . yes
P1 Mn1 C5 154.2(6) . . yes
P1 Mn1 C5A 130.8(5) . . yes
P1 Mn1 P1 93.83(2) . 2_555 yes
C1 Mn1 C1A 20.8(7) . . yes
C1 Mn1 C2 34.9(7) . . yes
C1 Mn1 C2A 47.1(7) . . yes
C1 Mn1 C3 58.1(6) . . yes
C1 Mn1 C3A 54.9(7) . . yes
C1 Mn1 C4 56.1(6) . . yes
C1 Mn1 C4A 41.2(7) . . yes
C1 Mn1 C5 33.3(8) . . yes
C1 Mn1 C5A 12.2(7) . . yes
P1 Mn1 C1 133.3(5) 2_555 . yes
C1A Mn1 C2 17.4(6) . . yes
C1A Mn1 C2A 33.3(6) . . yes
C1A Mn1 C3 50.0(5) . . yes
C1A Mn1 C3A 55.4(6) . . yes
C1A Mn1 C4 62.1(6) . . yes
C1A Mn1 C4A 55.4(6) . . yes
C1A Mn1 C5 50.0(8) . . yes
C1A Mn1 C5A 32.8(6) . . yes
P1 Mn1 C1A 154.1(4) 2_555 . yes
C2 Mn1 C2A 16.5(6) . . yes
C2 Mn1 C3 35.1(5) . . yes
C2 Mn1 C3A 45.9(6) . . yes
C2 Mn1 C4 56.2(5) . . yes
C2 Mn1 C4A 57.7(6) . . yes
C2 Mn1 C5 55.7(8) . . yes
C2 Mn1 C5A 45.3(6) . . yes
P1 Mn1 C2 161.9(4) 2_555 . yes
C2A Mn1 C3 19.6(6) . . yes
C2A Mn1 C3A 34.8(7) . . yes
C2A Mn1 C4 47.5(6) . . yes
C2A Mn1 C4A 56.7(7) . . yes
C2A Mn1 C5 58.1(9) . . yes
C2A Mn1 C5A 55.3(6) . . yes
P1 Mn1 C2A 152.2(4) 2_555 . yes
C3 Mn1 C3A 19.9(6) . . yes
C3 Mn1 C4 33.7(6) . . yes
C3 Mn1 C4A 50.7(6) . . yes
C3 Mn1 C5 55.9(8) . . yes
C3 Mn1 C5A 62.4(6) . . yes
P1 Mn1 C3 132.9(4) 2_555 . yes
C3A Mn1 C4 13.8(7) . . yes
C3A Mn1 C4A 33.2(7) . . yes
C3A Mn1 C5 40.6(8) . . yes
C3A Mn1 C5A 54.5(7) . . yes
P1 Mn1 C3A 118.1(5) 2_555 . yes
C4 Mn1 C4A 23.6(6) . . yes
C4 Mn1 C5 32.9(7) . . yes
C4 Mn1 C5A 52.1(7) . . yes
P1 Mn1 C4 106.6(4) 2_555 . yes
C4A Mn1 C5 10.0(7) . . yes
C4A Mn1 C5A 33.0(7) . . yes
P1 Mn1 C4A 104.4(5) 2_555 . yes
C5 Mn1 C5A 23.7(7) . . yes
P1 Mn1 C5 107.2(7) 2_555 . yes
P1 Mn1 C5A 121.4(4) 2_555 . yes
P2 Mn2 C15A 127.2(5) . . yes
P2 Mn2 C16 105.8(4) . . yes
P2 Mn2 C16A 104.5(4) . . yes
P2 Mn2 P2 93.82(2) . 2_666 yes
C12 Mn2 C12A 18.7(6) . . yes
C12 Mn2 C13 33.3(5) . . yes
C12 Mn2 C13A 18.4(5) . . yes
C12 Mn2 C14 56.9(6) . . yes
C12 Mn2 C14A 49.5(6) . . yes
C12 Mn2 C15 59.2(6) . . yes
C12 Mn2 C15A 61.1(6) . . yes
C12 Mn2 C16 34.6(5) . . yes
C12 Mn2 C16A 48.1(5) . . yes
P2 Mn2 C12 125.8(3) 2_666 . yes
C12A Mn2 C13 46.7(5) . . yes
C12A Mn2 C13A 32.8(6) . . yes
C12A Mn2 C14 59.4(6) . . yes
C12A Mn2 C14A 56.1(6) . . yes
C12A Mn2 C15 48.5(6) . . yes
C12A Mn2 C15A 55.2(6) . . yes
C12A Mn2 C16 17.1(6) . . yes
C12A Mn2 C16A 32.3(6) . . yes
P2 Mn2 C12A 144.4(5) 2_666 . yes
C13 Mn2 C13A 14.9(6) . . yes
C13 Mn2 C14 33.9(6) . . yes
C13 Mn2 C14A 22.4(6) . . yes
C13 Mn2 C15 57.8(5) . . yes
C13 Mn2 C15A 50.5(6) . . yes
C13 Mn2 C16 55.3(5) . . yes
C13 Mn2 C16A 60.9(5) . . yes
P2 Mn2 C13 103.6(3) 2_666 . yes
C13A Mn2 C14 42.5(6) . . yes
C13A Mn2 C14A 33.0(6) . . yes
C13A Mn2 C15 56.4(6) . . yes
C13A Mn2 C15A 53.2(6) . . yes
C13A Mn2 C16 44.2(6) . . yes
C13A Mn2 C16A 53.2(6) . . yes
P2 Mn2 C13A 114.5(4) 2_666 . yes
C14 Mn2 C14A 12.0(7) . . yes
C14 Mn2 C15 35.1(6) . . yes
C14 Mn2 C15A 22.2(7) . . yes
C14 Mn2 C16 56.2(6) . . yes
C14 Mn2 C16A 50.8(7) . . yes
P2 Mn2 C14 109.2(5) 2_666 . yes
C14A Mn2 C15 43.8(6) . . yes
C14A Mn2 C15A 32.5(7) . . yes
C14A Mn2 C16 57.1(6) . . yes
C14A Mn2 C16A 55.6(7) . . yes
P2 Mn2 C14A 105.2(5) 2_666 . yes
C15 Mn2 C15A 14.1(6) . . yes
C15 Mn2 C16 35.1(6) . . yes
C15 Mn2 C16A 21.5(6) . . yes
P2 Mn2 C15 140.4(4) 2_666 . yes
C15A Mn2 C16 45.1(6) . . yes
C15A Mn2 C16A 34.2(7) . . yes
P2 Mn2 C15A 126.7(5) 2_666 . yes
P2 Mn2 C12 124.4(3) . . yes
P2 Mn2 C12A 111.7(4) . . yes
P2 Mn2 C13 157.7(4) . . yes
P2 Mn2 C13A 142.8(4) . . yes
P2 Mn2 C14 149.1(5) . . yes
P2 Mn2 C14A 159.0(5) . . yes
P2 Mn2 C15 115.2(4) . . yes
C16 Mn2 C16A 15.8(6) . . yes
P2 Mn2 C16 158.7(4) 2_666 . yes
P2 Mn2 C16A 160.1(5) 2_666 . yes
Mn1 P1 Si1 109.39(2) . . yes
Mn1 P1 Si2 119.71(3) . . yes
Mn1 P1 Mn1 86.17(2) . 2_555 yes
Mn1 P1 Si2 120.61(3) 2_555 . yes
Si1 P1 Si2 109.40(3) . . yes
Mn1 P1 Si1 109.53(3) 2_555 . yes
Mn2 P2 Si3 110.09(2) . . yes
Mn2 P2 Si4 118.52(3) . . yes
Mn2 P2 Mn2 86.18(2) . 2_666 yes
Si3 P2 Si4 109.75(3) . . yes
Mn2 P2 Si3 109.74(3) 2_666 . yes
Mn2 P2 Si4 120.54(2) 2_666 . yes
P1 Si1 C6 106.2(7) . . yes
P1 Si1 C7A 115.0(9) . . yes
P1 Si1 C6A 106.5(9) . . yes
P1 Si1 C7 109.2(6) . . yes
C6A Si1 C8 94.0(12) . . yes
C6A Si1 C8A 108.6(10) . . yes
C7 Si1 C7A 92.1(12) . . yes
C7 Si1 C8 109.5(10) . . yes
C7 Si1 C8A 19.3(9) . . yes
C7A Si1 C8 17.5(13) . . yes
P1 Si1 C8 109.2(8) . . yes
P1 Si1 C8A 114.3(6) . . yes
C6 Si1 C6A 20.3(11) . . yes
C6 Si1 C7 110.2(10) . . yes
C6 Si1 C7A 122.9(12) . . yes
C6 Si1 C8 112.6(11) . . yes
C6 Si1 C8A 91.1(10) . . yes
C6A Si1 C7 126.9(11) . . yes
C6A Si1 C7A 106.9(14) . . yes
C7A Si1 C8A 105.2(12) . . yes
C8 Si1 C8A 121.4(10) . . yes
C9 Si2 C11 88.6(10) . . yes
C9 Si2 C11A 108.0(10) . . yes
C9A Si2 C10 92.6(8) . . yes
C9A Si2 C10A 107.6(9) . . yes
C9A Si2 C11 112.2(10) . . yes
C9 Si2 C10 107.3(8) . . yes
C9 Si2 C10A 122.4(9) . . yes
C10 Si2 C11 121.4(10) . . yes
C10 Si2 C11A 105.5(9) . . yes
C10A Si2 C11 115.6(11) . . yes
C10A Si2 C11A 96.7(10) . . yes
C11 Si2 C11A 21.4(12) . . yes
P1 Si2 C11A 110.7(8) . . yes
C9 Si2 C9A 23.6(8) . . yes
C10 Si2 C10A 15.3(8) . . yes
P1 Si2 C9 110.5(6) . . yes
P1 Si2 C9A 101.8(6) . . yes
P1 Si2 C10 114.4(6) . . yes
P1 Si2 C10A 107.5(6) . . yes
P1 Si2 C11 111.1(9) . . yes
C9A Si2 C11A 130.9(10) . . yes
C18 Si3 C19 106.6(9) . . yes
C18 Si3 C19A 97.4(11) . . yes
C18A Si3 C19 118.4(12) . . yes
C18A Si3 C19A 109.6(13) . . yes
C19 Si3 C19A 14.9(12) . . yes
P2 Si3 C19A 109.5(6) . . yes
C17A Si3 C19A 111.7(11) . . yes
C18 Si3 C18A 12.2(11) . . yes
P2 Si3 C17 108.3(4) . . yes
P2 Si3 C17A 104.8(6) . . yes
P2 Si3 C18 114.5(6) . . yes
P2 Si3 C18A 109.3(8) . . yes
P2 Si3 C19 114.3(5) . . yes
C17A Si3 C18A 111.9(9) . . yes
C17 Si3 C17A 15.4(8) . . yes
C17 Si3 C18 104.6(8) . . yes
C17 Si3 C18A 96.9(9) . . yes
C17 Si3 C19 107.9(8) . . yes
C17 Si3 C19A 122.3(10) . . yes
C17A Si3 C18 118.8(8) . . yes
C17A Si3 C19 96.8(9) . . yes
P2 Si4 C20 110.3(5) . . yes
C20 Si4 C21A 118.1(9) . . yes
C20 Si4 C22 110.0(10) . . yes
C20 Si4 C22A 93.4(10) . . yes
C20A Si4 C21 98.0(9) . . yes
C20A Si4 C21A 109.0(10) . . yes
C20A Si4 C22 125.4(10) . . yes
C20A Si4 C22A 108.9(10) . . yes
C21 Si4 C21A 11.5(10) . . yes
P2 Si4 C20A 103.6(7) . . yes
P2 Si4 C21 114.3(6) . . yes
P2 Si4 C21A 107.6(8) . . yes
P2 Si4 C22 108.7(8) . . yes
P2 Si4 C22A 113.3(8) . . yes
C20 Si4 C20A 15.6(8) . . yes
C20 Si4 C21 106.6(8) . . yes
C21A Si4 C22 101.7(10) . . yes
C21 Si4 C22 106.9(9) . . yes
C21 Si4 C22A 116.5(9) . . yes
C21A Si4 C22A 113.9(10) . . yes
C22 Si4 C22A 16.9(12) . . yes
Mn1 C1 C1A 86.7(18) . . yes
C1A C1 C4A 122(2) . . no
C1A C1 C5 134(2) . . no
Mn1 C1 C2 74.4(11) . . yes
Mn1 C1 C4A 70.3(10) . . yes
Mn1 C1 C5 79.1(13) . . yes
Mn1 C1 C5A 97(3) . . yes
C1A C1 C2 25.5(14) . . no
C1A C1 C5A 167(4) . . no
C2 C1 C4A 96.2(14) . . no
C2 C1 C5 108.5(18) . . no
C2 C1 C5A 145(4) . . no
C4A C1 C5 13.2(12) . . no
C4A C1 C5A 49(3) . . no
C5 C1 C5A 37(3) . . no
Mn1 C1A C1 72.5(17) . . yes
Mn1 C1A C2 76.6(19) . . yes
Mn1 C1A C2A 72.7(10) . . yes
Mn1 C1A C5A 74.0(11) . . yes
C1 C1A C2 124(3) . . no
C1 C1A C2A 113(2) . . no
C1 C1A C5A 4.9(16) . . no
C2 C1A C2A 11.5(15) . . no
C2A C1A C5A 109.2(15) . . no
C2 C1A C5A 121(2) . . no
Mn1 C2 C1A 86.0(19) . . yes
Mn1 C2 C2A 85(2) . . yes
Mn1 C2 C3 74.3(9) . . yes
C1 C2 C1A 30.6(17) . . no
C1 C2 C2A 126(2) . . no
C1 C2 C3 107.8(14) . . no
Mn1 C2 C1 70.7(10) . . yes
C1A C2 C3 138(2) . . no
C2A C2 C3 18.5(17) . . no
C1A C2 C2A 156(3) . . no
Mn1 C2A C1A 74.1(10) . . yes
Mn1 C2A C3 80.6(16) . . yes
Mn1 C2A C3A 69.6(9) . . yes
Mn1 C2A C2 78(2) . . yes
C1A C2A C2 12.2(17) . . no
C1A C2A C3 134(2) . . no
C1A C2A C3A 104.2(15) . . no
C2 C2A C3 146(3) . . no
C2 C2A C3A 116(2) . . no
C3 C2A C3A 30.5(15) . . no
Mn1 C3 C2 70.6(8) . . yes
Mn1 C3 C2A 79.8(16) . . yes
Mn1 C3 C3A 74.4(15) . . yes
Mn1 C3 C4 74.8(9) . . yes
C2 C3 C2A 15.3(14) . . no
C2 C3 C3A 104.3(19) . . no
C2 C3 C4 105.4(14) . . no
C2A C3 C3A 119(3) . . no
C2A C3 C4 120(2) . . no
C3A C3 C4 1.2(12) . . no
Mn1 C3A C4 95(2) . . yes
Mn1 C3A C4A 73.9(10) . . yes
Mn1 C3A C5 73.9(10) . . yes
C2A C3A C3 30.3(15) . . no
C2A C3A C4 152(3) . . no
C2A C3A C4A 109.9(16) . . no
C2A C3A C5 99.7(16) . . no
C3 C3A C4 177(3) . . no
C3 C3A C4A 140(2) . . no
C3 C3A C5 130(2) . . no
C4 C3A C4A 43(2) . . no
C4 C3A C5 53(2) . . no
C4A C3A C5 10.9(13) . . no
Mn1 C3A C3 85.7(14) . . yes
Mn1 C3A C2A 75.5(9) . . yes
Mn1 C4 C3 71.5(8) . . yes
Mn1 C4 C3A 71(2) . . yes
Mn1 C4 C4A 71.8(13) . . yes
Mn1 C4 C5 73.7(11) . . yes
C3 C4 C3A 1.6(16) . . no
C3 C4 C4A 115.1(18) . . no
C3 C4 C5 109.2(17) . . no
C3A C4 C4A 114(3) . . no
C3A C4 C5 108(3) . . no
C4A C4 C5 8.0(18) . . no
Mn1 C4A C1 68.5(9) . . yes
Mn1 C4A C3A 72.8(10) . . yes
Mn1 C4A C4 84.6(15) . . yes
Mn1 C4A C5 100(4) . . yes
Mn1 C4A C5A 77.2(11) . . yes
C1 C4A C3A 91.5(15) . . no
C1 C4A C5 46(4) . . no
C1 C4A C5A 16.9(11) . . no
C3A C4A C4 23.8(13) . . no
C3A C4A C5 134(5) . . no
C3A C4A C5A 108.2(18) . . no
C4 C4A C5 154(6) . . no
C4 C4A C5A 132(2) . . no
C5 C4A C5A 30(4) . . no
C1 C4A C4 115(2) . . no
Mn1 C5 C3A 65.6(9) . . yes
Mn1 C5 C4 73.4(11) . . yes
Mn1 C5 C4A 70(4) . . yes
Mn1 C5 C5A 76.8(17) . . yes
C1 C5 C3A 89.1(19) . . no
C1 C5 C4 109(2) . . no
Mn1 C5 C1 67.7(12) . . yes
C1 C5 C4A 121(5) . . no
C1 C5 C5A 18.0(15) . . no
C3A C5 C4 19.6(10) . . no
C3A C5 C4A 36(4) . . no
C3A C5 C5A 107(3) . . no
C4 C5 C4A 19(4) . . no
C4 C5 C5A 127(3) . . no
C4A C5 C5A 138(5) . . no
Mn1 C5A C1 71(3) . . yes
Mn1 C5A C1A 73.2(11) . . yes
Mn1 C5A C4A 69.8(11) . . yes
Mn1 C5A C5 79.5(17) . . yes
C1 C5A C1A 8(3) . . no
C1 C5A C4A 114(3) . . no
C1 C5A C5 126(4) . . no
C4A C5A C5 12.4(16) . . no
C1A C5A C5 120(2) . . no
C1A C5A C4A 108.4(17) . . no
Si1 C6 C6A 88(3) . . yes
Si1 C6A C6 72(3) . . yes
Si1 C7 C8A 84(3) . . yes
Si1 C7A C8 82(3) . . yes
Si1 C8 C7A 81(3) . . yes
Si1 C8A C7 77(3) . . yes
Si2 C9 C9A 79.1(18) . . yes
Si2 C9A C9 77.2(19) . . yes
Si2 C10 C10A 83(2) . . yes
Si2 C10A C10 82(3) . . yes
Si2 C11 C11A 88(3) . . yes
Si2 C11A C11 70(2) . . yes
C2 C1 H1 126.00 . . no
C1A C1 H5A 149.00 . . no
Mn1 C1 H1 113.00 . . no
Mn1 C1 H5A 113.00 . . no
C1A C1 H1 101.00 . . no
C4A C1 H5A 88.00 . . no
C5 C1 H1 126.00 . . no
C5 C1 H5A 76.00 . . no
C5A C1 H1 89.00 . . no
C5A C1 H5A 39.00 . . no
H1 C1 H5A 50.00 . . no
C2 C1 H5A 173.00 . . no
C4A C1 H1 138.00 . . no
Mn1 C1A H2 102.00 . . no
C1 C1A H1 41.00 . . no
C1 C1A H1A 122.00 . . no
C1 C1A H2 172.00 . . no
C2 C1A H1 164.00 . . no
H1 C1A H2 146.00 . . no
H1A C1A H2 66.00 . . no
C2A C1A H1A 125.00 . . no
C2A C1A H2 60.00 . . no
C5A C1A H1 45.00 . . no
C5A C1A H1A 125.00 . . no
C5A C1A H2 169.00 . . no
H1 C1A H1A 80.00 . . no
Mn1 C1A H1 91.00 . . no
Mn1 C1A H1A 120.00 . . no
C2A C1A H1 154.00 . . no
C2 C1A H1A 114.00 . . no
C2 C1A H2 48.00 . . no
Mn1 C2 H2 121.00 . . no
C1 C2 H2 126.00 . . no
Mn1 C2 H2A 103.00 . . no
C1 C2 H1A 68.00 . . no
Mn1 C2 H1A 103.00 . . no
C1A C2 H2 96.00 . . no
C1A C2 H2A 166.00 . . no
C2A C2 H1A 166.00 . . no
C2A C2 H2 108.00 . . no
C2A C2 H2A 37.00 . . no
C3 C2 H1A 176.00 . . no
C3 C2 H2 126.00 . . no
C3 C2 H2A 56.00 . . no
H1A C2 H2 58.00 . . no
H1A C2 H2A 129.00 . . no
H2 C2 H2A 70.00 . . no
C1A C2 H1A 37.00 . . no
C1 C2 H2A 163.00 . . no
Mn1 C2A H2A 120.00 . . no
Mn1 C2A H2 101.00 . . no
C3 C2A H2 170.00 . . no
C3 C2A H2A 97.00 . . no
C3A C2A H2 159.00 . . no
C3A C2A H2A 128.00 . . no
H2 C2A H2A 74.00 . . no
C2 C2A H2 42.00 . . no
C1A C2A H2 54.00 . . no
C1A C2A H2A 128.00 . . no
C2 C2A H2A 116.00 . . no
Mn1 C3 H2A 102.00 . . no
C2 C3 H3A 150.00 . . no
C2A C3 H2A 44.00 . . no
C2A C3 H3 112.00 . . no
Mn1 C3 H3 119.00 . . no
Mn1 C3 H3A 97.00 . . no
C2 C3 H2A 60.00 . . no
C2 C3 H3 127.00 . . no
C3A C3 H3 128.00 . . no
C3A C3 H3A 45.00 . . no
C4 C3 H2A 164.00 . . no
C4 C3 H3 127.00 . . no
C4 C3 H3A 44.00 . . no
H2A C3 H3 68.00 . . no
H2A C3 H3A 150.00 . . no
H3 C3 H3A 83.00 . . no
C3A C3 H2A 163.00 . . no
C2A C3 H3A 164.00 . . no
Mn1 C3A H4 108.00 . . no
Mn1 C3A H3A 117.00 . . no
C3 C3A H3A 95.00 . . no
C2A C3A H3A 125.00 . . no
C2A C3A H4 174.00 . . no
C4A C3A H3A 125.00 . . no
C4A C3A H4 75.00 . . no
C5 C3A H3A 135.00 . . no
C5 C3A H4 86.00 . . no
H3A C3A H4 49.00 . . no
C4 C3A H4 33.00 . . no
C3 C3A H4 144.00 . . no
C4 C3A H3A 82.00 . . no
Mn1 C4 H3A 103.00 . . no
C3A C4 H3A 63.00 . . no
C3A C4 H4 127.00 . . no
C4A C4 H3A 175.00 . . no
C4A C4 H4 119.00 . . no
Mn1 C4 H4 121.00 . . no
C3 C4 H3A 62.00 . . no
C3 C4 H4 125.00 . . no
H3A C4 H4 64.00 . . no
C5 C4 H4 125.00 . . no
C5 C4 H3A 171.00 . . no
Mn1 C4A H5 119.00 . . no
Mn1 C4A H4A 116.00 . . no
C3A C4A H4A 126.00 . . no
C1 C4A H4A 142.00 . . no
C1 C4A H5 93.00 . . no
C4 C4A H5 149.00 . . no
C5 C4A H4A 99.00 . . no
C5 C4A H5 48.00 . . no
C5A C4A H4A 126.00 . . no
C5A C4A H5 76.00 . . no
C3A C4A H5 168.00 . . no
C4 C4A H4A 103.00 . . no
H4A C4A H5 51.00 . . no
C3A C5 H5 145.00 . . no
C4 C5 H4A 73.00 . . no
C3A C5 H4A 93.00 . . no
C4A C5 H4A 58.00 . . no
C4A C5 H5 111.00 . . no
C4 C5 H5 125.00 . . no
C5A C5 H5 108.00 . . no
H4A C5 H5 53.00 . . no
C1 C5 H4A 167.00 . . no
C1 C5 H5 126.00 . . no
Mn1 C5 H4A 101.00 . . no
Mn1 C5 H5 124.00 . . no
C5A C5 H4A 157.00 . . no
C1 C5A H1 61.00 . . no
C1 C5A H5A 120.00 . . no
Mn1 C5A H1 100.00 . . no
Mn1 C5A H5A 123.00 . . no
C1A C5A H5A 126.00 . . no
C4A C5A H1 169.00 . . no
C4A C5A H5A 126.00 . . no
C5 C5A H1 172.00 . . no
C5 C5A H5A 114.00 . . no
H1 C5A H5A 59.00 . . no
C1A C5A H1 68.00 . . no
H6A3 C6 H6C 25.00 . . no
H6A C6 H6C 109.00 . . no
H6B C6 H6C 109.00 . . no
Si1 C6 H6C 110.00 . . no
C6A C6 H6A2 87.00 . . no
C6A C6 H6A3 53.00 . . no
C6A C6 H6A 48.00 . . no
H6A C6 H6B 109.00 . . no
H6A2 C6 H6A3 107.00 . . no
H6A2 C6 H6A 42.00 . . no
H6A2 C6 H6B 70.00 . . no
H6A2 C6 H6C 111.00 . . no
H6A3 C6 H6A 90.00 . . no
H6A3 C6 H6B 132.00 . . no
Si1 C6 H6A2 137.00 . . no
Si1 C6 H6A3 104.00 . . no
Si1 C6 H6A 110.00 . . no
Si1 C6 H6B 109.00 . . no
C6A C6 H6B 157.00 . . no
C6A C6 H6C 78.00 . . no
Si1 C6A H6A1 109.00 . . no
Si1 C6A H6A 117.00 . . no
Si1 C6A H6A2 110.00 . . no
Si1 C6A H6A3 109.00 . . no
C6 C6A H6A1 155.00 . . no
C6 C6A H6A2 50.00 . . no
C6 C6A H6A3 93.00 . . no
C6 C6A H6A 88.00 . . no
C6 C6A H6C 64.00 . . no
H6A1 C6A H6A2 110.00 . . no
H6A1 C6A H6A3 109.00 . . no
H6A1 C6A H6A 68.00 . . no
H6A1 C6A H6C 138.00 . . no
H6A2 C6A H6A3 110.00 . . no
H6A2 C6A H6A 42.00 . . no
H6A2 C6A H6C 88.00 . . no
H6A3 C6A H6A 132.00 . . no
H6A3 C6A H6C 29.00 . . no
Si1 C6A H6C 100.00 . . no
H6A C6A H6C 125.00 . . no
Si1 C7 H7C 109.00 . . no
Si1 C7 H8A3 127.00 . . no
C8A C7 H8A1 62.00 . . no
C8A C7 H7A 79.00 . . no
C8A C7 H7B 51.00 . . no
C8A C7 H7C 160.00 . . no
Si1 C7 H7B 110.00 . . no
H8A1 C7 H7A 17.00 . . no
H8A1 C7 H7B 96.00 . . no
H8A1 C7 H7C 125.00 . . no
H8A1 C7 H8A3 115.00 . . no
H7A C7 H7B 110.00 . . no
H7A C7 H7C 109.00 . . no
C8A C7 H8A3 87.00 . . no
Si1 C7 H8A1 106.00 . . no
Si1 C7 H7A 109.00 . . no
H7B C7 H7C 110.00 . . no
H7B C7 H8A3 37.00 . . no
H7C C7 H8A3 73.00 . . no
H7A C7 H8A3 120.00 . . no
H7A2 C7A H8C 124.00 . . no
H7A3 C7A H8C 87.00 . . no
H8A C7A H8C 123.00 . . no
H7A3 C7A H8A 49.00 . . no
C8 C7A H7A1 102.00 . . no
C8 C7A H7A2 140.00 . . no
C8 C7A H7A3 35.00 . . no
C8 C7A H8A 78.00 . . no
C8 C7A H8C 80.00 . . no
H7A1 C7A H7A2 109.00 . . no
Si1 C7A H8C 115.00 . . no
H7A1 C7A H8C 23.00 . . no
H7A2 C7A H7A3 109.00 . . no
H7A2 C7A H8A 62.00 . . no
Si1 C7A H7A1 110.00 . . no
Si1 C7A H7A2 109.00 . . no
Si1 C7A H7A3 110.00 . . no
Si1 C7A H8A 113.00 . . no
H7A1 C7A H7A3 110.00 . . no
H7A1 C7A H8A 136.00 . . no
Si1 C8 H8A 110.00 . . no
Si1 C8 H8B 109.00 . . no
Si1 C8 H8C 109.00 . . no
C7A C8 H7A1 51.00 . . no
C7A C8 H7A3 113.00 . . no
Si1 C8 H7A1 98.00 . . no
Si1 C8 H7A3 143.00 . . no
C7A C8 H8B 170.00 . . no
C7A C8 H8C 64.00 . . no
H7A1 C8 H7A3 117.00 . . no
H7A1 C8 H8A 105.00 . . no
H7A1 C8 H8B 124.00 . . no
H7A1 C8 H8C 15.00 . . no
H7A3 C8 H8A 53.00 . . no
H7A3 C8 H8B 60.00 . . no
H7A3 C8 H8C 107.00 . . no
H8A C8 H8B 109.00 . . no
H8A C8 H8C 110.00 . . no
H8B C8 H8C 109.00 . . no
C7A C8 H8A 67.00 . . no
H8A2 C8A H8A3 109.00 . . no
Si1 C8A H7A 103.00 . . no
C7 C8A H7B 89.00 . . no
C7 C8A H8A2 161.00 . . no
C7 C8A H8A3 53.00 . . no
H8A1 C8A H7A 19.00 . . no
H8A1 C8A H7B 126.00 . . no
H8A1 C8A H8A2 109.00 . . no
H8A1 C8A H8A3 109.00 . . no
H7A C8A H7B 123.00 . . no
H7A C8A H8A2 127.00 . . no
H7A C8A H8A3 97.00 . . no
H7B C8A H8A2 73.00 . . no
H7B C8A H8A3 37.00 . . no
Si1 C8A H8A1 110.00 . . no
Si1 C8A H8A3 110.00 . . no
Si1 C8A H7B 120.00 . . no
Si1 C8A H8A2 110.00 . . no
C7 C8A H8A1 84.00 . . no
C7 C8A H7A 65.00 . . no
Si2 C9 H9A 109.00 . . no
H9A2 C9 H9A3 107.00 . . no
Si2 C9 H9A3 104.00 . . no
C9A C9 H9A 32.00 . . no
C9A C9 H9B 130.00 . . no
C9A C9 H9C 113.00 . . no
C9A C9 H9A2 74.00 . . no
C9A C9 H9A3 59.00 . . no
H9A C9 H9B 109.00 . . no
H9A C9 H9C 110.00 . . no
H9A C9 H9A2 51.00 . . no
H9A C9 H9A3 60.00 . . no
H9B C9 H9C 109.00 . . no
H9B C9 H9A2 59.00 . . no
Si2 C9 H9B 109.00 . . no
Si2 C9 H9C 109.00 . . no
Si2 C9 H9A2 118.00 . . no
H9C C9 H9A3 55.00 . . no
H9B C9 H9A3 147.00 . . no
H9C C9 H9A2 132.00 . . no
Si2 C9A H9A1 110.00 . . no
C9 C9A H9A 96.00 . . no
Si2 C9A H9A2 109.00 . . no
Si2 C9A H9A3 109.00 . . no
Si2 C9A H9A 162.00 . . no
H9A C9A H9A1 74.00 . . no
H9A C9A H9A2 54.00 . . no
H9A C9A H9A3 85.00 . . no
H9A1 C9A H9A2 109.00 . . no
C9 C9A H9A1 166.00 . . no
C9 C9A H9A2 57.00 . . no
C9 C9A H9A3 78.00 . . no
H9A2 C9A H9A3 109.00 . . no
H9A1 C9A H9A3 109.00 . . no
H10B C10 H10D 112.00 . . no
H10B C10 H10E 133.00 . . no
H10C C10 H10D 21.00 . . no
H10C C10 H10E 102.00 . . no
H10B C10 H10F 56.00 . . no
H10B C10 H10C 110.00 . . no
H10D C10 H10F 126.00 . . no
H10E C10 H10F 78.00 . . no
C10A C10 H10E 14.00 . . no
C10A C10 H10F 70.00 . . no
H10A C10 H10B 109.00 . . no
H10C C10 H10F 143.00 . . no
H10D C10 H10E 86.00 . . no
Si2 C10 H10A 109.00 . . no
Si2 C10 H10B 110.00 . . no
Si2 C10 H10C 110.00 . . no
Si2 C10 H10D 124.00 . . no
Si2 C10 H10E 91.00 . . no
Si2 C10 H10F 107.00 . . no
C10A C10 H10A 28.00 . . no
C10A C10 H10B 126.00 . . no
C10A C10 H10C 115.00 . . no
C10A C10 H10D 100.00 . . no
H10A C10 H10C 109.00 . . no
H10A C10 H10D 90.00 . . no
H10A C10 H10E 25.00 . . no
H10A C10 H10F 57.00 . . no
Si2 C10A H10B 95.00 . . no
Si2 C10A H10C 97.00 . . no
Si2 C10A H10A 147.00 . . no
H10C C10A H10D 12.00 . . no
H10C C10A H10E 116.00 . . no
H10C C10A H10F 115.00 . . no
H10D C10A H10E 110.00 . . no
H10D C10A H10F 109.00 . . no
H10E C10A H10F 110.00 . . no
C10 C10A H10F 81.00 . . no
H10A C10A H10B 106.00 . . no
H10A C10A H10C 114.00 . . no
H10A C10A H10D 101.00 . . no
H10A C10A H10E 46.00 . . no
H10A C10A H10F 71.00 . . no
H10B C10A H10C 76.00 . . no
Si2 C10A H10D 109.00 . . no
Si2 C10A H10E 109.00 . . no
Si2 C10A H10F 109.00 . . no
C10 C10A H10A 129.00 . . no
C10 C10A H10B 36.00 . . no
C10 C10A H10C 44.00 . . no
C10 C10A H10D 50.00 . . no
C10 C10A H10E 159.00 . . no
H10B C10A H10D 76.00 . . no
H10B C10A H10E 151.00 . . no
H10B C10A H10F 45.00 . . no
Si2 C11 H11D 106.00 . . no
Si2 C11 H11E 133.00 . . no
C11A C11 H11A 70.00 . . no
C11A C11 H11B 161.00 . . no
Si2 C11 H11A 109.00 . . no
Si2 C11 H11B 109.00 . . no
Si2 C11 H11C 109.00 . . no
C11A C11 H11E 81.00 . . no
H11A C11 H11B 110.00 . . no
H11A C11 H11C 109.00 . . no
H11A C11 H11D 15.00 . . no
H11A C11 H11E 110.00 . . no
H11B C11 H11C 110.00 . . no
H11B C11 H11D 123.00 . . no
H11B C11 H11E 81.00 . . no
H11C C11 H11D 98.00 . . no
H11C C11 H11E 31.00 . . no
H11D C11 H11E 105.00 . . no
C11A C11 H11D 55.00 . . no
C11A C11 H11C 55.00 . . no
H11E C11A H11F 110.00 . . no
H11D C11A H11F 110.00 . . no
C11 C11A H11D 88.00 . . no
C11 C11A H11E 54.00 . . no
C11 C11A H11F 160.00 . . no
H11A C11A H11C 124.00 . . no
H11A C11A H11D 20.00 . . no
H11A C11A H11E 96.00 . . no
H11A C11A H11F 129.00 . . no
H11C C11A H11D 132.00 . . no
H11C C11A H11E 31.00 . . no
H11C C11A H11F 81.00 . . no
H11D C11A H11E 109.00 . . no
Si2 C11A H11A 101.00 . . no
Si2 C11A H11C 110.00 . . no
Si2 C11A H11D 109.00 . . no
Si2 C11A H11E 109.00 . . no
Si2 C11A H11F 110.00 . . no
C11 C11A H11A 68.00 . . no
C11 C11A H11C 80.00 . . no
Mn2 C12 C12A 76.2(16) . . yes
Mn2 C12 C13 71.9(9) . . yes
Mn2 C12 C13A 76.8(15) . . yes
Mn2 C12 C16 72.7(9) . . yes
C12A C12 C13 118.9(19) . . no
C12A C12 C13A 120(2) . . no
C12A C12 C16 14.4(14) . . no
C13 C12 C13A 5.1(15) . . no
C13 C12 C16 104.9(12) . . no
C13A C12 C16 105.4(19) . . no
Mn2 C12A C12 85.1(17) . . yes
Mn2 C12A C13A 73.9(11) . . yes
Mn2 C12A C16 86(2) . . yes
Mn2 C12A C16A 75.5(11) . . yes
C12 C12A C13A 29.9(14) . . no
C12 C12A C16 150(3) . . no
C12 C12A C16A 137(2) . . no
C13A C12A C16 120(2) . . no
C13A C12A C16A 106.8(16) . . no
C16 C12A C16A 14.8(16) . . no
Mn2 C13 C12 74.9(8) . . yes
Mn2 C13 C13A 81(2) . . yes
Mn2 C13 C14 71.7(9) . . yes
Mn2 C13 C14A 78.1(16) . . yes
C12 C13 C13A 6.4(19) . . no
C12 C13 C14 111.3(13) . . no
C12 C13 C14A 120.5(18) . . no
C13A C13 C14 112(2) . . no
C13A C13 C14A 121(3) . . no
C14 C13 C14A 9.6(14) . . no
Mn2 C13A C12 84.8(16) . . yes
Mn2 C13A C12A 73.3(11) . . yes
Mn2 C13A C13 84(2) . . yes
Mn2 C13A C14 68.2(7) . . yes
Mn2 C13A C14A 73.7(10) . . yes
C12 C13A C12A 30.4(15) . . no
C12 C13A C13 168(3) . . no
C12 C13A C14 129(2) . . no
C12 C13A C14A 142(2) . . no
C12A C13A C13 146(3) . . no
C12A C13A C14 99.2(14) . . no
C12A C13A C14A 112.0(16) . . no
C13 C13A C14 48(2) . . no
C13 C13A C14A 36.0(19) . . no
C14 C13A C14A 12.7(11) . . no
Mn2 C14 C13 74.4(9) . . yes
Mn2 C14 C13A 69.3(8) . . yes
Mn2 C14 C14A 87(3) . . yes
Mn2 C14 C15 74.1(9) . . yes
Mn2 C14 C15A 81.0(15) . . yes
C13 C14 C13A 19.5(9) . . no
C13 C14 C14A 18(3) . . no
C13 C14 C15 110.4(15) . . no
C13 C14 C15A 124(2) . . no
C13A C14 C14A 37(3) . . no
C13A C14 C15 91.0(13) . . no
C13A C14 C15A 104.4(19) . . no
C14A C14 C15 128(3) . . no
C14A C14 C15A 141(4) . . no
C15 C14 C15A 13.6(15) . . no
Mn2 C14A C13 79.5(15) . . yes
Mn2 C14A C13A 73.2(11) . . yes
Mn2 C14A C14 81(3) . . yes
Mn2 C14A C15A 74.2(12) . . yes
C13 C14A C13A 23.1(12) . . no
C13 C14A C14 152(4) . . no
C13 C14A C15A 128(2) . . no
C13A C14A C14 130(4) . . no
C13A C14A C15A 105.2(17) . . no
C14 C14A C15A 26(3) . . no
Mn2 C15 C14 70.7(9) . . yes
Mn2 C15 C15A 82(3) . . yes
Mn2 C15 C16 73.5(9) . . yes
Mn2 C15 C16A 79.6(15) . . yes
C14 C15 C15A 21(2) . . no
C14 C15 C16 102.6(14) . . no
C14 C15 C16A 121(2) . . no
C15A C15 C16 124(3) . . no
C15A C15 C16A 142(3) . . no
C16 C15 C16A 18.2(13) . . no
Mn2 C15A C14 76.9(16) . . yes
Mn2 C15A C14A 73.3(12) . . yes
Mn2 C15A C15 84(2) . . yes
Mn2 C15A C16A 73.6(10) . . yes
C14 C15A C14A 13.6(15) . . no
C14 C15A C15 145(4) . . no
C14 C15A C16A 122(2) . . no
C14A C15A C15 132(3) . . no
C14A C15A C16A 108.7(17) . . no
C15 C15A C16A 23(2) . . no
Mn2 C16 C12 72.7(8) . . yes
Mn2 C16 C12A 76.5(19) . . yes
Mn2 C16 C15 71.4(9) . . yes
Mn2 C16 C16A 80(2) . . yes
C12 C16 C12A 15.8(16) . . no
C12 C16 C15 110.8(13) . . no
C12 C16 C16A 135(2) . . no
C12A C16 C15 126(2) . . no
C12A C16 C16A 149(3) . . no
C15 C16 C16A 25.0(18) . . no
Mn2 C16A C12A 72.2(10) . . yes
Mn2 C16A C15 78.9(14) . . yes
Mn2 C16A C15A 72.2(10) . . yes
Mn2 C16A C16 83.9(19) . . yes
C12A C16A C15 122.1(19) . . no
C12A C16A C15A 107.2(15) . . no
C12A C16A C16 15.9(16) . . no
C15 C16A C15A 15.0(14) . . no
C15 C16A C16 137(3) . . no
C15A C16A C16 122(2) . . no
Si3 C17 C17A 83(3) . . yes
Si3 C17A C17 82(3) . . yes
Si3 C18 C18A 90(4) . . yes
Si3 C18A C18 78(4) . . yes
Si3 C19 C19A 68(3) . . yes
Si3 C19A C19 97(3) . . yes
Si4 C20 C20A 76(3) . . yes
Si4 C20A C20 88(3) . . yes
Si4 C21 C21A 87(3) . . yes
Si4 C21A C21 81(4) . . yes
Si4 C22 C22A 78(3) . . yes
Si4 C22A C22 85(3) . . yes
Mn2 C12 H12 120.00 . . no
Mn2 C12 H12A 98.00 . . no
Mn2 C12 H13A 102.00 . . no
C12A C12 H12 114.00 . . no
C12A C12 H12A 46.00 . . no
C12A C12 H13A 167.00 . . no
C13 C12 H12 127.00 . . no
C13 C12 H12A 165.00 . . no
C13 C12 H13A 49.00 . . no
C13A C12 H12 127.00 . . no
C13A C12 H12A 166.00 . . no
C13A C12 H13A 48.00 . . no
C16 C12 H12 128.00 . . no
C16 C12 H12A 60.00 . . no
C16 C12 H13A 153.00 . . no
H12 C12 H12A 68.00 . . no
H12 C12 H13A 79.00 . . no
H12A C12 H13A 146.00 . . no
Mn2 C12A H12A 116.00 . . no
Mn2 C12A H16 106.00 . . no
C12 C12A H12A 97.00 . . no
C12 C12A H16 167.00 . . no
C13A C12A H12A 127.00 . . no
C13A C12A H16 159.00 . . no
C16 C12A H12A 113.00 . . no
C16 C12A H16 41.00 . . no
C16A C12A H12A 127.00 . . no
C16A C12A H16 55.00 . . no
H12A C12A H16 72.00 . . no
Mn2 C13 H13 120.00 . . no
Mn2 C13 H13A 110.00 . . no
C12 C13 H13 125.00 . . no
C12 C13 H13A 59.00 . . no
C13A C13 H13 123.00 . . no
C13A C13 H13A 57.00 . . no
C14 C13 H13 124.00 . . no
C14 C13 H13A 168.00 . . no
C14A C13 H13 115.00 . . no
C14A C13 H13A 170.00 . . no
H13 C13 H13A 66.00 . . no
Mn2 C13A H13 102.00 . . no
Mn2 C13A H13A 121.00 . . no
C12 C13A H13 146.00 . . no
C12 C13A H13A 94.00 . . no
C12A C13A H13 173.00 . . no
C12A C13A H13A 124.00 . . no
C13 C13A H13 34.00 . . no
C13 C13A H13A 89.00 . . no
C14 C13A H13 83.00 . . no
C14 C13A H13A 137.00 . . no
C14A C13A H13 70.00 . . no
C14A C13A H13A 124.00 . . no
H13 C13A H13A 54.00 . . no
Mn2 C14 H14 119.00 . . no
Mn2 C14 H14A 108.00 . . no
C13 C14 H14 125.00 . . no
C13 C14 H14A 70.00 . . no
C13A C14 H14 144.00 . . no
C13A C14 H14A 90.00 . . no
C14A C14 H14 107.00 . . no
C14A C14 H14A 53.00 . . no
C15 C14 H14 125.00 . . no
C15 C14 H14A 178.00 . . no
C15A C14 H14 111.00 . . no
C15A C14 H14A 165.00 . . no
H14 C14 H14A 54.00 . . no
Mn2 C14A H14 105.00 . . no
Mn2 C14A H14A 117.00 . . no
C13 C14A H14 157.00 . . no
C13 C14A H14A 105.00 . . no
C13A C14A H14 178.00 . . no
C13A C14A H14A 128.00 . . no
C14 C14A H14 49.00 . . no
C14 C14A H14A 102.00 . . no
C15A C14A H14 74.00 . . no
C15A C14A H14A 127.00 . . no
H14 C14A H14A 53.00 . . no
Mn2 C15 H15 119.00 . . no
Mn2 C15 H15A 106.00 . . no
C14 C15 H15 129.00 . . no
C14 C15 H15A 70.00 . . no
C15A C15 H15 108.00 . . no
C15A C15 H15A 49.00 . . no
C16 C15 H15 129.00 . . no
C16 C15 H15A 172.00 . . no
C16A C15 H15 111.00 . . no
C16A C15 H15A 169.00 . . no
H15 C15 H15A 58.00 . . no
Mn2 C15A H15 105.00 . . no
Mn2 C15A H15A 120.00 . . no
C14 C15A H15 169.00 . . no
C14 C15A H15A 113.00 . . no
C14A C15A H15 177.00 . . no
C14A C15A H15A 126.00 . . no
C15 C15A H15 45.00 . . no
C15 C15A H15A 102.00 . . no
C16A C15A H15 69.00 . . no
C16A C15A H15A 125.00 . . no
H15 C15A H15A 57.00 . . no
Mn2 C16 H12A 95.00 . . no
Mn2 C16 H16 123.00 . . no
Mn2 C16 H16A 102.00 . . no
C12 C16 H12A 54.00 . . no
C12 C16 H16 125.00 . . no
C12 C16 H16A 174.00 . . no
C12A C16 H12A 38.00 . . no
C12A C16 H16 109.00 . . no
C12A C16 H16A 166.00 . . no
C15 C16 H12A 163.00 . . no
C15 C16 H16 125.00 . . no
C15 C16 H16A 66.00 . . no
C16A C16 H12A 166.00 . . no
C16A C16 H16 100.00 . . no
C16A C16 H16A 41.00 . . no
H12A C16 H16 71.00 . . no
H12A C16 H16A 129.00 . . no
H16 C16 H16A 59.00 . . no
Mn2 C16A H16 109.00 . . no
Mn2 C16A H16A 121.00 . . no
C12A C16A H16 63.00 . . no
C12A C16A H16A 126.00 . . no
C15 C16A H16 172.00 . . no
C15 C16A H16A 111.00 . . no
C15A C16A H16 169.00 . . no
C15A C16A H16A 126.00 . . no
C16 C16A H16 48.00 . . no
C16 C16A H16A 111.00 . . no
H16 C16A H16A 63.00 . . no
Si3 C17 H17A 109.00 . . no
Si3 C17 H17B 109.00 . . no
Si3 C17 H17C 110.00 . . no
Si3 C17 H17D 123.00 . . no
Si3 C17 H17F 108.00 . . no
C17A C17 H17A 142.00 . . no
C17A C17 H17B 35.00 . . no
C17A C17 H17C 99.00 . . no
C17A C17 H17D 96.00 . . no
C17A C17 H17F 72.00 . . no
H17A C17 H17B 109.00 . . no
H17A C17 H17C 109.00 . . no
H17A C17 H17D 47.00 . . no
H17A C17 H17F 131.00 . . no
H17B C17 H17C 110.00 . . no
H17B C17 H17D 63.00 . . no
H17B C17 H17F 86.00 . . no
H17C C17 H17D 127.00 . . no
H17C C17 H17F 27.00 . . no
H17D C17 H17F 126.00 . . no
Si3 C17A H17A 92.00 . . no
Si3 C17A H17B 137.00 . . no
Si3 C17A H17C 101.00 . . no
Si3 C17A H17D 110.00 . . no
Si3 C17A H17E 109.00 . . no
Si3 C17A H17F 109.00 . . no
C17 C17A H17A 25.00 . . no
C17 C17A H17B 118.00 . . no
C17 C17A H17C 56.00 . . no
C17 C17A H17D 53.00 . . no
C17 C17A H17E 162.00 . . no
C17 C17A H17F 78.00 . . no
H17A C17A H17B 95.00 . . no
H17A C17A H17C 76.00 . . no
H17A C17A H17D 28.00 . . no
H17A C17A H17E 138.00 . . no
H17A C17A H17F 97.00 . . no
H17B C17A H17C 122.00 . . no
H17B C17A H17D 67.00 . . no
H17B C17A H17E 45.00 . . no
H17B C17A H17F 111.00 . . no
H17C C17A H17D 94.00 . . no
H17C C17A H17E 132.00 . . no
H17C C17A H17F 23.00 . . no
H17D C17A H17E 110.00 . . no
H17D C17A H17F 110.00 . . no
H17E C17A H17F 109.00 . . no
Si3 C18 H18A 110.00 . . no
Si3 C18 H18B 109.00 . . no
Si3 C18 H18C 109.00 . . no
Si3 C18 H18D 117.00 . . no
Si3 C18 H18E 95.00 . . no
Si3 C18 H18F 117.00 . . no
C18A C18 H18A 83.00 . . no
C18A C18 H18B 151.00 . . no
C18A C18 H18C 42.00 . . no
C18A C18 H18D 89.00 . . no
C18A C18 H18E 5.00 . . no
C18A C18 H18F 89.00 . . no
H18A C18 H18B 110.00 . . no
H18A C18 H18C 110.00 . . no
H18A C18 H18D 133.00 . . no
H18A C18 H18E 81.00 . . no
H18A C18 H18F 10.00 . . no
H18B C18 H18C 109.00 . . no
H18B C18 H18D 63.00 . . no
H18B C18 H18E 147.00 . . no
H18B C18 H18F 101.00 . . no
H18C C18 H18D 47.00 . . no
H18C C18 H18E 39.00 . . no
H18C C18 H18F 110.00 . . no
H18D C18 H18E 87.00 . . no
H18D C18 H18F 125.00 . . no
H18E C18 H18F 87.00 . . no
Si3 C18A H18A 105.00 . . no
Si3 C18A H18B 92.00 . . no
Si3 C18A H18C 122.00 . . no
Si3 C18A H18D 109.00 . . no
Si3 C18A H18E 110.00 . . no
Si3 C18A H18F 109.00 . . no
C18 C18A H18A 74.00 . . no
C18 C18A H18B 21.00 . . no
C18 C18A H18C 117.00 . . no
C18 C18A H18D 67.00 . . no
C18 C18A H18E 172.00 . . no
C18 C18A H18F 67.00 . . no
H18A C18A H18B 84.00 . . no
H18A C18A H18C 133.00 . . no
H18A C18A H18D 119.00 . . no
H18A C18A H18E 104.00 . . no
H18A C18A H18F 10.00 . . no
H18B C18A H18C 96.00 . . no
H18B C18A H18D 47.00 . . no
H18B C18A H18E 153.00 . . no
H18B C18A H18F 75.00 . . no
H18C C18A H18D 50.00 . . no
H18C C18A H18E 60.00 . . no
H18C C18A H18F 128.00 . . no
H18D C18A H18E 109.00 . . no
H18D C18A H18F 109.00 . . no
H18E C18A H18F 110.00 . . no
Si3 C19 H19A 109.00 . . no
Si3 C19 H19B 109.00 . . no
Si3 C19 H19C 109.00 . . no
Si3 C19 H19D 106.00 . . no
Si3 C19 H19E 107.00 . . no
Si3 C19 H19F 86.00 . . no
C19A C19 H19A 104.00 . . no
C19A C19 H19B 144.00 . . no
C19A C19 H19C 46.00 . . no
C19A C19 H19D 89.00 . . no
C19A C19 H19E 90.00 . . no
C19A C19 H19F 17.00 . . no
H19A C19 H19B 110.00 . . no
H19A C19 H19C 109.00 . . no
H19A C19 H19D 16.00 . . no
H19A C19 H19E 143.00 . . no
H19A C19 H19F 100.00 . . no
H19B C19 H19C 109.00 . . no
H19B C19 H19D 124.00 . . no
H19B C19 H19E 55.00 . . no
H19B C19 H19F 139.00 . . no
H19C C19 H19D 97.00 . . no
H19C C19 H19E 58.00 . . no
H19C C19 H19F 32.00 . . no
H19D C19 H19E 143.00 . . no
H19D C19 H19F 84.00 . . no
H19E C19 H19F 84.00 . . no
Si3 C19A H19A 106.00 . . no
Si3 C19A H19B 98.00 . . no
Si3 C19A H19C 145.00 . . no
Si3 C19A H19D 109.00 . . no
Si3 C19A H19E 109.00 . . no
Si3 C19A H19F 109.00 . . no
C19 C19A H19A 52.00 . . no
C19 C19A H19B 24.00 . . no
C19 C19A H19C 103.00 . . no
C19 C19A H19D 60.00 . . no
C19 C19A H19E 58.00 . . no
C19 C19A H19F 154.00 . . no
H19A C19A H19B 75.00 . . no
H19A C19A H19C 109.00 . . no
H19A C19A H19D 9.00 . . no
H19A C19A H19E 103.00 . . no
H19A C19A H19F 118.00 . . no
H19B C19A H19C 90.00 . . no
H19B C19A H19D 83.00 . . no
H19B C19A H19E 36.00 . . no
H19B C19A H19F 144.00 . . no
H19C C19A H19D 106.00 . . no
H19C C19A H19E 61.00 . . no
H19C C19A H19F 54.00 . . no
H19D C19A H19E 110.00 . . no
H19D C19A H19F 110.00 . . no
H19E C19A H19F 110.00 . . no
Si4 C20 H20A 109.00 . . no
Si4 C20 H20B 109.00 . . no
Si4 C20 H20C 109.00 . . no
Si4 C20 H20D 114.00 . . no
Si4 C20 H20E 109.00 . . no
C20A C20 H20A 96.00 . . no
C20A C20 H20B 150.00 . . no
C20A C20 H20C 44.00 . . no
C20A C20 H20D 91.00 . . no
C20A C20 H20E 81.00 . . no
H20A C20 H20B 109.00 . . no
H20A C20 H20C 110.00 . . no
H20A C20 H20D 8.00 . . no
H20A C20 H20E 139.00 . . no
H20B C20 H20C 109.00 . . no
H20B C20 H20D 112.00 . . no
H20B C20 H20E 69.00 . . no
H20C C20 H20D 102.00 . . no
H20C C20 H20E 44.00 . . no
H20D C20 H20E 133.00 . . no
Si4 C20A H20A 105.00 . . no
Si4 C20A H20B 93.00 . . no
Si4 C20A H20C 137.00 . . no
Si4 C20A H20D 109.00 . . no
Si4 C20A H20E 110.00 . . no
Si4 C20A H20F 109.00 . . no
C20 C20A H20A 58.00 . . no
C20 C20A H20B 20.00 . . no
C20 C20A H20C 106.00 . . no
C20 C20A H20D 58.00 . . no
C20 C20A H20E 68.00 . . no
C20 C20A H20F 162.00 . . no
H20A C20A H20B 75.00 . . no
H20A C20A H20C 117.00 . . no
H20A C20A H20D 5.00 . . no
H20A C20A H20E 113.00 . . no
H20A C20A H20F 110.00 . . no
H20B C20A H20C 89.00 . . no
H20B C20A H20D 74.00 . . no
H20B C20A H20E 48.00 . . no
H20B C20A H20F 153.00 . . no
H20C C20A H20D 112.00 . . no
H20C C20A H20E 47.00 . . no
H20C C20A H20F 65.00 . . no
H20D C20A H20E 109.00 . . no
H20D C20A H20F 109.00 . . no
H20E C20A H20F 109.00 . . no
Si4 C21 H21A 109.00 . . no
Si4 C21 H21B 109.00 . . no
Si4 C21 H21C 110.00 . . no
Si4 C21 H21D 105.00 . . no
Si4 C21 H21E 97.00 . . no
Si4 C21 H21F 131.00 . . no
C21A C21 H21A 110.00 . . no
C21A C21 H21B 129.00 . . no
C21A C21 H21C 24.00 . . no
C21A C21 H21D 63.00 . . no
C21A C21 H21E 26.00 . . no
C21A C21 H21F 124.00 . . no
H21A C21 H21B 109.00 . . no
H21A C21 H21C 109.00 . . no
H21A C21 H21D 144.00 . . no
H21A C21 H21E 84.00 . . no
H21A C21 H21F 29.00 . . no
H21B C21 H21C 110.00 . . no
H21B C21 H21D 66.00 . . no
H21B C21 H21E 143.00 . . no
H21B C21 H21F 82.00 . . no
H21C C21 H21D 49.00 . . no
H21C C21 H21E 35.00 . . no
H21C C21 H21F 111.00 . . no
H21D C21 H21E 83.00 . . no
H21D C21 H21F 123.00 . . no
H21E C21 H21F 100.00 . . no
Si4 C21A H21A 100.00 . . no
Si4 C21A H21B 97.00 . . no
Si4 C21A H21C 133.00 . . no
Si4 C21A H21D 109.00 . . no
Si4 C21A H21E 110.00 . . no
Si4 C21A H21F 110.00 . . no
C21 C21A H21A 52.00 . . no
C21 C21A H21B 38.00 . . no
C21 C21A H21C 142.00 . . no
C21 C21A H21D 97.00 . . no
C21 C21A H21E 145.00 . . no
C21 C21A H21F 38.00 . . no
H21A C21A H21B 83.00 . . no
H21A C21A H21C 121.00 . . no
H21A C21A H21D 134.00 . . no
H21A C21A H21E 93.00 . . no
H21A C21A H21F 25.00 . . no
H21B C21A H21C 110.00 . . no
H21B C21A H21D 59.00 . . no
H21B C21A H21E 154.00 . . no
H21B C21A H21F 60.00 . . no
H21C C21A H21D 60.00 . . no
H21C C21A H21E 51.00 . . no
H21C C21A H21F 117.00 . . no
H21D C21A H21E 110.00 . . no
H21D C21A H21F 109.00 . . no
H21E C21A H21F 109.00 . . no
Si4 C22 H22A 110.00 . . no
Si4 C22 H22B 109.00 . . no
Si4 C22 H22C 109.00 . . no
Si4 C22 H22D 140.00 . . no
Si4 C22 H22E 90.00 . . no
Si4 C22 H22F 97.00 . . no
C22A C22 H22A 172.00 . . no
C22A C22 H22B 69.00 . . no
C22A C22 H22C 65.00 . . no
C22A C22 H22D 119.00 . . no
C22A C22 H22E 27.00 . . no
C22A C22 H22F 53.00 . . no
H22A C22 H22B 110.00 . . no
H22A C22 H22C 109.00 . . no
H22A C22 H22D 57.00 . . no
H22A C22 H22E 151.00 . . no
H22A C22 H22F 123.00 . . no
H22B C22 H22C 109.00 . . no
H22B C22 H22D 55.00 . . no
H22B C22 H22E 42.00 . . no
H22B C22 H22F 107.00 . . no
H22C C22 H22D 110.00 . . no
H22C C22 H22E 83.00 . . no
H22C C22 H22F 15.00 . . no
H22D C22 H22E 95.00 . . no
H22D C22 H22F 122.00 . . no
H22E C22 H22F 74.00 . . no
Si4 C22A H22B 115.00 . . no
Si4 C22A H22C 117.00 . . no
Si4 C22A H22D 109.00 . . no
Si4 C22A H22E 109.00 . . no
Si4 C22A H22F 109.00 . . no
C22 C22A H22B 78.00 . . no
C22 C22A H22C 81.00 . . no
C22 C22A H22D 31.00 . . no
C22 C22A H22E 138.00 . . no
C22 C22A H22F 101.00 . . no
H22B C22A H22C 121.00 . . no
H22B C22A H22D 50.00 . . no
H22B C22A H22E 61.00 . . no
H22B C22A H22F 135.00 . . no
H22C C22A H22D 88.00 . . no
H22C C22A H22E 121.00 . . no
H22C C22A H22F 22.00 . . no
H22D C22A H22E 109.00 . . no
H22D C22A H22F 109.00 . . no
H22E C22A H22F 110.00 . . no

loop_
_geom_bond_atom_site_label_1
_geom_bond_atom_site_label_2
_geom_bond_distance
_geom_bond_site_symmetry_2
_geom_bond_publ_flag
Mn1 P1 2.5075(5) . yes
Mn1 C1 2.326(19) . yes
Mn1 C1A 2.434(17) . yes
Mn1 C2 2.374(17) . yes
Mn1 C2A 2.416(17) . yes
Mn1 C3 2.423(15) . yes
Mn1 C3A 2.340(16) . yes
Mn1 C4 2.466(15) . yes
Mn1 C4A 2.353(18) . yes
Mn1 C5 2.47(2) . yes
Mn1 C5A 2.445(19) . yes
Mn1 P1 2.5123(5) 2_555 yes
Mn2 C12 2.436(13) . yes
Mn2 C12A 2.374(19) . yes
Mn2 C13 2.399(16) . yes
Mn2 C13A 2.381(17) . yes
Mn2 C14 2.365(14) . yes
Mn2 C14A 2.387(19) . yes
Mn2 C15 2.409(17) . yes
Mn2 C15A 2.40(2) . yes
Mn2 C16 2.437(16) . yes
Mn2 C16A 2.415(16) . yes
Mn2 P2 2.5197(5) 2_666 yes
Mn2 P2 2.5017(5) . yes
P1 Si2 2.2347(8) . yes
P1 Si1 2.2284(9) . yes
P2 Si4 2.2386(7) . yes
P2 Si3 2.2280(8) . yes
Si1 C6 1.80(2) . yes
Si1 C6A 1.89(2) . yes
Si1 C7 1.82(2) . yes
Si1 C7A 1.84(2) . yes
Si1 C8 1.85(2) . yes
Si1 C8A 1.86(2) . yes
Si2 C11A 1.885(16) . yes
Si2 C9 1.859(16) . yes
Si2 C11 1.78(2) . yes
Si2 C10A 1.846(17) . yes
Si2 C9A 1.872(19) . yes
Si2 C10 1.844(14) . yes
Si3 C18A 1.87(2) . yes
Si3 C18 1.832(15) . yes
Si3 C17A 1.86(2) . yes
Si3 C17 1.852(16) . yes
Si3 C19 1.91(2) . yes
Si3 C19A 1.78(2) . yes
Si4 C20 1.868(17) . yes
Si4 C20A 1.816(19) . yes
Si4 C21 1.838(13) . yes
Si4 C21A 1.857(19) . yes
Si4 C22 1.858(16) . yes
Si4 C22A 1.82(2) . yes
C1 C1A 0.86(3) . no
C1 C2 1.41(3) . no
C1 C4A 1.65(3) . no
C1 C5 1.38(3) . no
C1 C5A 0.52(3) . no
C1A C2 0.73(2) . no
C1A C2A 1.39(3) . no
C1A C5A 1.38(3) . no
C2 C2A 0.69(3) . no
C2 C3 1.45(2) . no
C2A C3A 1.43(3) . no
C2A C3 0.82(2) . no
C3 C3A 0.83(3) . no
C3 C4 1.42(2) . no
C3A C4A 1.34(3) . no
C3A C5 1.67(3) . no
C3A C4 0.59(3) . no
C4 C4A 0.99(3) . no
C4 C5 1.40(3) . no
C4A C5A 1.37(3) . no
C4A C5 0.44(3) . no
C5 C5A 1.01(3) . no
C6 C6A 0.66(3) . no
C7 C8A 0.62(3) . no
C7A C8 0.56(4) . no
C9 C9A 0.76(2) . no
C10 C10A 0.49(3) . no
C11 C11A 0.69(4) . no
C12 C12A 0.78(2) . no
C12 C13 1.38(2) . no
C12 C13A 0.77(2) . no
C12 C16 1.45(2) . no
C12A C13A 1.34(3) . no
C12A C16 0.72(3) . no
C12A C16A 1.33(3) . no
C13 C13A 0.62(2) . no
C13 C14 1.39(3) . no
C13 C14A 0.93(3) . no
C13A C14 1.72(2) . no
C13A C14A 1.36(3) . no
C14 C14A 0.50(3) . no
C14 C15 1.44(2) . no
C14 C15A 0.92(3) . no
C14A C15A 1.34(3) . no
C15 C15A 0.59(3) . no
C15 C16 1.46(3) . no
C15 C16A 0.90(3) . no
C15A C16A 1.41(3) . no
C16 C16A 0.67(3) . no
C17 C17A 0.50(3) . no
C18 C18A 0.39(4) . no
C19 C19A 0.50(4) . no
C20 C20A 0.50(3) . no
C21 C21A 0.37(3) . no
C22 C22A 0.54(4) . no
C6 H6B 0.9600 . no
C6 H6C 0.9600 . no
C6 H6A 0.9600 . no
C6A H6A3 0.9600 . no

loop_
_geom_torsion_atom_site_label_1
_geom_torsion_atom_site_label_2
_geom_torsion_atom_site_label_3
_geom_torsion_atom_site_label_4
_geom_torsion
_geom_torsion_site_symmetry_1
_geom_torsion_site_symmetry_2
_geom_torsion_site_symmetry_4
_geom_torsion_publ_flag
C1 Mn1 P1 Si1 -103.3(6) . . . no
C1A Mn1 P1 Si1 -87.8(4) . . . no
C2 Mn1 P1 Si1 -69.9(4) . . . no
C2A Mn1 P1 Si1 -53.1(5) . . . no
C3 Mn1 P1 Si1 -35.3(4) . . . no
C3A Mn1 P1 Si1 -32.8(7) . . . no
C4 Mn1 P1 Si1 -28.2(9) . . . no
C5 Mn1 P1 Si1 -105.8(15) . . . no
C5A Mn1 P1 Si1 -112.3(6) . . . no
P1 Mn1 P1 Si1 109.36(3) 2_555 . . no
C1 Mn1 P1 Si2 24.0(6) . . . no
C1A Mn1 P1 Si2 39.5(4) . . . no
C2 Mn1 P1 Si2 57.4(4) . . . no
C2A Mn1 P1 Si2 74.2(5) . . . no
C3 Mn1 P1 Si2 92.1(4) . . . no
C3A Mn1 P1 Si2 94.6(7) . . . no
C4 Mn1 P1 Si2 99.1(9) . . . no
C5 Mn1 P1 Si2 21.5(15) . . . no
C5A Mn1 P1 Si2 15.0(6) . . . no
P1 Mn1 P1 Si2 -123.32(3) 2_555 . . no
C1 Mn1 P1 Mn1 147.3(6) . . 2_555 no
C1A Mn1 P1 Mn1 162.8(4) . . 2_555 no
C2 Mn1 P1 Mn1 -179.2(4) . . 2_555 no
C2A Mn1 P1 Mn1 -162.5(5) . . 2_555 no
C3 Mn1 P1 Mn1 -144.6(4) . . 2_555 no
C3A Mn1 P1 Mn1 -142.1(7) . . 2_555 no
C4 Mn1 P1 Mn1 -137.6(9) . . 2_555 no
C5 Mn1 P1 Mn1 144.9(15) . . 2_555 no
C5A Mn1 P1 Mn1 138.3(6) . . 2_555 no
P1 Mn1 P1 Mn1 0.02(7) 2_555 . 2_555 no
P1 Mn1 P1 Mn1 0.02(8) 2_555 2_555 . no
C1 Mn1 P1 Mn1 140.5(6) 2_555 2_555 . no
C1A Mn1 P1 Mn1 139.4(8) 2_555 2_555 . no
C2A Mn1 P1 Mn1 -142.1(10) 2_555 2_555 . no
C3 Mn1 P1 Mn1 -136.1(5) 2_555 2_555 . no
C3A Mn1 P1 Mn1 -152.6(6) 2_555 2_555 . no
C4 Mn1 P1 Mn1 -160.8(5) 2_555 2_555 . no
C4A Mn1 P1 Mn1 174.8(5) 2_555 2_555 . no
C5 Mn1 P1 Mn1 164.8(6) 2_555 2_555 . no
C5A Mn1 P1 Mn1 143.9(6) 2_555 2_555 . no
P1 Mn1 P1 Si1 -109.23(3) 2_555 2_555 . no
C1 Mn1 P1 Si1 31.3(6) 2_555 2_555 . no
C1A Mn1 P1 Si1 30.2(8) 2_555 2_555 . no
C2A Mn1 P1 Si1 108.7(10) 2_555 2_555 . no
C3 Mn1 P1 Si1 114.7(5) 2_555 2_555 . no
C3A Mn1 P1 Si1 98.2(6) 2_555 2_555 . no
C4 Mn1 P1 Si1 90.0(5) 2_555 2_555 . no
C4A Mn1 P1 Si1 65.6(5) 2_555 2_555 . no
C5 Mn1 P1 Si1 55.6(6) 2_555 2_555 . no
C5A Mn1 P1 Si1 34.7(6) 2_555 2_555 . no
P1 Mn1 P1 Si2 122.51(3) 2_555 2_555 . no
C1 Mn1 P1 Si2 -97.0(6) 2_555 2_555 . no
C1A Mn1 P1 Si2 -98.1(8) 2_555 2_555 . no
C2A Mn1 P1 Si2 -19.6(10) 2_555 2_555 . no
C3 Mn1 P1 Si2 -13.6(5) 2_555 2_555 . no
C3A Mn1 P1 Si2 -30.1(6) 2_555 2_555 . no
C4 Mn1 P1 Si2 -38.3(5) 2_555 2_555 . no
C4A Mn1 P1 Si2 -62.7(5) 2_555 2_555 . no
C5 Mn1 P1 Si2 -72.7(6) 2_555 2_555 . no
C5A Mn1 P1 Si2 -93.6(6) 2_555 2_555 . no
C3 Mn1 C5 C5A -99(2) . . . no
P1 Mn1 C2 C1 -124.2(9) . . . no
C1A Mn1 C2 C1 -27.2(17) . . . no
C2A Mn1 C2 C1 131(2) . . . no
C3 Mn1 C2 C1 115.8(14) . . . no
C3A Mn1 C2 C1 89.6(12) . . . no
C4 Mn1 C2 C1 77.8(11) . . . no
C4A Mn1 C2 C1 49.5(11) . . . no
C5 Mn1 C2 C1 37.8(11) . . . no
C5A Mn1 C2 C1 9.9(11) . . . no
P1 Mn1 C2 C1A -97.1(17) . . . no
C1 Mn1 C2 C1A 27.2(17) . . . no
C2A Mn1 C2 C1A 158(3) . . . no
C3 Mn1 C2 C1A 143(2) . . . no
C3A Mn1 C2 C1A 117(2) . . . no
C4 Mn1 C2 C1A 104.9(18) . . . no
C4A Mn1 C2 C1A 76.7(18) . . . no
C5 Mn1 C2 C1A 64.9(18) . . . no
C5A Mn1 C2 C1A 37.1(17) . . . no
P1 Mn1 C2 C2A 105(2) . . . no
C1 Mn1 C2 C2A -131(2) . . . no
C1A Mn1 C2 C2A -158(3) . . . no
C3 Mn1 C2 C2A -15.1(18) . . . no
C3A Mn1 C2 C2A -41.3(19) . . . no
C4 Mn1 C2 C2A -53.1(19) . . . no
C4A Mn1 C2 C2A -81(2) . . . no
C5 Mn1 C2 C2A -93(2) . . . no
C5A Mn1 C2 C2A -121(2) . . . no
P1 Mn1 C2 C3 120.0(8) . . . no
C1 Mn1 C2 C3 -115.8(14) . . . no
C1A Mn1 C2 C3 -143(2) . . . no
C2A Mn1 C2 C3 15.1(18) . . . no
C3A Mn1 C2 C3 -26.2(10) . . . no
C4 Mn1 C2 C3 -38.0(9) . . . no
C4A Mn1 C2 C3 -66.2(10) . . . no
C5 Mn1 C2 C3 -78.0(11) . . . no
P1 Mn1 C1 C1A 46.4(18) . . . no
C2 Mn1 C1 C1A -22.7(14) . . . no
C2A Mn1 C1 C1A -39.7(15) . . . no
C3 Mn1 C1 C1A -60.3(16) . . . no
C3A Mn1 C1 C1A -83.9(18) . . . no
C4 Mn1 C1 C1A -100.6(18) . . . no
C4A Mn1 C1 C1A -125(2) . . . no
C5 Mn1 C1 C1A -136(2) . . . no
C5A Mn1 C1 C1A -168(4) . . . no
P1 Mn1 C1 C1A 178.7(13) 2_555 . . no
P1 Mn1 C1 C2 69.1(10) . . . no
C1A Mn1 C1 C2 22.7(14) . . . no
C2A Mn1 C1 C2 -17.1(9) . . . no
C3 Mn1 C1 C2 -37.6(9) . . . no
C3A Mn1 C1 C2 -61.3(10) . . . no
C4 Mn1 C1 C2 -77.9(10) . . . no
C4A Mn1 C1 C2 -102.7(14) . . . no
C5 Mn1 C1 C2 -112.9(18) . . . no
C5A Mn1 C1 C2 -145(4) . . . no
P1 Mn1 C1 C2 -158.7(7) 2_555 . . no
P1 Mn1 C1 C4A 171.8(8) . . . no
C1A Mn1 C1 C4A 125(2) . . . no
C2 Mn1 C1 C4A 102.7(14) . . . no
C2A Mn1 C1 C4A 85.6(12) . . . no
C3 Mn1 C1 C4A 65.1(10) . . . no
C3A Mn1 C1 C4A 41.4(10) . . . no
C4 Mn1 C1 C4A 24.8(10) . . . no
C5 Mn1 C1 C4A -10.2(15) . . . no
C5A Mn1 C1 C4A -42(3) . . . no
P1 Mn1 C1 C4A -56.0(12) 2_555 . . no
P1 Mn1 C1 C5 -178.1(13) . . . no
C1A Mn1 C1 C5 136(2) . . . no
C2 Mn1 C1 C5 112.9(18) . . . no
C2A Mn1 C1 C5 95.8(16) . . . no
C3 Mn1 C1 C5 75.2(15) . . . no
C3A Mn1 C1 C5 51.6(15) . . . no
C4 Mn1 C1 C5 34.9(14) . . . no
C4A Mn1 C1 C5 10.2(15) . . . no
C5A Mn1 C1 C5 -32(3) . . . no
P1 Mn1 C1 C5 -45.8(17) 2_555 . . no
P1 Mn1 C1 C5A -146(3) . . . no
C1A Mn1 C1 C5A 168(4) . . . no
C2 Mn1 C1 C5A 145(4) . . . no
C2A Mn1 C1 C5A 128(3) . . . no
C3 Mn1 C1 C5A 107(3) . . . no
C3A Mn1 C1 C5A 84(3) . . . no
C4 Mn1 C1 C5A 67(3) . . . no
C4A Mn1 C1 C5A 42(3) . . . no
C5 Mn1 C1 C5A 32(3) . . . no
P1 Mn1 C1 C5A -14(3) 2_555 . . no
C1A Mn1 C4 C5 -58.5(15) . . . no
C2 Mn1 C4 C5 -77.6(16) . . . no
C2A Mn1 C4 C5 -95.6(17) . . . no
C3 Mn1 C4 C5 -117.3(19) . . . no
C3A Mn1 C4 C5 -116(3) . . . no
C4A Mn1 C4 C5 8.2(19) . . . no
C5A Mn1 C4 C5 -21.0(15) . . . no
P1 Mn1 C4 C5 96.1(15) 2_555 . . no
P1 Mn1 C2A C3A 156.2(10) . . . no
C1 Mn1 C2A C3A -87.9(13) . . . no
C1A Mn1 C2A C3A -112.2(15) . . . no
C2 Mn1 C2A C3A -124(2) . . . no
C3 Mn1 C2A C3A 29.5(16) . . . no
C4 Mn1 C2A C3A -8.3(11) . . . no
C4A Mn1 C2A C3A -36.0(11) . . . no
C5 Mn1 C2A C3A -47.8(12) . . . no
C5A Mn1 C2A C3A -76.1(12) . . . no
P1 Mn1 C2A C3A 16.4(17) 2_555 . . no
C1 Mn1 C5 C4 119(2) . . . no
C1A Mn1 C5 C4 100.0(17) . . . no
C2 Mn1 C5 C4 79.3(15) . . . no
C2A Mn1 C5 C4 59.8(14) . . . no
C3 Mn1 C5 C4 36.5(12) . . . no
C3A Mn1 C5 C4 19.2(11) . . . no
C4A Mn1 C5 C4 -19(4) . . . no
C5A Mn1 C5 C4 135(3) . . . no
P1 Mn1 C5 C4 -94.1(14) 2_555 . . no
P1 Mn1 C5 C4A 142(4) . . . no
C1 Mn1 C5 C4A 138(6) . . . no
C1A Mn1 C5 C4A 119(5) . . . no
C2 Mn1 C5 C4A 98(5) . . . no
C2A Mn1 C5 C4A 79(5) . . . no
C3 Mn1 C5 C4A 56(5) . . . no
C3A Mn1 C5 C4A 38(5) . . . no
C4 Mn1 C5 C4A 19(4) . . . no
C5A Mn1 C5 C4A 154(7) . . . no
P1 Mn1 C5 C4A -75(5) 2_555 . . no
P1 Mn1 C5 C5A -12(3) . . . no
C1 Mn1 C5 C5A -16.2(16) . . . no
C1A Mn1 C5 C5A -35.2(17) . . . no
C2 Mn1 C5 C5A -55.9(19) . . . no
C2A Mn1 C5 C5A -75(2) . . . no
C1A Mn1 C4A C1 -20.6(10) . . . no
C2 Mn1 C4A C1 -41.3(10) . . . no
C2A Mn1 C4A C1 -60.9(11) . . . no
C3 Mn1 C4A C1 -84.2(11) . . . no
C3A Mn1 C4A C1 -98.7(16) . . . no
C4 Mn1 C4A C1 -120(2) . . . no
C5 Mn1 C4A C1 34(5) . . . no
C5A Mn1 C4A C1 15.2(12) . . . no
P1 Mn1 C4A C1 141.5(9) 2_555 . . no
C1 Mn1 C4A C3A 98.7(16) . . . no
C1A Mn1 C4A C3A 78.2(13) . . . no
C2 Mn1 C4A C3A 57.5(12) . . . no
C2A Mn1 C4A C3A 37.8(12) . . . no
C3 Mn1 C4A C3A 14.6(10) . . . no
C4 Mn1 C4A C3A -21.1(14) . . . no
C5 Mn1 C4A C3A 133(6) . . . no
C5A Mn1 C4A C3A 113.9(18) . . . no
P1 Mn1 C4A C3A -119.8(11) 2_555 . . no
C1 Mn1 C4A C4 120(2) . . . no
C1A Mn1 C4A C4 99.3(17) . . . no
C2 Mn1 C4A C4 78.6(16) . . . no
C2A Mn1 C4A C4 59.0(16) . . . no
C3 Mn1 C4A C4 35.7(14) . . . no
C3A Mn1 C4A C4 21.1(14) . . . no
C5 Mn1 C4A C4 154(6) . . . no
C5A Mn1 C4A C4 135(2) . . . no
P1 Mn1 C4A C4 -98.6(16) 2_555 . . no
C1 Mn1 C4A C5 -34(5) . . . no
C1A Mn1 C4A C5 -54(5) . . . no
C2 Mn1 C4A C5 -75(5) . . . no
C2A Mn1 C4A C5 -95(5) . . . no
C3 Mn1 C4A C5 -118(5) . . . no
C3A Mn1 C4A C5 -133(6) . . . no
C4 Mn1 C4A C5 -154(6) . . . no
C5A Mn1 C4A C5 -19(5) . . . no
P1 Mn1 C4A C5 108(5) 2_555 . . no
C1 Mn1 C4A C5A -15.2(12) . . . no
C1A Mn1 C4A C5A -35.7(11) . . . no
C2 Mn1 C4A C5A -56.4(12) . . . no
C2A Mn1 C4A C5A -76.1(13) . . . no
C3 Mn1 C4A C5A -99.3(13) . . . no
C3A Mn1 C4A C5A -113.9(18) . . . no
C4 Mn1 C4A C5A -135(2) . . . no
C5 Mn1 C4A C5A 19(5) . . . no
P1 Mn1 C4A C5A 126.4(11) 2_555 . . no
C5A Mn1 C3 C4 -62.3(11) . . . no
P1 Mn1 C3 C4 46.2(12) 2_555 . . no
P1 Mn1 C1A C1 -139.8(16) . . . no
C2 Mn1 C1A C1 133(3) . . . no
C2A Mn1 C1A C1 121(2) . . . no
C3 Mn1 C1A C1 105.6(18) . . . no
C3A Mn1 C1A C1 81.4(17) . . . no
C4 Mn1 C1A C1 67.4(17) . . . no
C4A Mn1 C1A C1 40.8(17) . . . no
C5 Mn1 C1A C1 30.1(17) . . . no
C5A Mn1 C1A C1 4.9(16) . . . no
P1 Mn1 C1A C1 -2(2) 2_555 . . no
P1 Mn1 C1A C2 87.6(17) . . . no
C1 Mn1 C1A C2 -133(3) . . . no
C2A Mn1 C1A C2 -11.2(15) . . . no
C3 Mn1 C1A C2 -26.9(16) . . . no
C3A Mn1 C1A C2 -51.1(17) . . . no
C4 Mn1 C1A C2 -65.2(17) . . . no
C4A Mn1 C1A C2 -91.8(18) . . . no
C5 Mn1 C1A C2 -102.5(19) . . . no
C5A Mn1 C1A C2 -128(2) . . . no
P1 Mn1 C1A C2 -134.8(15) 2_555 . . no
P1 Mn1 C1A C2A 98.8(10) . . . no
C1 Mn1 C1A C2A -121(2) . . . no
C2 Mn1 C1A C2A 11.2(15) . . . no
C3 Mn1 C1A C2A -15.8(10) . . . no
C3A Mn1 C1A C2A -40.0(11) . . . no
C4 Mn1 C1A C2A -54.0(10) . . . no
C4A Mn1 C1A C2A -80.6(11) . . . no
C5 Mn1 C1A C2A -91.3(13) . . . no
C5A Mn1 C1A C2A -116.5(15) . . . no
P1 Mn1 C1A C2A -123.6(11) 2_555 . . no
P1 Mn1 C1A C5A -144.6(10) . . . no
C1 Mn1 C1A C5A -4.9(16) . . . no
C2 Mn1 C1A C5A 128(2) . . . no
C2A Mn1 C1A C5A 116.5(15) . . . no
C3 Mn1 C1A C5A 100.8(12) . . . no
C3A Mn1 C1A C5A 76.6(12) . . . no
C4 Mn1 C1A C5A 62.5(11) . . . no
C4A Mn1 C1A C5A 35.9(11) . . . no
C5 Mn1 C1A C5A 25.3(12) . . . no
P1 Mn1 C1A C5A -7.1(16) 2_555 . . no
C3A Mn1 C5 C1 -99.7(19) . . . no
C4 Mn1 C5 C1 -119(2) . . . no
C4A Mn1 C5 C1 -138(6) . . . no
C5A Mn1 C5 C1 16.2(16) . . . no
P1 Mn1 C5 C1 146.9(13) 2_555 . . no
P1 Mn1 C5 C3A 103.6(14) . . . no
C1 Mn1 C5 C3A 99.7(19) . . . no
C1A Mn1 C5 C3A 80.8(13) . . . no
C2 Mn1 C5 C3A 60.1(12) . . . no
C2A Mn1 C5 C3A 40.6(11) . . . no
C3 Mn1 C5 C3A 17.3(9) . . . no
C4 Mn1 C5 C3A -19.2(11) . . . no
C4A Mn1 C5 C3A -38(5) . . . no
C5A Mn1 C5 C3A 116(3) . . . no
P1 Mn1 C5 C3A -113.4(11) 2_555 . . no
P1 Mn1 C5 C4 122.8(12) . . . no
C5 Mn1 C3A C4 -49(3) . . . no
C5A Mn1 C3A C4 -75(3) . . . no
P1 Mn1 C3A C4 35(3) 2_555 . . no
P1 Mn1 C3A C4A -151.6(10) . . . no
C1 Mn1 C3A C4A -52.7(12) . . . no
C1A Mn1 C3A C4A -78.1(12) . . . no
C2 Mn1 C3A C4A -97.0(14) . . . no
C2A Mn1 C3A C4A -116.2(17) . . . no
C3 Mn1 C3A C4A -145(2) . . . no
C4 Mn1 C3A C4A 37(3) . . . no
C5 Mn1 C3A C4A -11.4(14) . . . no
C5A Mn1 C3A C4A -37.7(12) . . . no
P1 Mn1 C3A C4A 72.4(12) 2_555 . . no
P1 Mn1 C3A C5 -140.2(11) . . . no
C1 Mn1 C3A C5 -41.4(12) . . . no
C1A Mn1 C3A C5 -66.7(12) . . . no
C2 Mn1 C3A C5 -85.6(14) . . . no
C2A Mn1 C3A C5 -104.8(16) . . . no
C3 Mn1 C3A C5 -134(2) . . . no
C4 Mn1 C3A C5 49(3) . . . no
C4A Mn1 C3A C5 11.4(14) . . . no
C5A Mn1 C3A C5 -26.4(12) . . . no
P1 Mn1 C3A C5 83.8(12) 2_555 . . no
C5 Mn1 C4 C3 117.3(19) . . . no
C5A Mn1 C4 C3 96.3(12) . . . no
P1 Mn1 C2A C1A -91.5(10) . . . no
C3A Mn1 C5 C5A -116(3) . . . no
C4 Mn1 C5 C5A -135(3) . . . no
C4A Mn1 C5 C5A -154(7) . . . no
P1 Mn1 C5 C5A 130.7(19) 2_555 . . no
C4 Mn1 C2A C1A 104.0(13) . . . no
C4A Mn1 C2A C1A 76.2(11) . . . no
P1 Mn1 C3 C2 -73.1(9) . . . no
C1 Mn1 C3 C2 37.3(10) . . . no
C1A Mn1 C3 C2 13.6(9) . . . no
C2A Mn1 C3 C2 -12.7(16) . . . no
C3A Mn1 C3 C2 112(2) . . . no
C4 Mn1 C3 C2 112.8(14) . . . no
C4A Mn1 C3 C2 87.9(11) . . . no
C5 Mn1 C3 C2 77.2(11) . . . no
C5A Mn1 C3 C2 50.5(10) . . . no
P1 Mn1 C3 C2 159.0(8) 2_555 . . no
P1 Mn1 C3 C2A -60.4(17) . . . no
C1 Mn1 C3 C2A 50.1(17) . . . no
C1A Mn1 C3 C2A 26.3(16) . . . no
C2 Mn1 C3 C2A 12.7(16) . . . no
C3A Mn1 C3 C2A 125(3) . . . no
P1 Mn1 C5A C1 39(3) . . . no
C1A Mn1 C5A C1 -8(3) . . . no
C2 Mn1 C5A C1 -28(3) . . . no
C2A Mn1 C5A C1 -45(3) . . . no
C3 Mn1 C5A C1 -66(3) . . . no
C3A Mn1 C5A C1 -88(3) . . . no
C4 Mn1 C5A C1 -105(3) . . . no
C4A Mn1 C5A C1 -126(4) . . . no
C5 Mn1 C5A C1 -134(4) . . . no
P1 Mn1 C5A C1 168(3) 2_555 . . no
P1 Mn1 C5A C1A 47.4(13) . . . no
C1 Mn1 C5A C1A 8(3) . . . no
C2 Mn1 C5A C1A -19.4(9) . . . no
C5A Mn1 C2 C3 -105.9(12) . . . no
C3A Mn1 C5A C1A -79.6(12) . . . no
C4 Mn1 C5A C1A -96.5(12) . . . no
C4A Mn1 C5A C1A -117.6(17) . . . no
C5 Mn1 C5A C1A -126(2) . . . no
P1 Mn1 C5A C1A 176.4(8) 2_555 . . no
P1 Mn1 C5A C4A 164.9(10) . . . no
C1 Mn1 C5A C4A 126(4) . . . no
C1A Mn1 C5A C4A 117.6(17) . . . no
C2 Mn1 C5A C4A 98.2(14) . . . no
C2A Mn1 C5A C4A 80.9(13) . . . no
C3 Mn1 C5A C4A 59.5(12) . . . no
C3A Mn1 C5A C4A 38.0(12) . . . no
C4 Mn1 C5A C4A 21.0(12) . . . no
C5 Mn1 C5A C4A -8(2) . . . no
P1 Mn1 C5A C4A -66.1(13) 2_555 . . no
P1 Mn1 C5A C5 172.9(19) . . . no
C1 Mn1 C5A C5 134(4) . . . no
C1A Mn1 C5A C5 126(2) . . . no
C2 Mn1 C5A C5 106(2) . . . no
C2A Mn1 C5A C5 89(2) . . . no
C3 Mn1 C5A C5 68(2) . . . no
C3A Mn1 C5A C5 46(2) . . . no
C4 Mn1 C5A C5 29(2) . . . no
C4A Mn1 C5A C5 8(2) . . . no
P1 Mn1 C5A C5 -58(2) 2_555 . . no
C3A Mn1 C4 C3 2(2) . . . no
C4A Mn1 C4 C3 126(2) . . . no
P1 Mn1 C3A C3 -142.5(16) 2_555 . . no
C1 Mn1 C2A C1A 24.4(10) . . . no
C2 Mn1 C2A C1A -11.8(17) . . . no
C3 Mn1 C2A C1A 142(2) . . . no
C3A Mn1 C2A C1A 112.2(15) . . . no
C1A Mn1 C4 C3A 57(3) . . . no
C2 Mn1 C4 C3A 38(3) . . . no
C5 Mn1 C2A C1A 64.4(11) . . . no
C5A Mn1 C2A C1A 36.2(10) . . . no
P1 Mn1 C2A C1A 128.6(10) 2_555 . . no
P1 Mn1 C2A C2 -80(2) . . . no
C1 Mn1 C2A C2 36.2(19) . . . no
C1A Mn1 C2A C2 11.8(17) . . . no
C3 Mn1 C2A C2 154(3) . . . no
C3A Mn1 C2A C2 124(2) . . . no
C4 Mn1 C2A C2 116(2) . . . no
C4A Mn1 C2A C2 88(2) . . . no
C5 Mn1 C2A C2 76(2) . . . no
C5A Mn1 C2A C2 48(2) . . . no
P1 Mn1 C2A C2 140.4(17) 2_555 . . no
P1 Mn1 C2A C3 126.8(16) . . . no
C1 Mn1 C2A C3 -117.3(19) . . . no
C1A Mn1 C2A C3 -142(2) . . . no
C2 Mn1 C2A C3 -154(3) . . . no
C3A Mn1 C2A C3 -29.5(16) . . . no
C4 Mn1 C2A C3 -37.7(16) . . . no
C4A Mn1 C2A C3 -65.5(17) . . . no
C5 Mn1 C2A C3 -77.3(17) . . . no
C5A Mn1 C2A C3 -105.6(18) . . . no
P1 Mn1 C2A C3 -13(2) 2_555 . . no
C5A Mn1 C3A C3 107.4(19) . . . no
C1A Mn1 C3 C3A -98.1(19) . . . no
P1 Mn1 C3A C4 171(2) . . . no
C1 Mn1 C3A C4 -90(3) . . . no
C1A Mn1 C3A C4 -116(3) . . . no
C2 Mn1 C3A C4 -134(3) . . . no
C2A Mn1 C3A C4 -154(3) . . . no
C3 Mn1 C3A C4 178(4) . . . no
C4A Mn1 C3A C4 -37(3) . . . no
C1 Mn1 C3 C4 -75.5(11) . . . no
C1A Mn1 C3 C4 -99.2(12) . . . no
C2 Mn1 C3 C4 -112.8(14) . . . no
C2A Mn1 C3 C4 -126(2) . . . no
C3A Mn1 C3 C4 -1.1(17) . . . no
C4A Mn1 C3 C4 -25.0(11) . . . no
C5 Mn1 C3 C4 -35.7(11) . . . no
C1 Mn1 C3A C2A 63.4(12) . . . no
C1A Mn1 C3A C2A 38.1(10) . . . no
C2 Mn1 C3A C2A 19.2(10) . . . no
C3 Mn1 C3A C2A -29.0(16) . . . no
C4 Mn1 C3A C2A 154(3) . . . no
C4A Mn1 C3A C2A 116.2(17) . . . no
C5 Mn1 C3A C2A 104.8(16) . . . no
C5A Mn1 C3A C2A 78.4(12) . . . no
P1 Mn1 C3A C2A -171.4(9) 2_555 . . no
C4 Mn1 C3 C2A 126(2) . . . no
P1 Mn1 C4 C3 -11.2(16) . . . no
C1 Mn1 C4 C3 82.0(11) . . . no
C1A Mn1 C4 C3 58.8(10) . . . no
C2 Mn1 C4 C3 39.7(10) . . . no
C2A Mn1 C4 C3 21.8(10) . . . no
C1 Mn1 C3 C3A -74.4(18) . . . no
C4A Mn1 C3A C3 145(2) . . . no
C2 Mn1 C3 C3A -112(2) . . . no
C2A Mn1 C3 C3A -125(3) . . . no
P1 Mn1 C4 C3 -146.6(9) 2_555 . . no
P1 Mn1 C4 C3A -13(3) . . . no
C1 Mn1 C4 C3A 80(3) . . . no
C5A Mn1 C3 C3A -61.2(18) . . . no
P1 Mn1 C3 C3A 47.2(19) 2_555 . . no
C2A Mn1 C4 C3A 20(3) . . . no
C3 Mn1 C4 C3A -2(2) . . . no
C4A Mn1 C4 C3A 124(3) . . . no
C5 Mn1 C4 C3A 116(3) . . . no
C5A Mn1 C4 C3A 95(3) . . . no
P1 Mn1 C4 C3A -148(3) 2_555 . . no
P1 Mn1 C3A C2A -35.4(14) . . . no
C4 Mn1 C3A C3 -178(4) . . . no
P1 Mn1 C4 C4A -136.7(14) . . . no
C1 Mn1 C4 C4A -43.5(16) . . . no
C1A Mn1 C4 C4A -66.7(16) . . . no
C2 Mn1 C4 C4A -85.8(17) . . . no
C2A Mn1 C4 C4A -103.7(18) . . . no
C3 Mn1 C4 C4A -126(2) . . . no
C3A Mn1 C4 C4A -124(3) . . . no
C5 Mn1 C4 C4A -8.2(19) . . . no
C5A Mn1 C4 C4A -29.2(16) . . . no
C4A Mn1 C3 C2A 100.6(18) . . . no
C5 Mn1 C3 C2A 89.9(18) . . . no
C5A Mn1 C3 C2A 63.3(17) . . . no
P1 Mn1 C3 C2A 171.7(15) 2_555 . . no
P1 Mn1 C3 C3A 175.1(16) . . . no
C2A Mn1 C3A C3 29.0(16) . . . no
C3 Mn1 C5 C1 -82.4(15) . . . no
C5 Mn1 C3A C3 134(2) . . . no
C3 Mn1 C5A C1A -58.1(10) . . . no
C4 Mn1 C3 C3A 1.1(17) . . . no
C4A Mn1 C3 C3A -23.9(17) . . . no
C5 Mn1 C3 C3A -34.6(18) . . . no
C2 Mn1 C3A C3 48.1(16) . . . no
C1 Mn1 C4 C5 -35.3(15) . . . no
P1 Mn1 C3 C4 174.1(9) . . . no
C2 Mn1 C5 C1 -39.6(13) . . . no
P1 Mn1 C3A C3 -6(2) . . . no
C1 Mn1 C3A C3 92.4(18) . . . no
C1A Mn1 C3A C3 67.1(17) . . . no
P1 Mn1 C4 C4A 88.0(16) 2_555 . . no
P1 Mn1 C4 C5 -128.5(15) . . . no
C2A Mn1 C5 C1 -59.2(14) . . . no
P1 Mn1 C5 C1 4(3) . . . no
C1A Mn1 C5 C1 -18.9(12) . . . no
C2A Mn1 C5A C1A -36.7(10) . . . no
C12 Mn2 C16 C15 119.8(13) . . . no
C12A Mn2 C13A C14 -107.5(14) . . . no
C13 Mn2 C13A C14 47(2) . . . no
C13A Mn2 C16 C15 94.8(11) . . . no
C15 Mn2 P2 Si3 42.6(5) . . . no
P2 Mn2 C16 C12A -44(2) 2_666 . . no
P2 Mn2 C16 C15 -111.6(9) . . . no
C13 Mn2 C16 C12A -53.9(17) . . . no
C12A Mn2 C16 C15 136(2) . . . no
C13 Mn2 C16 C15 81.8(10) . . . no
C15A Mn2 C16 C12A -120(2) . . . no
C14 Mn2 C16 C15 40.5(10) . . . no
C14A Mn2 C16 C15 54.9(10) . . . no
C14A Mn2 P2 Si3 45.5(13) . . . no
C16A Mn2 C14A C14 -63(3) . . . no
P2 Mn2 C14A C14 111(3) 2_666 . . no
C15A Mn2 P2 Si3 33.6(6) . . . no
C16 Mn2 P2 Si3 78.8(4) . . . no
C16A Mn2 P2 Si3 62.5(5) . . . no
P2 Mn2 P2 Si3 -109.63(3) 2_666 . . no
C12 Mn2 P2 Si4 -16.2(4) . . . no
C12 Mn2 C16 C12A -15.9(16) . . . no
C14A Mn2 C13A C14 12.2(12) . . . no
C13A Mn2 C16 C12A -40.9(17) . . . no
C14 Mn2 C16 C12A -95.1(19) . . . no
C14A Mn2 C16 C12A -80.8(18) . . . no
C15A Mn2 C12 C16 51.7(9) . . . no
C16A Mn2 C16 C12A -160(3) . . . no
P2 Mn2 C13 C14 104.3(10) 2_666 . . no
P2 Mn2 C13 C14A -122.8(16) . . . no
C13 Mn2 C14A C13A -22.9(13) . . . no
C14 Mn2 C14A C13A 137(4) . . . no
C15 Mn2 C14A C13A 97.8(14) . . . no
C15A Mn2 C14A C13A 111.7(17) . . . no
C16 Mn2 C14A C13A 55.0(11) . . . no
C16A Mn2 C14A C13A 73.9(12) . . . no
P2 Mn2 C14A C13A -111.8(11) 2_666 . . no
P2 Mn2 C14A C14 -43(4) . . . no
C15 Mn2 C13A C14 -43.3(9) . . . no
C15A Mn2 C13A C14 -26.4(10) . . . no
C16 Mn2 C13A C14 -86.7(11) . . . no
C15 Mn2 C16 C12A -136(2) . . . no
C15 Mn2 C12 C16 35.5(9) . . . no
C12A Mn2 C16 C16A 160(3) . . . no
C14 Mn2 P2 Si3 29.4(9) . . . no
C14A Mn2 C12A C16A 77.8(12) . . . no
C15 Mn2 C12A C16A 22.3(11) . . . no
C15A Mn2 C12A C16A 38.2(11) . . . no
C16 Mn2 C12A C16A -10.1(16) . . . no
P2 Mn2 C12A C16A 144.3(10) 2_666 . . no
C14A Mn2 C16 C12 -64.9(9) . . . no
C15 Mn2 C16 C12 -119.8(13) . . . no
C12A Mn2 P2 Si4 -31.8(5) . . . no
P2 Mn2 C16 C12A 112.8(17) . . . no
P2 Mn2 C16 C12 -27.7(16) 2_666 . . no
C13 Mn2 C14 C15A -129(2) . . . no
C16A Mn2 C13A C14 -69.4(10) . . . no
P2 Mn2 C13A C14 92.2(9) 2_666 . . no
C15 Mn2 C14 C15A -12.0(16) . . . no
C16 Mn2 C14 C15A -52.5(17) . . . no
C16A Mn2 C14 C15A -34.0(16) . . . no
P2 Mn2 C14 C15A 145.1(16) 2_666 . . no
P2 Mn2 C13A C12 -131.6(16) 2_666 . . no
P2 Mn2 C13A C12A -24.2(14) . . . no
C12 Mn2 C13A C12A -28.7(15) . . . no
C13 Mn2 C13A C12A 155(3) . . . no
C14 Mn2 C13A C12A 107.5(14) . . . no
C14A Mn2 C13A C12A 119.6(17) . . . no
C15 Mn2 C13A C12A 64.2(11) . . . no
C15A Mn2 C16 C15 15.6(10) . . . no
C16A Mn2 C16 C15 -24(2) . . . no
C13A Mn2 C14 C15A -109(2) . . . no
C14A Mn2 C14 C15A -143(4) . . . no
C13 Mn2 C16 C16A 106(2) . . . no
C12A Mn2 P2 Si3 95.7(5) . . . no
C13 Mn2 P2 Si3 108.8(9) . . . no
C13A Mn2 P2 Si3 109.5(7) . . . no
C15A Mn2 C15 C16A -147(4) . . . no
C16 Mn2 C15 C16A -17.6(14) . . . no
P2 Mn2 C15 C16A -162.9(13) 2_666 . . no
C14A Mn2 C12 C16 88.9(11) . . . no
C16A Mn2 C12 C16 12.4(9) . . . no
P2 Mn2 C12 C16 168.0(7) 2_666 . . no
P2 Mn2 C13A C13 45(2) 2_666 . . no
P2 Mn2 C13A C14 -131.6(8) . . . no
C12 Mn2 C13A C14 -136(2) . . . no
C15A Mn2 C16 C16A 40(2) . . . no
P2 Mn2 C16 C16A 116(2) 2_666 . . no
C13 Mn2 P2 Si4 -18.7(9) . . . no
C13A Mn2 P2 Si4 -18.0(7) . . . no
C14 Mn2 P2 Si4 -98.0(9) . . . no
P2 Mn2 C13A C14A -143.8(10) . . . no
C12 Mn2 C13A C14A -148(2) . . . no
C12A Mn2 C13A C14A -119.6(17) . . . no
C13 Mn2 C13A C14A 35.2(19) . . . no
C14 Mn2 C13A C14A -12.2(12) . . . no
C15 Mn2 C13A C14A -55.5(12) . . . no
C15A Mn2 C13A C14A -38.6(12) . . . no
C16 Mn2 C13A C14A -98.9(14) . . . no
C16A Mn2 C13A C14A -81.6(13) . . . no
C15A Mn2 C13A C12A 81.1(12) . . . no
C16 Mn2 C13A C12A 20.7(10) . . . no
P2 Mn2 C16 C15 92.0(14) 2_666 . . no
P2 Mn2 C16 C16A -87(2) . . . no
C12 Mn2 C16 C16A 144(2) . . . no
C16A Mn2 C13 C12 57.0(9) . . . no
P2 Mn2 C13 C12 -136.7(8) 2_666 . . no
P2 Mn2 C13 C13A 2(3) . . . no
C12 Mn2 C13 C13A -2.0(19) . . . no
C12A Mn2 C13 C13A 19(2) . . . no
C14 Mn2 C13 C13A 117(2) . . . no
C14A Mn2 C13 C13A 124(3) . . . no
C15 Mn2 C13 C13A 80(2) . . . no
C15A Mn2 C13 C13A 95(2) . . . no
C16 Mn2 C13 C13A 38(2) . . . no
C15A Mn2 C16 C12 -104.2(11) . . . no
C16A Mn2 C16 C12 -144(2) . . . no
P2 Mn2 C13 C14 -115.3(12) . . . no
C12 Mn2 C13 C14 -119.0(13) . . . no
C12A Mn2 C13 C14 -98.5(12) . . . no
P2 Mn2 C15A C14 -174.3(15) . . . no
C12 Mn2 C15A C14 72.6(17) . . . no
C12A Mn2 C15A C14 93.5(18) . . . no
C13 Mn2 C15A C14 34.2(16) . . . no
C13A Mn2 C15A C14 52.8(17) . . . no
C14A Mn2 C15A C14 13.6(16) . . . no
C15 Mn2 C15A C14 151(4) . . . no
C16 Mn2 C15A C14 112(2) . . . no
C16A Mn2 C15A C14 130(2) . . . no
P2 Mn2 C15A C14 -42.4(19) 2_666 . . no
P2 Mn2 C15A C14A 172.2(10) . . . no
C12 Mn2 C15A C14A 59.0(12) . . . no
C12A Mn2 C15A C14A 80.0(13) . . . no
C16A Mn2 C13A C12A 38.0(11) . . . no
P2 Mn2 C13A C12A -160.4(9) 2_666 . . no
C12 Mn2 P2 Si3 111.2(4) . . . no
C13 Mn2 C14A C14 -160(4) . . . no
C13A Mn2 C14A C14 -137(4) . . . no
C15 Mn2 C14A C14 -39(3) . . . no
C15A Mn2 C14A C14 -25(3) . . . no
C16 Mn2 C14A C14 -82(3) . . . no
C12 Mn2 C14 C13 34.9(9) . . . no
C12A Mn2 C14 C13 56.8(10) . . . no
P2 Mn2 C14A C15A -18(2) . . . no
C12 Mn2 C14A C15A -99.1(14) . . . no
C12A Mn2 C14A C15A -77.1(13) . . . no
C13 Mn2 C14A C15A -135(2) . . . no
C13A Mn2 C14A C15A -111.7(17) . . . no
C14 Mn2 C14A C15A 25(3) . . . no
C15 Mn2 C14A C15A -13.9(11) . . . no
C16 Mn2 C14A C15A -56.7(12) . . . no
C16A Mn2 C14A C15A -37.8(12) . . . no
P2 Mn2 C14A C15A 136.5(11) 2_666 . . no
P2 Mn2 C14 C13A 118.2(10) . . . no
C14A Mn2 P2 Si4 -82.0(13) . . . no
C15 Mn2 P2 Si4 -84.9(5) . . . no
C15A Mn2 P2 Si4 -93.8(6) . . . no
C16 Mn2 P2 Si4 -48.7(4) . . . no
C16A Mn2 P2 Si4 -65.0(5) . . . no
P2 Mn2 P2 Si4 122.91(3) 2_666 . . no
P2 Mn2 C13 C12 3.7(15) . . . no
C12A Mn2 C13 C12 20.5(9) . . . no
C13A Mn2 C13 C12 2.0(19) . . . no
C14 Mn2 C13 C12 119.0(13) . . . no
C13 Mn2 C15A C14A 20.6(11) . . . no
C12 Mn2 C14A C14 -124(3) . . . no
C12A Mn2 C14A C14 -102(3) . . . no
C16 Mn2 C13 C12 39.5(9) . . . no
P2 Mn2 C12A C16 154.5(15) 2_666 . . no
P2 Mn2 C12A C16A -82.8(11) . . . no
C12 Mn2 C12A C16A 141(2) . . . no
C13 Mn2 C12A C16A 104.0(13) . . . no
C13A Mn2 C12A C16A 112.6(15) . . . no
C14 Mn2 C12A C16A 64.1(12) . . . no
P2 Mn2 C16 C12 128.7(7) . . . no
C12A Mn2 C16 C12 15.9(16) . . . no
C13 Mn2 C16 C12 -38.0(8) . . . no
C13A Mn2 C16 C12 -25.0(9) . . . no
C14 Mn2 C16 C12 -79.2(10) . . . no
C16 Mn2 C14 C15 -40.5(10) . . . no
C16A Mn2 C14 C15 -22.0(10) . . . no
P2 Mn2 C14 C15 157.1(10) 2_666 . . no
P2 Mn2 C14 C15A 9(2) . . . no
C12 Mn2 C14 C15A -94.2(18) . . . no
C12A Mn2 C14 C15A -72.3(18) . . . no
C15 Mn2 C13A C12 92.9(18) . . . no
C15A Mn2 C13A C12 109.8(19) . . . no
C16 Mn2 C13A C12 49.5(16) . . . no
C16A Mn2 C13A C12 66.8(17) . . . no
C14A Mn2 C12 C13 -23.7(9) . . . no
C15 Mn2 C12 C13 -77.2(9) . . . no
C15A Mn2 C12 C13 -61.0(9) . . . no
C16 Mn2 C12 C13 -112.7(12) . . . no
C16A Mn2 C12 C13 -100.2(11) . . . no
P2 Mn2 C12 C13 55.3(9) 2_666 . . no
P2 Mn2 C12 C13A -176.6(16) . . . no
C12A Mn2 C12 C13A -126(3) . . . no
C13 Mn2 C12 C13A 1.7(16) . . . no
C14 Mn2 C12 C13A -33.9(17) . . . no
C14A Mn2 C12 C13A -22.1(17) . . . no
P2 Mn2 C13A C13 -178.9(17) . . . no
C12 Mn2 C13A C13 177(3) . . . no
C12A Mn2 C13A C13 -155(3) . . . no
C14 Mn2 C13A C13 -47(2) . . . no
C14A Mn2 C13A C13 -35.2(19) . . . no
C15 Mn2 C13A C13 -91(2) . . . no
C15A Mn2 C13A C13 -74(2) . . . no
C16 Mn2 C13A C13 -134(2) . . . no
C16A Mn2 C13A C13 -117(2) . . . no
C13A Mn2 C16 C16A 119(2) . . . no
C14 Mn2 C16 C16A 65(2) . . . no
C14A Mn2 C16 C16A 79(2) . . . no
C15 Mn2 C16 C16A 24(2) . . . no
C15A Mn2 C14 C13 129(2) . . . no
C16 Mn2 C14 C13 76.6(10) . . . no
C16A Mn2 C14 C13 95.1(12) . . . no
P2 Mn2 C14 C13 -85.9(10) 2_666 . . no
P2 Mn2 C12A C13A 164.6(9) . . . no
C12 Mn2 C14 C13A 15.1(8) . . . no
C12A Mn2 C14 C13A 37.0(9) . . . no
C13 Mn2 C14 C13A -19.8(9) . . . no
C14A Mn2 C14 C13A -34(3) . . . no
C15 Mn2 C14 C13A 97.3(14) . . . no
C15A Mn2 C14 C13A 109(2) . . . no
C16 Mn2 C14 C13A 56.8(9) . . . no
C12 Mn2 P2 Mn2 -139.1(4) . . 2_666 no
C12A Mn2 P2 Mn2 -154.7(5) . . 2_666 no
C14A Mn2 C13 C12 126.5(18) . . . no
C15 Mn2 C13 C12 81.8(9) . . . no
P2 Mn2 C13A C14A 80.0(11) 2_666 . . no
C15A Mn2 C13 C12 96.7(10) . . . no
C15 Mn2 P2 Mn2 152.2(5) . . 2_666 no
C15A Mn2 P2 Mn2 143.3(6) . . 2_666 no
C16 Mn2 P2 Mn2 -171.6(4) . . 2_666 no
C16A Mn2 P2 Mn2 172.1(5) . . 2_666 no
P2 Mn2 P2 Mn2 -0.02(7) 2_666 . 2_666 no
P2 Mn2 P2 Mn2 0.00(3) 2_666 2_666 . no
C12 Mn2 P2 Mn2 -138.3(4) 2_666 2_666 . no
C12A Mn2 P2 Mn2 -136.9(7) 2_666 2_666 . no
C13 Mn2 P2 Mn2 -165.9(4) 2_666 2_666 . no
C13A Mn2 P2 Mn2 -155.2(5) 2_666 2_666 . no
C14 Mn2 P2 Mn2 159.2(5) 2_666 2_666 . no
C16A Mn2 C13 C13A 55(2) . . . no
P2 Mn2 C13 C13A -139(2) 2_666 . . no
C15A Mn2 P2 Mn2 143.5(6) 2_666 2_666 . no
C16 Mn2 P2 Mn2 -157.3(11) 2_666 2_666 . no
P2 Mn2 P2 Si3 109.98(3) 2_666 2_666 . no
C13A Mn2 C13 C14 -117(2) . . . no
C14A Mn2 C13 C14 7.4(15) . . . no
C15 Mn2 C13 C14 -37.3(10) . . . no
C15A Mn2 C13 C14 -22.3(11) . . . no
C16 Mn2 C13 C14 -79.5(11) . . . no
C16A Mn2 C13 C14 -62.1(11) . . . no
C16 Mn2 C16A C15A 126(3) . . . no
P2 Mn2 C16A C16 97(2) . . . no
C12 Mn2 C16A C16 -26.7(19) . . . no
C12A Mn2 C16A C16 -10.9(18) . . . no
C13 Mn2 C16A C16 -65(2) . . . no
C13A Mn2 C16A C16 -50(2) . . . no
C14 Mn2 C16A C16 -104(2) . . . no
C14A Mn2 C16A C16 -91(2) . . . no
C15 Mn2 C16A C16 -140(3) . . . no
C15A Mn2 C16A C16 -126(3) . . . no
C16A Mn2 C13 C14A -69.5(15) . . . no
P2 Mn2 C13 C14A 96.9(15) 2_666 . . no
C14 Mn2 C15A C14A -13.6(16) . . . no
C15 Mn2 C15A C14A 137(3) . . . no
C16 Mn2 C15A C14A 97.9(14) . . . no
C16A Mn2 C15A C14A 116.0(17) . . . no
P2 Mn2 C14 C13 138.0(8) . . . no
C13 Mn2 C12A C12 -36.9(14) . . . no
C13A Mn2 C12A C12 -28.3(14) . . . no
C14 Mn2 C12A C12 -76.8(16) . . . no
C13A Mn2 C14 C13 19.8(9) . . . no
C14A Mn2 C14 C13 -14(3) . . . no
C15 Mn2 C14 C13 117.1(15) . . . no
C15 Mn2 C12A C12 -118.6(17) . . . no
C15A Mn2 C12A C12 -102.7(17) . . . no
C16 Mn2 C12A C12 -151(3) . . . no
C16A Mn2 C12A C12 -141(2) . . . no
P2 Mn2 C12A C12 4(2) 2_666 . . no
C16 Mn2 C15A C15 -39(2) . . . no
C12 Mn2 C12A C13A 28.3(14) . . . no
C13 Mn2 C12A C13A -8.7(10) . . . no
C14 Mn2 C12A C13A -48.5(11) . . . no
C14A Mn2 C12A C13A -34.8(11) . . . no
C15 Mn2 C12A C13A -90.3(12) . . . no
C15A Mn2 C12A C13A -74.4(11) . . . no
C16A Mn2 C14 C13A 75.3(10) . . . no
P2 Mn2 C14 C13A -105.7(8) 2_666 . . no
C13 Mn2 P2 Mn2 -141.6(9) . . 2_666 no
C13A Mn2 P2 Mn2 -140.9(7) . . 2_666 no
C14 Mn2 P2 Mn2 139.1(9) . . 2_666 no
C15A Mn2 C12A C16 48.3(17) . . . no
C16A Mn2 C12A C16 10.1(16) . . . no
C15 Mn2 C14 C14A 131(4) . . . no
C15A Mn2 C14 C14A 143(4) . . . no
P2 Mn2 C15 C14 -168.3(9) . . . no
C12 Mn2 C15 C14 75.1(11) . . . no
C12A Mn2 C15 C14 94.3(13) . . . no
C13 Mn2 C15 C14 35.9(11) . . . no
P2 Mn2 C12 C12A -51.1(16) . . . no
C13 Mn2 C12 C12A 127.2(19) . . . no
C13A Mn2 C12 C12A 126(3) . . . no
C14 Mn2 C12 C12A 91.6(17) . . . no
C14A Mn2 C12 C12A 103.5(17) . . . no
C15 Mn2 C12 C12A 50.0(15) . . . no
P2 Mn2 C13A C12 5(2) . . . no
C12A Mn2 C13A C12 28.7(15) . . . no
C13 Mn2 C13A C12 -177(3) . . . no
C14 Mn2 C13A C12 136(2) . . . no
C14A Mn2 C13A C12 148(2) . . . no
P2 Mn2 C12 C13 -178.3(7) . . . no
C12A Mn2 C12 C13 -127.2(19) . . . no
C13A Mn2 C12 C13 -1.7(16) . . . no
C14 Mn2 C12 C13 -35.6(9) . . . no
C14A Mn2 C15 C15A 32(3) . . . no
C16 Mn2 C15 C15A 129(3) . . . no
C16A Mn2 C15 C15A 147(4) . . . no
P2 Mn2 C15 C15A -16(3) 2_666 . . no
P2 Mn2 C15 C16 81.5(9) . . . no
C12 Mn2 C15 C16 -35.0(9) . . . no
C12A Mn2 C15 C16 -15.9(9) . . . no
C13 Mn2 C15 C16 -74.2(10) . . . no
C13A Mn2 C15 C16 -56.5(10) . . . no
C14 Mn2 C15 C16 -110.1(15) . . . no
C14A Mn2 C15 C16 -97.0(12) . . . no
C15 Mn2 C12 C13A -75.5(17) . . . no
C15A Mn2 C12 C13A -59.4(17) . . . no
C16 Mn2 C12 C13A -111(2) . . . no
C16A Mn2 C12 C13A -98.6(19) . . . no
P2 Mn2 C12 C13A 57.0(18) 2_666 . . no
P2 Mn2 C12 C16 -65.6(9) . . . no
C12A Mn2 C12 C16 -14.5(15) . . . no
C13 Mn2 C12 C16 112.7(12) . . . no
C13A Mn2 C12 C16 111(2) . . . no
C14 Mn2 C12 C16 77.1(10) . . . no
C12 Mn2 C15A C15 -78(3) . . . no
C14A Mn2 C12A C12 -63.1(15) . . . no
C15 Mn2 P2 Mn2 138.6(7) 2_666 2_666 . no
C12A Mn2 C15A C15 -57(3) . . . no
C13 Mn2 C15A C15 -117(3) . . . no
C13A Mn2 C15A C15 -98(3) . . . no
C14 Mn2 C15A C15 -151(4) . . . no
C14A Mn2 C15A C15 -137(3) . . . no
C13 Mn2 P2 Si3 -56.0(4) 2_666 2_666 . no
C16A Mn2 C15A C15 -21(2) . . . no
P2 Mn2 C15A C15 167(2) 2_666 . . no
P2 Mn2 C15A C16A 56.2(12) . . . no
C12 Mn2 C15A C16A -56.9(10) . . . no
C12A Mn2 C15A C16A -36.0(10) . . . no
C16 Mn2 C12A C13A -123(2) . . . no
C16A Mn2 C12A C13A -112.6(15) . . . no
P2 Mn2 C12A C13A 31.7(14) 2_666 . . no
P2 Mn2 C14 C14A 152(3) . . . no
C12 Mn2 C14 C14A 49(3) . . . no
C12A Mn2 C14 C14A 71(3) . . . no
C14A Mn2 P2 Mn2 155.1(13) . . 2_666 no
P2 Mn2 C16A C12A 107.8(10) . . . no
C12 Mn2 C16A C12A -15.8(9) . . . no
C13 Mn2 C16A C12A -53.9(11) . . . no
C13A Mn2 C16A C12A -38.7(10) . . . no
C14 Mn2 C16A C12A -93.4(13) . . . no
C14A Mn2 C16A C12A -79.5(12) . . . no
C15 Mn2 C16A C12A -129(2) . . . no
C15A Mn2 C16A C12A -115.4(16) . . . no
C16 Mn2 C16A C12A 10.9(18) . . . no
P2 Mn2 C16A C15 -123.0(15) . . . no
C12 Mn2 C16A C15 113.5(18) . . . no
C14A Mn2 P2 Mn2 171.0(5) 2_666 2_666 . no
C14A Mn2 C14 C15 -131(4) . . . no
C13A Mn2 C16A C15 90.6(17) . . . no
C14 Mn2 C16A C15 35.9(16) . . . no
C14A Mn2 C16A C15 49.8(16) . . . no
C12 Mn2 P2 Si3 -28.3(4) 2_666 2_666 . no
C12A Mn2 P2 Si3 -27.0(7) 2_666 2_666 . no
P2 Mn2 C12 C12A -177.5(14) 2_666 . . no
C13A Mn2 P2 Si3 -45.2(5) 2_666 2_666 . no
C14 Mn2 P2 Si3 -90.9(5) 2_666 2_666 . no
C14A Mn2 P2 Si3 -79.0(5) 2_666 2_666 . no
C15 Mn2 P2 Si3 -111.4(7) 2_666 2_666 . no
C15A Mn2 P2 Si3 -106.5(6) 2_666 2_666 . no
C16 Mn2 P2 Si3 -47.3(11) 2_666 2_666 . no
P2 Mn2 P2 Si4 -121.08(3) 2_666 2_666 . no
C12 Mn2 P2 Si4 100.6(4) 2_666 2_666 . no
C12A Mn2 P2 Si4 102.0(7) 2_666 2_666 . no
C13 Mn2 P2 Si4 73.0(4) 2_666 2_666 . no
C13A Mn2 P2 Si4 83.7(5) 2_666 2_666 . no
C14 Mn2 P2 Si4 38.1(5) 2_666 2_666 . no
C14A Mn2 P2 Si4 49.9(5) 2_666 2_666 . no
C15 Mn2 P2 Si4 17.5(7) 2_666 2_666 . no
C13A Mn2 C15A C14A 39.2(12) . . . no
C16 Mn2 P2 Si4 81.7(11) 2_666 2_666 . no
P2 Mn2 C15 C16 -145.3(7) 2_666 . . no
P2 Mn2 C15 C16A 63.9(17) . . . no
C12 Mn2 C15 C16A -52.6(16) . . . no
C12A Mn2 C15 C16A -33.5(15) . . . no
P2 Mn2 C12A C12 136.3(14) . . . no
P2 Mn2 C15A C14A -55.9(13) 2_666 . . no
P2 Mn2 C15A C15 35(3) . . . no
C14A Mn2 C15 C16A -114.6(19) . . . no
C13A Mn2 C15 C14 53.6(11) . . . no
C15A Mn2 C14 C15 12.0(16) . . . no
C16A Mn2 C15 C14 128(2) . . . no
C15A Mn2 C12 C12A 66.2(16) . . . no
C16 Mn2 C12 C12A 14.5(15) . . . no
C16A Mn2 C12 C12A 27.0(15) . . . no
P2 Mn2 C15 C14 -35.2(14) 2_666 . . no
C12A Mn2 C15 C15A 113(3) . . . no
C13 Mn2 C15 C15A 55(3) . . . no
C13A Mn2 C15 C15A 72(3) . . . no
C14 Mn2 C15 C15A 19(2) . . . no
C13 Mn2 C16A C15A 61.5(11) . . . no
C13A Mn2 C16A C15A 76.7(12) . . . no
C13 Mn2 C15A C16A -95.4(12) . . . no
C13A Mn2 C15A C16A -76.7(12) . . . no
C14 Mn2 C15A C16A -130(2) . . . no
C14A Mn2 C15A C16A -116.0(17) . . . no
P2 Mn2 C12A C16 -72.7(18) . . . no
C12 Mn2 C12A C16 151(3) . . . no
C13 Mn2 C14 C14A 14(3) . . . no
C13A Mn2 C14 C14A 34(3) . . . no
C14A Mn2 C12A C16 87.9(19) . . . no
C15 Mn2 C12A C16 32.4(17) . . . no
C16 Mn2 C14 C14A 90(3) . . . no
C16A Mn2 C14 C14A 109(3) . . . no
P2 Mn2 C14 C14A -72(3) 2_666 . . no
P2 Mn2 C14 C15 20.9(16) . . . no
C12 Mn2 C14 C15 -82.2(11) . . . no
C12A Mn2 C14 C15 -60.3(11) . . . no
C13 Mn2 C14 C15 -117.1(15) . . . no
C13A Mn2 C14 C15 -97.3(14) . . . no
C15 Mn2 C16A C15A -13.9(15) . . . no
C14A Mn2 C15 C14 13.2(11) . . . no
C12A Mn2 C16A C15 129(2) . . . no
C13 Mn2 C16A C15 75.4(16) . . . no
C16 Mn2 C15 C14 110.1(15) . . . no
C13A Mn2 C13 C14A -124(3) . . . no
C14 Mn2 C13 C14A -7.4(15) . . . no
C15A Mn2 C16A C15 13.9(15) . . . no
C16 Mn2 C16A C15 140(3) . . . no
P2 Mn2 C16A C15A -136.8(10) . . . no
C12 Mn2 C16A C15A 99.6(12) . . . no
C12A Mn2 C16A C15A 115.4(16) . . . no
C14 Mn2 C14A C13 160(4) . . . no
C14 Mn2 C16A C15A 22.0(11) . . . no
C14A Mn2 C16A C15A 35.9(11) . . . no
C14 Mn2 C15 C16A -128(2) . . . no
C12 Mn2 C14A C13A 12.6(10) . . . no
C12A Mn2 C14A C13A 34.6(11) . . . no
C12 Mn2 C13 C14A -126.5(18) . . . no
C12A Mn2 C13 C14A -105.9(16) . . . no
C15 Mn2 C15A C16A 21(2) . . . no
C13 Mn2 C12A C16 114.1(19) . . . no
C15A Mn2 C15 C16 -129(3) . . . no
C16A Mn2 C15 C16 17.6(14) . . . no
C16 Mn2 C13 C14A -86.9(16) . . . no
C15A Mn2 C13 C14A -29.8(15) . . . no
C12 Mn2 C14A C13 35.4(13) . . . no
C12A Mn2 C14A C13 57.5(14) . . . no
C13 Mn2 C15 C16A -91.8(17) . . . no
C13A Mn2 C15 C16A -74.2(17) . . . no
C15A Mn2 C14A C13 135(2) . . . no
C16 Mn2 C14A C13 77.9(15) . . . no
C16A Mn2 C14A C13 96.8(16) . . . no
P2 Mn2 C14A C13 -88.9(15) 2_666 . . no
C15A Mn2 C15 C14 -19(2) . . . no
P2 Mn2 C14A C13 116.9(15) . . . no
C13A Mn2 C14A C13 22.9(13) . . . no
C13A Mn2 C12A C16 123(2) . . . no
C14 Mn2 C12A C16 74.2(18) . . . no
P2 Mn2 C15 C15A -150(3) . . . no
C12 Mn2 C15 C15A 94(3) . . . no
C15A Mn2 P2 Si4 22.5(6) 2_666 2_666 . no
P2 Mn2 C14A C13A 94.0(16) . . . no
C16 Mn2 C15A C16A -18.0(10) . . . no
C15 Mn2 C14A C13 120.7(18) . . . no
P2 Mn2 C15A C16A -171.9(8) 2_666 . . no
C15 Mn2 C13 C14A -44.7(15) . . . no
Si2 P1 Si1 C8 -69.2(9) . . . no
Si2 P1 Si1 C7 50.4(7) . . . no
Mn1 P1 Si1 C7A 174.3(12) 2_555 . . no
Si2 P1 Si1 C7A -51.4(12) . . . no
Mn1 P1 Si1 C6A -36.7(9) . . . no
Mn1 P1 Si1 C8 63.7(9) . . . no
Si2 P1 Si1 C6A -169.6(9) . . . no
Mn1 P1 Si1 C6A 56.1(9) 2_555 . . no
Mn1 P1 Si2 C10A 67.8(7) 2_555 . . no
Si1 P1 Si2 C10A -60.5(7) . . . no
Mn1 P1 Si2 C11 -60.4(9) . . . no
Mn1 P1 Si1 C8A -63.8(7) 2_555 . . no
Si1 P1 Si2 C11 66.9(9) . . . no
Mn1 P1 Si2 C11 -164.8(9) 2_555 . . no
Mn1 P1 Si2 C11A -83.3(9) . . . no
Mn1 P1 Si1 C7 -83.9(7) 2_555 . . no
Mn1 P1 Si1 C6 -57.9(8) . . . no
Mn1 P1 Si2 C11A 172.3(9) 2_555 . . no
Mn1 P1 Si1 C7A 81.5(12) . . . no
Mn1 P1 Si1 C7 -176.7(7) . . . no
Mn1 P1 Si2 C9A -45.2(6) 2_555 . . no
Mn1 P1 Si1 C6 35.0(8) 2_555 . . no
Si2 P1 Si1 C6 169.2(8) . . . no
Mn1 P1 Si1 C8 156.5(9) 2_555 . . no
Mn1 P1 Si1 C8A -156.6(7) . . . no
Mn1 P1 Si2 C10 157.6(6) . . . no
Si2 P1 Si1 C8A 70.5(7) . . . no
Mn1 P1 Si2 C9 36.3(6) . . . no
Mn1 P1 Si2 C9 -68.1(6) 2_555 . . no
Mn1 P1 Si2 C9A 59.2(6) . . . no
Si1 P1 Si2 C9 163.6(6) . . . no
Si1 P1 Si2 C11A 44.0(9) . . . no
Mn1 P1 Si2 C10 53.2(6) 2_555 . . no
Si1 P1 Si2 C9A -173.5(6) . . . no
Si1 P1 Si2 C10 -75.1(6) . . . no
Mn1 P1 Si2 C10A 172.2(7) . . . no
Mn2 P2 Si3 C19A -168.7(10) 2_666 . . no
Mn2 P2 Si3 C18A 71.3(9) 2_666 . . no
Mn2 P2 Si4 C20 66.3(6) 2_666 . . no
Mn2 P2 Si3 C19 -60.3(8) . . . no
Si4 P2 Si3 C19 71.9(8) . . . no
Si3 P2 Si4 C20 -164.7(6) . . . no
Si4 P2 Si3 C17 -167.8(5) . . . no
Mn2 P2 Si4 C22 -173.0(8) 2_666 . . no
Si4 P2 Si3 C17A 176.6(6) . . . no
Mn2 P2 Si3 C17A -48.8(6) 2_666 . . no
Mn2 P2 Si3 C18 176.3(7) . . . no
Mn2 P2 Si4 C22A 66.1(9) . . . no
Mn2 P2 Si3 C18A 164.5(9) . . . no
Mn2 P2 Si4 C21 -157.2(7) . . . no
Si4 P2 Si3 C18A -63.3(9) . . . no
Mn2 P2 Si4 C20 -37.1(6) . . . no
Si3 P2 Si4 C21A 65.2(7) . . . no
Mn2 P2 Si4 C21 -53.8(7) 2_666 . . no
Mn2 P2 Si3 C17A 44.4(6) . . . no
Mn2 P2 Si3 C17 -33.2(5) 2_666 . . no
Mn2 P2 Si3 C17 60.0(5) . . . no
Si4 P2 Si3 C19A 56.6(10) . . . no
Mn2 P2 Si4 C22 83.5(8) . . . no
Mn2 P2 Si4 C21A -63.7(7) 2_666 . . no
Si3 P2 Si4 C20A -179.4(7) . . . no
Si3 P2 Si4 C22A -61.5(9) . . . no
Mn2 P2 Si4 C20A -51.8(7) . . . no
Mn2 P2 Si3 C19 -153.5(8) 2_666 . . no
Mn2 P2 Si4 C20A 51.7(7) 2_666 . . no
Mn2 P2 Si3 C18 83.1(7) 2_666 . . no
Mn2 P2 Si4 C21A -167.2(7) . . . no
Mn2 P2 Si3 C19A -75.5(10) . . . no
Si3 P2 Si4 C22 -44.1(8) . . . no
Si4 P2 Si3 C18 -51.5(7) . . . no
Si3 P2 Si4 C21 75.2(7) . . . no
Mn2 P2 Si4 C22A 169.5(9) 2_666 . . no
C6 Si1 C7A C8 58(4) . . . no
C8A Si1 C6A C6 31(4) . . . no
C6A Si1 C8 C7A -138(4) . . . no
P1 Si1 C7A C8 -74(4) . . . no
C8 Si1 C7 C8A -132(3) . . . no
C8A Si1 C8 C7A -24(4) . . . no
C7A Si1 C6A C6 144(3) . . . no
P1 Si1 C7 C8A 109(3) . . . no
C7 Si1 C6 C6A -148(3) . . . no
P1 Si1 C6 C6A 94(3) . . . no
C7A Si1 C6 C6A -42(4) . . . no
P1 Si1 C8 C7A 113(4) . . . no
C8A Si1 C7A C8 159(4) . . . no
C7 Si1 C8 C7A -7(4) . . . no
C7A Si1 C7 C8A -134(3) . . . no
C6 Si1 C8A C7 173(3) . . . no
C6A Si1 C7 C8A -21(3) . . . no
C6A Si1 C8A C7 163(3) . . . no
C6 Si1 C8 C7A -130(4) . . . no
P1 Si1 C8A C7 -79(3) . . . no
C8 Si1 C6A C6 156(3) . . . no
C7A Si1 C8A C7 49(3) . . . no
C6 Si1 C7 C8A -7(3) . . . no
P1 Si1 C6A C6 -92(3) . . . no
C6A Si1 C7A C8 44(4) . . . no
C7 Si1 C6A C6 38(4) . . . no
C8A Si1 C6 C6A -151(3) . . . no
C8 Si1 C8A C7 56(3) . . . no
C8 Si1 C6 C6A -26(4) . . . no
C7 Si1 C7A C8 174(4) . . . no
C10A Si2 C9A C9 133(2) . . . no
C10 Si2 C9A C9 130(2) . . . no
C10 Si2 C11A C11 -140(3) . . . no
C10A Si2 C11A C11 -153(3) . . . no
C11 Si2 C9 C9A -176(2) . . . no
C11A Si2 C9 C9A -167(2) . . . no
C9A Si2 C11 C11A 154(3) . . . no
P1 Si2 C9A C9 -115(2) . . . no
P1 Si2 C9 C9A 72(2) . . . no
C9A Si2 C11A C11 -33(4) . . . no
C10A Si2 C9 C9A -56(2) . . . no
P1 Si2 C10A C10 -119(3) . . . no
P1 Si2 C11 C11A -93(3) . . . no
C9 Si2 C11 C11A 155(3) . . . no
C9A Si2 C10A C10 -11(3) . . . no
C11 Si2 C9A C9 4(3) . . . no
C9 Si2 C11A C11 -26(4) . . . no
C11A Si2 C10A C10 126(3) . . . no
P1 Si2 C11A C11 95(3) . . . no
C11A Si2 C10 C10A -56(3) . . . no
C9 Si2 C10 C10A -171(3) . . . no
C9 Si2 C10A C10 10(3) . . . no
C11 Si2 C10A C10 116(3) . . . no
C10 Si2 C11 C11A 46(4) . . . no
C10A Si2 C11 C11A 30(4) . . . no
C11 Si2 C10 C10A -72(3) . . . no
C10 Si2 C9 C9A -54(2) . . . no
C11A Si2 C9A C9 17(3) . . . no
P1 Si2 C10 C10A 66(3) . . . no
C9A Si2 C10 C10A 170(3) . . . no
C17 Si3 C19A C19 -17(4) . . . no
C17A Si3 C18 C18A 58(4) . . . no
C17 Si3 C18 C18A 52(4) . . . no
P2 Si3 C18 C18A -67(4) . . . no
C18A Si3 C19 C19A 57(4) . . . no
P2 Si3 C19A C19 112(3) . . . no
C18A Si3 C19A C19 -129(3) . . . no
C19 Si3 C18A C18 -15(4) . . . no
C18 Si3 C17A C17 -24(3) . . . no
C18A Si3 C17A C17 -13(3) . . . no
C17A Si3 C19 C19A 176(3) . . . no
C18 Si3 C19 C19A 53(4) . . . no
C19A Si3 C17A C17 -136(3) . . . no
C18 Si3 C17 C17A 158(3) . . . no
C18 Si3 C19A C19 -129(3) . . . no
C17A Si3 C18A C18 -127(4) . . . no
P2 Si3 C17 C17A -79(3) . . . no
C19 Si3 C18 C18A 166(4) . . . no
C19 Si3 C17A C17 -137(3) . . . no
C17 Si3 C19 C19A 165(3) . . . no
C17 Si3 C18A C18 -130(4) . . . no
C19A Si3 C18A C18 -2(4) . . . no
C17A Si3 C19A C19 -4(4) . . . no
P2 Si3 C17A C17 105(3) . . . no
C19A Si3 C17 C17A 50(3) . . . no
P2 Si3 C19 C19A -74(4) . . . no
P2 Si3 C18A C18 118(4) . . . no
C18A Si3 C17 C17A 168(3) . . . no
C19 Si3 C17 C17A 45(3) . . . no
C19A Si3 C18 C18A 178(4) . . . no
C20 Si4 C21 C21A -178(5) . . . no
P2 Si4 C22 C22A -109(3) . . . no
C21A Si4 C22A C22 -46(4) . . . no
P2 Si4 C21 C21A -56(5) . . . no
C21A Si4 C22 C22A 138(3) . . . no
C20 Si4 C22A C22 -169(3) . . . no
C20A Si4 C21 C21A -165(5) . . . no
C21 Si4 C22A C22 -58(4) . . . no
C21 Si4 C20 C20A 58(3) . . . no
P2 Si4 C21A C21 128(5) . . . no
C22A Si4 C20 C20A 177(3) . . . no
P2 Si4 C20A C20 118(3) . . . no
P2 Si4 C22A C22 77(3) . . . no
C20A Si4 C22A C22 -168(3) . . . no
C20A Si4 C21A C21 16(5) . . . no
P2 Si4 C20 C20A -67(3) . . . no
C20 Si4 C21A C21 2(5) . . . no
C22A Si4 C21 C21A 80(5) . . . no
C22 Si4 C21A C21 -118(5) . . . no
C21 Si4 C20A C20 -125(3) . . . no
C22A Si4 C20A C20 -3(3) . . . no
C22 Si4 C20A C20 -8(4) . . . no
C21 Si4 C22 C22A 127(3) . . . no
C21A Si4 C20 C20A 58(3) . . . no
C22 Si4 C21 C21A 65(5) . . . no
C22 Si4 C20 C20A 174(3) . . . no
C20 Si4 C22 C22A 12(4) . . . no
C21A Si4 C20A C20 -128(3) . . . no
C20A Si4 C22 C22A 14(4) . . . no
C22A Si4 C21A C21 -106(5) . . . no
C2 C1 C4A C5A -171(4) . . . no
C5A C1 C4A Mn1 -119(4) . . . no
C5 C1 C4A C5A -12(7) . . . no
Mn1 C1 C4A C3A -70.9(11) . . . no
C5 C1 C1A C5A 36(16) . . . no
C5A C1 C2 C3 -14(7) . . . no
C5 C1 C5A C1A -45.00 . . . no
C5 C1 C4A Mn1 -130(6) . . . no
C5A C1 C5 C4 180(5) . . . no
C2 C1 C5 C4 7(3) . . . no
C2 C1 C5 C3A 5.5(19) . . . no
C2 C1 C4A Mn1 71.0(11) . . . no
C5 C1 C4A C3A 159(6) . . . no
C2 C1 C5 C5A -173(5) . . . no
C2 C1 C4A C4 -2(2) . . . no
C5A C1 C2 C2A -11(8) . . . no
C5A C1 C5 Mn1 -118(5) . . . no
C5A C1 C5 C3A 178(5) . . . no
C4A C1 C1A C2 -5(4) . . . no
C4A C1 C1A C2A -2(3) . . . no
C5A C1 C4A C3A 171(4) . . . no
C5A C1 C4A C4 169(4) . . . no
C5 C1 C5A C4A 5(2) . . . no
C1A C1 C4A C5 -157(6) . . . no
C1A C1 C4A C5A -168(5) . . . no
Mn1 C1 C5 C5A 118(5) . . . no
Mn1 C1 C5A C5 -61(4) . . . no
C2 C1 C4A C3A 0.1(16) . . . no
C5 C1 C2 C1A 171(4) . . . no
C5 C1 C2 C2A -4(4) . . . no
C5 C1 C2 C3 -7(2) . . . no
C5A C1 C2 Mn1 -80(6) . . . no
C5A C1 C2 C1A 164(8) . . . no
C5 C1 C5A Mn1 61(4) . . . no
C1A C1 C5 C4 12(4) . . . no
Mn1 C1 C4A C4 -72.6(19) . . . no
Mn1 C1 C4A C5A 119(4) . . . no
C5A C1 C4A C5 12(7) . . . no
C1A C1 C4A C3A 2(3) . . . no
C1A C1 C4A C4 0(3) . . . no
C1A C1 C5 C5A -167(6) . . . no
C2 C1 C5 Mn1 69.3(14) . . . no
Mn1 C1 C1A C2A 62.0(17) . . . no
C2 C1 C5 C4A 22(6) . . . no
C2 C1 C5A C1A -33(14) . . . no
C4A C1 C5 Mn1 47(6) . . . no
C4A C1 C5 C3A -17(5) . . . no
C4A C1 C5 C4 -15(5) . . . no
C2 C1 C4A C5 -159(6) . . . no
C4A C1 C1A Mn1 -64.4(18) . . . no
C4A C1 C5A C5 -5(2) . . . no
C4A C1 C1A C5A 43(17) . . . no
C5 C1 C4A C4 157(7) . . . no
Mn1 C1 C2 C2A 69(3) . . . no
Mn1 C1 C5 C3A -63.8(10) . . . no
Mn1 C1 C5 C4 -62.3(16) . . . no
Mn1 C1 C5 C4A -47(6) . . . no
Mn1 C1 C5A C4A -56(3) . . . no
C2 C1 C5A Mn1 73(5) . . . no
C4A C1 C2 Mn1 -67.5(10) . . . no
C2 C1 C5A C4A 17(7) . . . no
C2 C1 C5A C5 12(9) . . . no
C4A C1 C5A Mn1 56(3) . . . no
C1A C1 C5 Mn1 75(3) . . . no
C1A C1 C5 C3A 11(4) . . . no
C2 C1 C1A C5A 47(19) . . . no
Mn1 C1 C1A C2 60(3) . . . no
Mn1 C1 C2 C3 65.6(12) . . . no
C1A C1 C4A Mn1 73(2) . . . no
C5 C1 C1A Mn1 -72(3) . . . no
C1A C1 C5 C4A 28(7) . . . no
C5A C1 C5 C4A -165(8) . . . no
Mn1 C1 C5A C1A -106(18) . . . no
C4A C1 C5A C1A -50(19) . . . no
C2 C1 C1A Mn1 -60(3) . . . no
C4A C1 C2 C1A 176(4) . . . no
Mn1 C1 C1A C5A 107(18) . . . no
Mn1 C1 C2 C1A -117(3) . . . no
C2 C1 C1A C2A 2(2) . . . no
C4A C1 C5 C5A 165(8) . . . no
C5 C1 C2 Mn1 -72.5(16) . . . no
Mn1 C1 C4A C5 130(6) . . . no
C5 C1 C1A C2A -10(4) . . . no
C4A C1 C2 C3 -1.9(17) . . . no
C1A C1 C2 Mn1 117(3) . . . no
C5 C1 C1A C2 -12(5) . . . no
C1A C1 C2 C3 -178(4) . . . no
C4A C1 C2 C2A 1(3) . . . no
C1A C1 C2 C2A -175(5) . . . no
C5A C1A C2A Mn1 -65.6(13) . . . no
C2 C1A C2A C3A 172(9) . . . no
C1 C1A C2 C2A 11(10) . . . no
C2A C1A C2 Mn1 -69(8) . . . no
C2A C1A C5A C4A 3(2) . . . no
C1 C1A C5A C5 -139(19) . . . no
C2 C1A C2A C3 167(10) . . . no
C1 C1A C2 C3 3(5) . . . no
C1 C1A C2A C3A 2(3) . . . no
C2 C1A C5A C1 135(19) . . . no
C2 C1A C5A Mn1 63(2) . . . no
C1 C1A C5A C4A -133(19) . . . no
Mn1 C1A C5A C5 -67(2) . . . no
C1 C1A C5A Mn1 -72(18) . . . no
C2 C1A C2A Mn1 109(8) . . . no
C5A C1A C2 C1 -4.2(19) . . . no
C1 C1A C2A Mn1 -62(2) . . . no
Mn1 C1A C5A C4A -61.3(14) . . . no
C5A C1A C2A C2 -174(9) . . . no
C2A C1A C5A C1 136(18) . . . no
C2A C1A C5A C5 -2(3) . . . no
C1 C1A C2 Mn1 -58(3) . . . no
C1 C1A C2A C3 -3(4) . . . no
C2A C1A C5A Mn1 64.7(13) . . . no
Mn1 C1A C2 C1 58(3) . . . no
C2A C1A C2 C1 -11(10) . . . no
C2 C1A C5A C4A 2(3) . . . no
C2A C1A C2 C3 -8(6) . . . no
C5A C1A C2 Mn1 -62(2) . . . no
Mn1 C1A C5A C1 72(18) . . . no
C5A C1A C2A C3A -2(2) . . . no
Mn1 C1A C2 C3 61(3) . . . no
Mn1 C1A C2 C2A 69(8) . . . no
C5A C1A C2 C2A 7(9) . . . no
Mn1 C1A C2A C2 -109(8) . . . no
Mn1 C1A C2A C3 59(3) . . . no
C1 C1A C2A C2 -170(9) . . . no
C2 C1A C5A C5 -4(4) . . . no
Mn1 C1A C2A C3A 63.5(12) . . . no
C5A C1A C2 C3 -1(5) . . . no
C5A C1A C2A C3 -7(4) . . . no
C1 C2 C3 C3A 4(2) . . . no
Mn1 C2 C3 C4 67.3(11) . . . no
Mn1 C2 C2A C3A 60.1(19) . . . no
C1 C2 C3 C2A 172(6) . . . no
C1 C2 C2A C3 -10(7) . . . no
C1A C2 C3 C2A 170(7) . . . no
Mn1 C2 C3 C3A 67.4(18) . . . no
C1 C2 C2A C1A 7(6) . . . no
Mn1 C2 C2A C3 52(5) . . . no
C1 C2 C2A C3A -2(4) . . . no
C1A C2 C3 C4 3(4) . . . no
Mn1 C2 C2A C1A 69(8) . . . no
C1 C2 C3 Mn1 -63.2(12) . . . no
C3 C2 C2A C1A 16(12) . . . no
C3 C2 C2A C3A 8(4) . . . no
C3 C2 C2A Mn1 -52(5) . . . no
C1 C2 C2A Mn1 -62(2) . . . no
C1 C2 C3 C4 4.1(18) . . . no
C1A C2 C3 C3A 3(4) . . . no
C2A C2 C3 C3A -168(6) . . . no
Mn1 C2 C3 C2A -125(6) . . . no
C1A C2 C3 Mn1 -65(3) . . . no
C1A C2 C2A Mn1 -69(8) . . . no
C1A C2 C2A C3 -16(12) . . . no
C2A C2 C3 C4 -168(6) . . . no
C1A C2 C2A C3A -9(9) . . . no
C2A C2 C3 Mn1 125(6) . . . no
C2 C2A C3A Mn1 -65(3) . . . no
Mn1 C2A C3A C3 -107(3) . . . no
C1A C2A C3 C4 9(4) . . . no
C3A C2A C3 C2 -14(7) . . . no
C2 C2A C3 C3A 14(7) . . . no
Mn1 C2A C3A C4 74(6) . . . no
C1A C2A C3 C3A 9(4) . . . no
C1A C2A C3 C2 -5(4) . . . no
C3A C2A C3 Mn1 -66(2) . . . no
C3A C2A C3 C4 0.1(17) . . . no
C1A C2A C3A C3 -173(3) . . . no
C1A C2A C3A C5 3.7(18) . . . no
C2 C2A C3A C5 6(3) . . . no
C1A C2A C3 Mn1 -57(3) . . . no
C2 C2A C3 C4 14(7) . . . no
C3 C2A C3A Mn1 107(3) . . . no
C1A C2A C3A C4A 0(2) . . . no
C3 C2A C3A C5 177(3) . . . no
C3 C2A C3A C4A 173(3) . . . no
C1A C2A C3A Mn1 -66.7(12) . . . no
Mn1 C2A C3 C4 65.5(17) . . . no
Mn1 C2A C3A C5 70.4(11) . . . no
Mn1 C2A C3A C4A 66.6(14) . . . no
C1A C2A C3A C4 7(7) . . . no
C2 C2A C3A C4 9(7) . . . no
Mn1 C2A C3 C3A 66(2) . . . no
C2 C2A C3 Mn1 -52(5) . . . no
C2 C2A C3A C4A 2(3) . . . no
C2 C2A C3A C3 -172(4) . . . no
C3 C2A C3A C4 -180(7) . . . no
Mn1 C2A C3 C2 52(5) . . . no
C3A C3 C4 C5 -1.00 . . . no
C2A C3 C4 Mn1 -68(2) . . . no
C4 C3 C3A C4A 172.00 . . . no
C3A C3 C4 C4A -7.00 . . . no
C2A C3 C3A C4A -10(5) . . . no
C2 C3 C3A Mn1 -64.7(13) . . . no
C2A C3 C4 C3A -2.00 . . . no
C2 C3 C4 C4A -6(2) . . . no
C2 C3 C4 C5 0(2) . . . no
Mn1 C3 C3A C5 65(2) . . . no
Mn1 C3 C3A C2A 68(2) . . . no
C2A C3 C3A C5 -4(4) . . . no
C2A C3 C3A Mn1 -68(2) . . . no
C2 C3 C3A C5 0(3) . . . no
Mn1 C3 C3A C4A 59(3) . . . no
C2 C3 C3A C2A 3.7(19) . . . no
C4 C3 C3A Mn1 114.00 . . . no
C4 C3 C3A C2A -178.00 . . . no
C2 C3 C4 C3A 2.00 . . . no
C2 C3 C4 Mn1 -64.4(10) . . . no
C2 C3 C3A C4A -6(4) . . . no
C3A C3 C4 Mn1 -66.00 . . . no
Mn1 C3 C4 C3A 66.00 . . . no
C2A C3 C4 C4A -10(3) . . . no
Mn1 C3 C4 C4A 58.7(19) . . . no
C4 C3 C3A C5 179.00 . . . no
C2A C3 C4 C5 -4(3) . . . no
Mn1 C3 C4 C5 64.5(14) . . . no
Mn1 C3A C4A C5 88(6) . . . no
C2A C3A C4A C5A 2(2) . . . no
C5 C3A C4A C5A -18(5) . . . no
C3 C3A C4A Mn1 -62(3) . . . no
C2A C3A C4A Mn1 -67.6(13) . . . no
C2A C3A C5 C4A -161(6) . . . no
Mn1 C3A C4A C5A 69.8(14) . . . no
C5 C3A C4 Mn1 -65(2) . . . no
Mn1 C3A C4A C4 -117(3) . . . no
C5 C3A C4 C4A -5.8(17) . . . no
C3 C3A C4A C5A 7(4) . . . no
C4 C3A C4A C1 -176(4) . . . no
C4 C3A C4A C5 -155(7) . . . no
Mn1 C3A C4A C1 66.9(9) . . . no
C2A C3A C4A C4 175(4) . . . no
C2A C3A C4A C5 20(6) . . . no
C5 C3A C4A C4 155(7) . . . no
C4A C3A C4 C3 -173.00 . . . no
C4A C3A C4 Mn1 -59(3) . . . no
Mn1 C3A C5 C1 65.8(13) . . . no
C4 C3A C4A C5A -173(4) . . . no
C2A C3A C4 Mn1 -69(6) . . . no
Mn1 C3A C4 C3 -114.00 . . . no
C5 C3A C4 C3 -179.00 . . . no
C5 C3A C4A C1 -21(5) . . . no
C4 C3A C4A Mn1 117(3) . . . no
C2A C3A C4 C5 -4(7) . . . no
Mn1 C3A C4 C5 65(2) . . . no
C4A C3A C5 C4 -21(6) . . . no
C2A C3A C4A C1 -0.7(18) . . . no
C5 C3A C4A Mn1 -88(6) . . . no
C4A C3A C4 C5 5.8(17) . . . no
Mn1 C3A C5 C5A 66(2) . . . no
C4 C3A C5 C5A 176(4) . . . no
C2A C3A C5 C5A -5(3) . . . no
C3 C3A C4A C1 5(4) . . . no
C3 C3A C4A C4 -180(6) . . . no
C3 C3A C4A C5 26(8) . . . no
Mn1 C3A C5 C4A -89(6) . . . no
C3 C3A C5 C1 -4(3) . . . no
C2A C3A C5 Mn1 -71.8(11) . . . no
C4A C3A C5 Mn1 89(6) . . . no
C4A C3A C5 C1 155(7) . . . no
C4 C3A C5 C1 176(3) . . . no
C4A C3A C5 C5A 155(7) . . . no
C3 C3A C5 Mn1 -70(3) . . . no
C2A C3A C5 C4 178(3) . . . no
C3 C3A C5 C4 -180(5) . . . no
C2A C3A C5 C1 -6.0(18) . . . no
C2A C3A C4 C4A -10(8) . . . no
Mn1 C3A C4 C4A 59(3) . . . no
Mn1 C3A C5 C4 -110(3) . . . no
C3 C3A C5 C4A -159(6) . . . no
C3 C3A C5 C5A -4(4) . . . no
C4 C3A C5 Mn1 110(3) . . . no
C4 C3A C5 C4A 21(6) . . . no
C2A C3A C4 C3 178.00 . . . no
C3 C4 C4A Mn1 -58.5(16) . . . no
C3A C4 C5 C4A -139(11) . . . no
C3 C4 C4A C5 44(11) . . . no
C3 C4 C4A C3A 0(2) . . . no
C3 C4 C5 C5A -4(4) . . . no
C3A C4 C5 C1 -5(4) . . . no
C3 C4 C5 C4A -139(10) . . . no
C3A C4 C5 C5A -4(5) . . . no
C3A C4 C5 Mn1 -63(3) . . . no
C3 C4 C4A C1 5(3) . . . no
Mn1 C4 C5 C5A 59(3) . . . no
Mn1 C4 C4A C3A 59(3) . . . no
Mn1 C4 C4A C5 102(10) . . . no
Mn1 C4 C4A C5A 68(2) . . . no
C3 C4 C5 C3A 0(2) . . . no
Mn1 C4 C4A C1 63.1(14) . . . no
Mn1 C4 C5 C4A -76(10) . . . no
Mn1 C4 C5 C1 58.7(16) . . . no
C5 C4 C4A C5A -35(9) . . . no
C3 C4 C5 Mn1 -63.1(13) . . . no
C3 C4 C5 C1 -4(2) . . . no
C4A C4 C5 C3A 139(11) . . . no
C3A C4 C4A C1 4(4) . . . no
Mn1 C4 C5 C3A 63(3) . . . no
C4A C4 C5 C5A 134(12) . . . no
C5 C4 C4A Mn1 -102(10) . . . no
C4A C4 C5 Mn1 76(10) . . . no
C4A C4 C5 C1 134(11) . . . no
C3A C4 C4A Mn1 -59(3) . . . no
C3 C4 C4A C5A 9(4) . . . no
C3A C4 C4A C5 43(11) . . . no
C3A C4 C4A C5A 9(5) . . . no
C5 C4 C4A C1 -39(10) . . . no
C5 C4 C4A C3A -43(11) . . . no
C4 C4A C5A Mn1 -71(3) . . . no
C4 C4A C5 C1 -52(12) . . . no
C3A C4A C5A C5 153(10) . . . no
C1 C4A C5 C5A -7(4) . . . no
C3A C4A C5 C5A -37(11) . . . no
C3A C4A C5A C1 -10(4) . . . no
C3A C4A C5A C1A -3(2) . . . no
C4 C4A C5 Mn1 -99(10) . . . no
C1 C4A C5A Mn1 -57(4) . . . no
C1 C4A C5A C1A 7(3) . . . no
C1 C4A C5A C5 163(10) . . . no
C3A C4A C5A Mn1 -66.9(14) . . . no
Mn1 C4A C5A C1 57(4) . . . no
Mn1 C4A C5A C1A 63.4(14) . . . no
Mn1 C4A C5A C5 -140(9) . . . no
Mn1 C4A C5 C3A 76(4) . . . no
Mn1 C4A C5 C4 99(10) . . . no
Mn1 C4A C5 C5A 39(9) . . . no
C1 C4A C5 Mn1 -46(5) . . . no
C1 C4A C5 C3A 30(8) . . . no
C1 C4A C5 C4 52(12) . . . no
C3A C4A C5 Mn1 -76(4) . . . no
C3A C4A C5 C1 -30(8) . . . no
C3A C4A C5 C4 22(6) . . . no
C4 C4A C5A C1A -7(3) . . . no
C4 C4A C5 C3A -22(6) . . . no
C4 C4A C5 C5A -59(14) . . . no
C5A C4A C5 C4 59(14) . . . no
C5A C4A C5 Mn1 -39(9) . . . no
C5A C4A C5 C1 7(4) . . . no
C5 C4A C5A C1A -156(9) . . . no
Mn1 C4A C5 C1 46(5) . . . no
C5 C4A C5A C1 -163(10) . . . no
C4 C4A C5A C5 149(10) . . . no
C5 C4A C5A Mn1 140(9) . . . no
C4 C4A C5A C1 -14(5) . . . no
C5A C4A C5 C3A 37(11) . . . no
C4 C5 C5A C1 0(6) . . . no
C3A C5 C5A Mn1 -58.9(14) . . . no
C4 C5 C5A C1A 6(4) . . . no
C3A C5 C5A C1 -2(5) . . . no
C3A C5 C5A C1A 5(3) . . . no
C3A C5 C5A C4A -21(8) . . . no
C4 C5 C5A Mn1 -57(3) . . . no
C1 C5 C5A Mn1 -57(4) . . . no
C1 C5 C5A C4A -20(11) . . . no
Mn1 C5 C5A C4A 38(9) . . . no
Mn1 C5 C5A C1 57(4) . . . no
C4A C5 C5A C1 20(11) . . . no
C4 C5 C5A C4A -20(7) . . . no
C4A C5 C5A Mn1 -38(9) . . . no
Mn1 C5 C5A C1A 64(2) . . . no
C4A C5 C5A C1A 26(10) . . . no
C1 C5 C5A C1A 7(3) . . . no
C13A C12 C13 Mn2 -162(16) . . . no
C13A C12 C16 C16A 15(4) . . . no
C13A C12 C13 C14 -99(16) . . . no
C13A C12 C13 C14A -96(16) . . . no
C16 C12 C13 Mn2 -65.8(10) . . . no
C13 C12 C16 C15 3.5(18) . . . no
C16 C12 C13 C13A 96(16) . . . no
C16 C12 C13 C14A 0(3) . . . no
C12A C12 C13 C14A 4(3) . . . no
C13 C12 C12A Mn2 59.9(16) . . . no
C13 C12 C12A C13A -5.8(17) . . . no
C13 C12 C12A C16 -14(7) . . . no
C13 C12 C12A C16A -3(4) . . . no
C13A C12 C12A Mn2 66(2) . . . no
Mn2 C12 C12A C16A -63(3) . . . no
C16 C12 C13 C14 -2.8(18) . . . no
C16 C12 C12A C13A 9(8) . . . no
Mn2 C12 C13A C12A 65(2) . . . no
Mn2 C12 C13A C14 56(2) . . . no
Mn2 C12 C13A C14A 55(3) . . . no
C12A C12 C13A Mn2 -65(2) . . . no
C13A C12 C12A C16 -9(8) . . . no
C12A C12 C13 Mn2 -62(2) . . . no
Mn2 C12 C12A C13A -66(2) . . . no
Mn2 C12 C16 C16A -56(4) . . . no
C12A C12 C13 C13A 100(17) . . . no
C12A C12 C16 C15 -164(7) . . . no
C12A C12 C16 C16A -157(8) . . . no
C13 C12 C16 Mn2 65.2(10) . . . no
C13 C12 C16 C12A 167(7) . . . no
C13 C12 C16 C16A 10(4) . . . no
C13A C12 C16 Mn2 70.5(18) . . . no
C13A C12 C16 C12A 172(7) . . . no
C13A C12 C16 C15 9(2) . . . no
C13 C12 C13A C14A 73(16) . . . no
C16 C12 C12A C16A 11(4) . . . no
Mn2 C12 C13 C13A 162(16) . . . no
C12A C12 C13A C14 -9(4) . . . no
C12A C12 C13 C14 1(3) . . . no
C12A C12 C13A C14A -10(5) . . . no
Mn2 C12 C12A C16 -74(6) . . . no
C12A C12 C16 Mn2 -102(6) . . . no
C13 C12 C13A Mn2 18(16) . . . no
C13 C12 C13A C12A 83(17) . . . no
C13 C12 C13A C14 74(16) . . . no
Mn2 C12 C13 C14 63.0(12) . . . no
C13A C12 C12A C16A 3(5) . . . no
C16 C12 C12A Mn2 74(6) . . . no
Mn2 C12 C16 C15 -61.7(12) . . . no
C16 C12 C13A C14A -13(4) . . . no
Mn2 C12 C13 C14A 66(2) . . . no
C16 C12 C13A Mn2 -67.6(12) . . . no
C16 C12 C13A C14 -11(3) . . . no
Mn2 C12 C16 C12A 102(6) . . . no
C16 C12 C13A C12A -2.2(19) . . . no
C13A C12A C16 Mn2 69(2) . . . no
C12 C12A C16 C16A 32(11) . . . no
C12 C12A C16A C15 3(5) . . . no
C13A C12A C16A C15 4(3) . . . no
C16A C12A C13A C12 -178(3) . . . no
C16 C12A C13A C14A -12(3) . . . no
C16A C12A C13A Mn2 -69.0(13) . . . no
C16 C12A C16A C15 160(8) . . . no
Mn2 C12A C16 C16A -42(6) . . . no
C12 C12A C16 Mn2 74(6) . . . no
C12 C12A C16 C15 19(8) . . . no
C13A C12A C16 C12 -5(4) . . . no
C16A C12A C13A C13 -19(6) . . . no
Mn2 C12A C16 C12 -74(6) . . . no
Mn2 C12A C16 C15 -55(2) . . . no
C16A C12A C16 C12 -32(11) . . . no
C16A C12A C16 C15 -13(5) . . . no
Mn2 C12A C16A C15 -64(2) . . . no
C12 C12A C16A C15A 2(4) . . . no
C12 C12A C16A C16 -157(8) . . . no
C13A C12A C16A Mn2 67.8(13) . . . no
Mn2 C12A C13A C12 -109(3) . . . no
C13A C12A C16A C15A 4(2) . . . no
C13A C12A C16A C16 -156(7) . . . no
C16 C12A C16A Mn2 -137(7) . . . no
C16 C12A C16A C15A 159(7) . . . no
C16 C12A C13A C12 175(4) . . . no
Mn2 C12A C13A C14 63.8(9) . . . no
Mn2 C12A C13A C14A 64.1(14) . . . no
C13A C12A C16 C15 14(4) . . . no
C12 C12A C13A C14 173(3) . . . no
C12 C12A C13A C14A 173(3) . . . no
C16 C12A C13A C14 -12(3) . . . no
Mn2 C12A C13A C13 50(5) . . . no
C16 C12A C13A C13 -26(6) . . . no
Mn2 C12A C16A C16 137(7) . . . no
C12 C12A C16A Mn2 66(3) . . . no
C16A C12A C13A C14 -5.2(18) . . . no
C16A C12A C13A C14A -5(2) . . . no
C13A C12A C16 C16A 27(8) . . . no
C16A C12A C16 Mn2 42(6) . . . no
C16 C12A C13A Mn2 -76(3) . . . no
Mn2 C12A C16A C15A -64.2(13) . . . no
C12 C12A C13A Mn2 109(3) . . . no
C12 C12A C13A C13 159(6) . . . no
C12 C13 C14A C14 -17(10) . . . no
C14A C13 C13A C14 4.3(18) . . . no
C12 C13 C14A Mn2 -64.3(17) . . . no
Mn2 C13 C14A C15A 60(2) . . . no
C12 C13 C14A C13A 7(2) . . . no
C14A C13 C14 C15A -162(10) . . . no
Mn2 C13 C14A C13A 72(3) . . . no
C14A C13 C13A Mn2 70(3) . . . no
C14A C13 C13A C12A 23(7) . . . no
C14 C13 C14A C13A 24(10) . . . no
Mn2 C13 C14A C14 47(9) . . . no
C12 C13 C14 Mn2 -64.9(12) . . . no
Mn2 C13 C13A C12A -48(5) . . . no
Mn2 C13 C13A C14 -65.9(17) . . . no
Mn2 C13 C13A C14A -70(3) . . . no
C12 C13 C14A C15A -4(4) . . . no
C13A C13 C14 C15 -6(3) . . . no
C13A C13 C14 C15A -4(4) . . . no
C13A C13 C14A Mn2 -72(3) . . . no
C14A C13 C14 C13A -158(9) . . . no
C14A C13 C14 C15 -163(9) . . . no
C14 C13 C13A Mn2 65.9(17) . . . no
C14 C13 C13A C12A 19(6) . . . no
C14 C13 C13A C14A -4.3(18) . . . no
C14 C13 C14A Mn2 -47(9) . . . no
C14 C13 C14A C15A 13(7) . . . no
Mn2 C13 C14 C13A 72(3) . . . no
Mn2 C13 C14 C14A -131(9) . . . no
C12 C13 C14 C13A 7(2) . . . no
C12 C13 C14 C14A 164(9) . . . no
C12 C13 C14 C15 1(2) . . . no
C12 C13 C14 C15A 3(3) . . . no
C13A C13 C14 Mn2 -72(3) . . . no
C12 C13 C13A Mn2 -18(16) . . . no
C12 C13 C13A C14 -84(16) . . . no
C12 C13 C13A C14A -88(16) . . . no
C14A C13 C14 Mn2 131(9) . . . no
C13A C13 C14A C14 -24(10) . . . no
C13A C13 C14A C15A -11(5) . . . no
Mn2 C13 C14 C15A 67(2) . . . no
C13A C13 C14 C14A 158(9) . . . no
C12 C13 C13A C12A -65(15) . . . no
Mn2 C13 C14 C15 66.0(12) . . . no
C12A C13A C14A C14 -1(5) . . . no
Mn2 C13A C14 C14A -114(5) . . . no
C12 C13A C14 C13 -165(4) . . . no
C12A C13A C14 C13 -170(3) . . . no
C12A C13A C14 C14A 179(5) . . . no
C12 C13A C14 C14A -177(5) . . . no
Mn2 C13A C14A C13 -103(3) . . . no
C12 C13A C14 C15 10(3) . . . no
C12A C13A C14A C15A 4(2) . . . no
Mn2 C13A C14 C15 72.6(10) . . . no
Mn2 C13A C14 C15A 74.3(17) . . . no
C12 C13A C14 Mn2 -63(3) . . . no
C12A C13A C14A Mn2 -63.9(14) . . . no
C12A C13A C14A C13 -167(4) . . . no
C13 C13A C14 C15A 176(3) . . . no
Mn2 C13A C14 C13 -102(3) . . . no
C12 C13A C14 C15A 11(3) . . . no
C12A C13A C14 Mn2 -67.8(12) . . . no
C14 C13A C14A Mn2 -63(4) . . . no
C14 C13A C14A C13 -165(6) . . . no
C14 C13A C14A C15A 5(4) . . . no
C12A C13A C14 C15 4.9(16) . . . no
C13 C13A C14A Mn2 103(3) . . . no
C12A C13A C14 C15A 7(2) . . . no
C12 C13A C14A C13 -161(6) . . . no
C12 C13A C14A C14 4(7) . . . no
C12 C13A C14A C15A 10(4) . . . no
C13 C13A C14 C14A -11(5) . . . no
C13 C13A C14 C15 175(3) . . . no
C14A C13A C14 C15A -172(6) . . . no
C14A C13A C14 Mn2 114(5) . . . no
C13 C13A C14A C14 165(6) . . . no
C13 C13A C14A C15A 171(4) . . . no
C12 C13A C14A Mn2 -58(4) . . . no
C14A C13A C14 C13 11(5) . . . no
C14A C13A C14 C15 -174(5) . . . no
Mn2 C13A C14A C15A 67.9(14) . . . no
Mn2 C13A C14A C14 63(4) . . . no
C13 C13A C14 Mn2 102(3) . . . no
Mn2 C14 C15A C16A 61(2) . . . no
C15A C14 C15 Mn2 119(6) . . . no
C13 C14 C15A Mn2 -64.3(18) . . . no
C13A C14 C15A Mn2 -65.7(10) . . . no
C13 C14 C15A C15 -6(7) . . . no
C13 C14 C15A C16A -4(4) . . . no
C13A C14 C14A Mn2 59(4) . . . no
C13A C14 C14A C13 12(5) . . . no
C13A C14 C15A C14A 7(5) . . . no
C13A C14 C15A C15 -7(7) . . . no
C13A C14 C15A C16A -5(3) . . . no
C14A C14 C15A Mn2 -73(6) . . . no
C14A C14 C15A C15 -15(10) . . . no
C14A C14 C15A C16A -12(7) . . . no
C15 C14 C15A Mn2 -59(6) . . . no
Mn2 C14 C15 C16 67.3(11) . . . no
Mn2 C14 C15 C16A 65(2) . . . no
C13 C14 C15 Mn2 -66.2(12) . . . no
C13 C14 C15A C14A 9(5) . . . no
C13A C14 C15 C15A 173(6) . . . no
C13A C14 C15 C16 -0.8(14) . . . no
C13A C14 C15 C16A -4(2) . . . no
C14A C14 C15 Mn2 -73(4) . . . no
C14A C14 C15 C15A 168(8) . . . no
C14A C14 C15 C16 -5(4) . . . no
C14A C14 C15 C16A -8(5) . . . no
C15A C14 C15 C16 -174(7) . . . no
C15A C14 C15 C16A -177(7) . . . no
Mn2 C14 C15A C14A 73(6) . . . no
Mn2 C14 C15A C15 59(6) . . . no
C15A C14 C14A C13 24(13) . . . no
C15A C14 C14A C13A 12(8) . . . no
C15 C14 C15A C14A 15(10) . . . no
Mn2 C14 C14A C13 -47(8) . . . no
Mn2 C14 C14A C13A -59(4) . . . no
Mn2 C14 C14A C15A -71(5) . . . no
C13 C14 C14A Mn2 47(8) . . . no
C13 C14 C14A C13A -12(5) . . . no
C13 C14 C14A C15A -24(13) . . . no
C13A C14 C14A C15A -12(8) . . . no
C15 C14 C14A Mn2 67(3) . . . no
C15 C14 C14A C13 20(11) . . . no
C15 C14 C14A C13A 8(6) . . . no
C15 C14 C14A C15A -4(3) . . . no
C15A C14 C14A Mn2 71(5) . . . no
C13A C14 C15 Mn2 -68.1(8) . . . no
C13 C14 C15 C15A 175(6) . . . no
C13 C14 C15 C16 1.1(19) . . . no
C15 C14 C15A C16A 2(5) . . . no
Mn2 C14 C15 C15A -119(6) . . . no
C13 C14 C15 C16A -2(3) . . . no
C13A C14A C15A Mn2 -67.2(13) . . . no
C13 C14A C15A C16A 3(3) . . . no
C13A C14A C15A C14 -171(6) . . . no
C14 C14A C15A C16A 169(6) . . . no
C13 C14A C15A C15 3(6) . . . no
C14 C14A C15A C15 169(7) . . . no
Mn2 C14A C15A C14 -103(6) . . . no
Mn2 C14A C15A C15 66(4) . . . no
Mn2 C14A C15A C16A 65.6(14) . . . no
C13 C14A C15A Mn2 -63(3) . . . no
C13 C14A C15A C14 -166(7) . . . no
C13A C14A C15A C15 -2(5) . . . no
C13A C14A C15A C16A -2(2) . . . no
C14 C14A C15A Mn2 103(6) . . . no
C16 C15 C15A C16A 2(3) . . . no
C16A C15 C15A Mn2 62(5) . . . no
C14 C15 C16 C16A -173(5) . . . no
C16 C15 C15A C14 7(8) . . . no
C16 C15 C15A C14A 3(6) . . . no
C15A C15 C16 C16A -175(6) . . . no
C16A C15 C16 Mn2 107(5) . . . no
C16A C15 C16 C12 170(5) . . . no
C16A C15 C16 C12A 164(6) . . . no
Mn2 C15 C16A C12A 61(2) . . . no
Mn2 C15 C16A C15A 62(5) . . . no
Mn2 C15 C16A C16 69(4) . . . no
C14 C15 C16A Mn2 -60.1(18) . . . no
C14 C15 C16 C12A -8(3) . . . no
Mn2 C15 C15A C14 -57(6) . . . no
Mn2 C15 C15A C14A -61(3) . . . no
Mn2 C15 C15A C16A -62(5) . . . no
C14 C15 C15A Mn2 57(6) . . . no
C14 C15 C15A C14A -5(3) . . . no
C14 C15 C15A C16A -5(10) . . . no
C16 C15 C15A Mn2 64(2) . . . no
C16 C15 C16A C12A -8(3) . . . no
C16 C15 C16A C15A -6(8) . . . no
C16A C15 C15A C14 5(10) . . . no
C16A C15 C15A C14A 0(8) . . . no
Mn2 C15 C16 C12 62.4(11) . . . no
Mn2 C15 C16 C12A 57(3) . . . no
Mn2 C15 C16 C16A -107(5) . . . no
C14 C15 C16 Mn2 -65.3(11) . . . no
C14 C15 C16 C12 -2.8(18) . . . no
C14 C15 C16A C12A 0(3) . . . no
C14 C15 C16A C15A 2(4) . . . no
C14 C15 C16A C16 8(5) . . . no
C15A C15 C16 Mn2 -68(3) . . . no
C15A C15 C16 C12 -6(4) . . . no
C15A C15 C16 C12A -11(5) . . . no
C16 C15 C16A Mn2 -69(4) . . . no
C15A C15 C16A C16 6(8) . . . no
C15A C15 C16A Mn2 -62(5) . . . no
C15A C15 C16A C12A -2(7) . . . no
C14 C15A C16A C16 8(4) . . . no
C14A C15A C16A Mn2 -65.4(15) . . . no
C14A C15A C16A C12A -1(2) . . . no
C14A C15A C16A C15 -180(6) . . . no
C15 C15A C16A C16 -175(7) . . . no
Mn2 C15A C16A C12A 64.2(13) . . . no
Mn2 C15A C16A C15 -114(6) . . . no
Mn2 C15A C16A C16 71(3) . . . no
C14A C15A C16A C16 5(4) . . . no
C15 C15A C16A Mn2 114(6) . . . no
C15 C15A C16A C12A 179(6) . . . no
C14 C15A C16A C15 -177(7) . . . no
C14 C15A C16A C12A 2(3) . . . no
C14 C15A C16A Mn2 -62(2) . . . no
Mn2 C16 C16A C15 -67(4) . . . no
Mn2 C16 C16A C15A -65(2) . . . no
C12 C16 C16A C12A 12(4) . . . no
C12 C16 C16A C15 -14(7) . . . no
C12 C16 C16A Mn2 53(3) . . . no
Mn2 C16 C16A C12A -41(6) . . . no
C12A C16 C16A C15 -25(9) . . . no
C12A C16 C16A C15A -24(8) . . . no
C15 C16 C16A Mn2 67(4) . . . no
C15 C16 C16A C12A 25(9) . . . no
C15 C16 C16A C15A 2(2) . . . no
C12 C16 C16A C15A -12(5) . . . no
C12A C16 C16A Mn2 41(6) . . . no
